data_7039935
loop_
_publ_author_name
'Zhang, Rui'
'Zhao, Chongyang'
'Li, Xiumin'
'Zhang, Zongyao'
'Ai, Xicheng'
'Chen, Hui'
'Cao, Rui'

_publ_section_title
;
 A homoleptic, all-alkynyl-stabilized highly luminescent Au8Ag8 cluster
 with a single crystal X-ray structure.
;
_journal_issue 32
_journal_name_full 'Dalton transactions (Cambridge, England : 2003)'
_journal_page_first 12772
_journal_page_last 12778
_journal_paper_doi 10.1039/c6dt02187e
_journal_volume 45
_journal_year 2016
_chemical_formula_sum 'C257 H338 Ag8 Au8 Cl2'
_chemical_formula_weight 5936.85
_space_group_crystal_system monoclinic
_space_group_IT_number 14
_space_group_name_Hall '-P 2yn'
_space_group_name_H-M_alt 'P 1 21/n 1'
_symmetry_space_group_name_Hall '-P 2yn'
_symmetry_space_group_name_H-M 'P 1 21/n 1'
_atom_sites_solution_hydrogens geom
_audit_creation_method SHELXL-2014/7
_audit_update_record
;
2016-07-11 deposited with the CCDC.
2016-07-18 downloaded from the CCDC.
;
_cell_angle_alpha 90
_cell_angle_beta 92.37(3)
_cell_angle_gamma 90
_cell_formula_units_Z 4
_cell_length_a 20.761(4)
_cell_length_b 39.030(8)
_cell_length_c 32.261(7)
_cell_measurement_reflns_used 65335
_cell_measurement_temperature 173(2)
_cell_measurement_theta_max 27.4852
_cell_measurement_theta_min 0.8193
_cell_volume 26119(9)
_computing_cell_refinement 'Bruker XSCANS'
_computing_data_collection 'Bruker XSCANS'
_computing_data_reduction 'Bruker SHELXTL'
_computing_molecular_graphics 'Bruker SHELXTL'
_computing_publication_material 'Bruker SHELXTL'
_computing_structure_refinement 'SHELXL-2014/7 (Sheldrick, 2014)'
_computing_structure_solution 'Bruker SHELXTL'
_diffrn_ambient_temperature 173(2)
_diffrn_measured_fraction_theta_full 0.999
_diffrn_measured_fraction_theta_max 0.994
_diffrn_measurement_device_type 'Bruker P4'
_diffrn_measurement_method '\w scans'
_diffrn_radiation_type MoK\a
_diffrn_radiation_wavelength 0.71073
_diffrn_reflns_av_R_equivalents 0.0525
_diffrn_reflns_av_unetI/netI 0.0516
_diffrn_reflns_Laue_measured_fraction_full 0.999
_diffrn_reflns_Laue_measured_fraction_max 0.994
_diffrn_reflns_limit_h_max 26
_diffrn_reflns_limit_h_min -26
_diffrn_reflns_limit_k_max 50
_diffrn_reflns_limit_k_min -50
_diffrn_reflns_limit_l_max 41
_diffrn_reflns_limit_l_min -41
_diffrn_reflns_number 198381
_diffrn_reflns_point_group_measured_fraction_full 0.999
_diffrn_reflns_point_group_measured_fraction_max 0.994
_diffrn_reflns_theta_full 25.242
_diffrn_reflns_theta_max 27.493
_diffrn_reflns_theta_min 0.819
_exptl_absorpt_coefficient_mu 5.124
_exptl_absorpt_correction_T_max 0.7837
_exptl_absorpt_correction_T_min 0.4762
_exptl_absorpt_correction_type multi-scan
_exptl_absorpt_process_details sadabs
_exptl_crystal_colour yellow
_exptl_crystal_density_diffrn 1.510
_exptl_crystal_description plate
_exptl_crystal_F_000 11688
_exptl_crystal_size_max 0.170
_exptl_crystal_size_mid 0.100
_exptl_crystal_size_min 0.050
_refine_diff_density_max 3.947
_refine_diff_density_min -3.606
_refine_diff_density_rms 0.435
_refine_ls_extinction_method none
_refine_ls_goodness_of_fit_ref 1.123
_refine_ls_hydrogen_treatment constr
_refine_ls_matrix_type full
_refine_ls_number_parameters 2622
_refine_ls_number_reflns 59580
_refine_ls_number_restraints 257
_refine_ls_restrained_S_all 1.127
_refine_ls_R_factor_all 0.0780
_refine_ls_R_factor_gt 0.0652
_refine_ls_shift/su_max 0.025
_refine_ls_shift/su_mean 0.001
_refine_ls_structure_factor_coef Fsqd
_refine_ls_weighting_details 'w=1/[\s^2^(Fo^2^)+(0.0864P)^2^+162.5817P] where P=(Fo^2^+2Fc^2^)/3'
_refine_ls_weighting_scheme calc
_refine_ls_wR_factor_gt 0.1744
_refine_ls_wR_factor_ref 0.1870
_reflns_Friedel_coverage 0.000
_reflns_number_gt 51670
_reflns_number_total 59580
_reflns_threshold_expression 'I > 2\s(I)'
_cod_data_source_file c6dt02187e2.cif
_cod_data_source_block zrAu8Ag8s
_cod_depositor_comments 'Adding full bibliography for 7039935--7039936.cif.'
_cod_database_code 7039935
_shelx_shelxl_version_number 2014/7
_shelx_space_group_comment
; 
The symmetry employed for this shelxl refinement is uniquely defined 
by the following loop, which should always be used as a source of 
symmetry information in preference to the above space-group names. 
They are only intended as comments. 
;
_shelx_estimated_absorpt_t_min 0.476
_shelx_estimated_absorpt_t_max 0.784

loop_
_space_group_symop_operation_xyz
'x, y, z'
'-x+1/2, y+1/2, -z+1/2'
'-x, -y, -z'
'x-1/2, -y-1/2, z-1/2'

loop_
_atom_site_label
_atom_site_type_symbol
_atom_site_fract_x
_atom_site_fract_y
_atom_site_fract_z
_atom_site_U_iso_or_equiv
_atom_site_adp_type
_atom_site_occupancy
_atom_site_site_symmetry_order
_atom_site_calc_flag
_atom_site_refinement_flags_posn
_atom_site_refinement_flags_adp
_atom_site_refinement_flags_occupancy
_atom_site_disorder_assembly
_atom_site_disorder_group
Ag1 Ag 1.0318(2) 0.08176(13) 0.8434(2) 0.0560(10) Uani 0.558(14) 1 d . . P A 1
Ag2 Ag 0.9254(3) 0.16626(9) 0.84845(15) 0.0516(11) Uani 0.558(14) 1 d . . P A 1
Ag1A Ag 1.0445(5) 0.0882(2) 0.8304(2) 0.0653(16) Uani 0.442(14) 1 d . . P A 2
Ag2A Ag 0.9541(5) 0.17606(19) 0.83864(13) 0.064(2) Uani 0.442(14) 1 d . . P A 2
Ag3 Ag 0.86682(3) 0.05303(2) 0.80161(3) 0.04640(17) Uani 1 1 d . . . . .
Ag4 Ag 0.97408(4) 0.16960(2) 0.71911(2) 0.04351(16) Uani 1 1 d . . . . .
Ag5 Ag 0.78096(4) 0.14226(2) 0.75158(3) 0.0631(3) Uani 1 1 d . . . . .
Ag6 Ag 1.00453(4) 0.06808(2) 0.70817(2) 0.04216(16) Uani 1 1 d . . . . .
Ag7 Ag 0.76655(3) 0.05454(2) 0.68785(2) 0.04072(15) Uani 1 1 d . . . . .
Ag8 Ag 0.89724(18) 0.10051(19) 0.6189(2) 0.0495(11) Uani 0.62(3) 1 d . . P B 1
Ag8A Ag 0.8884(9) 0.1132(8) 0.6243(2) 0.074(4) Uani 0.38(3) 1 d . . P B 2
Au1 Au 1.04951(2) 0.14276(2) 0.89379(2) 0.04054(9) Uani 1 1 d . . . . .
Au2 Au 0.94068(2) 0.11718(2) 0.78688(2) 0.03324(8) Uani 1 1 d . . . . .
Au3 Au 1.00376(2) 0.02693(2) 0.78976(2) 0.03394(8) Uani 1 1 d . . . . .
Au4 Au 0.87847(2) 0.20268(2) 0.77448(2) 0.03437(8) Uani 1 1 d . . . . .
Au5 Au 0.87344(2) 0.09926(2) 0.70715(2) 0.02986(7) Uani 1 1 d . . . . .
Au6 Au 0.73210(2) 0.07171(2) 0.77096(2) 0.03540(8) Uani 1 1 d . . . . .
Au7 Au 1.01890(2) 0.12611(2) 0.64782(2) 0.03363(8) Uani 1 1 d . . . . .
Au8 Au 0.76506(2) 0.07799(2) 0.59925(2) 0.03649(8) Uani 1 1 d . . . . .
C1 C 1.1104(4) 0.1037(2) 0.8841(3) 0.040(2) Uani 1 1 d . . . . .
C2 C 1.1468(4) 0.0801(2) 0.8777(3) 0.0372(18) Uani 1 1 d . . . . .
C3 C 1.1947(4) 0.0539(2) 0.8752(3) 0.0377(19) Uani 1 1 d . . . . .
C4 C 1.2568(5) 0.0600(3) 0.8912(3) 0.044(2) Uani 1 1 d . . . . .
H4 H 1.2677 0.0821 0.9017 0.053 Uiso 1 1 calc R U . . .
C5 C 1.3030(5) 0.0344(3) 0.8920(3) 0.048(2) Uani 1 1 d . . . . .
C6 C 1.2855(5) 0.0028(3) 0.8751(3) 0.044(2) Uani 1 1 d . . . . .
H6 H 1.3174 -0.0147 0.8749 0.053 Uiso 1 1 calc R U . . .
C7 C 1.2242(5) -0.0049(2) 0.8584(3) 0.042(2) Uani 1 1 d . . . . .
C8 C 1.1780(5) 0.0213(2) 0.8583(3) 0.044(2) Uani 1 1 d . . . . .
H8 H 1.1357 0.0173 0.8470 0.052 Uiso 1 1 calc R U . . .
C9 C 1.3718(5) 0.0399(3) 0.9106(3) 0.056(3) Uani 1 1 d . . . . .
C10 C 1.3826(6) 0.0764(4) 0.9242(5) 0.084(4) Uani 1 1 d . . . . .
H10A H 1.3531 0.0821 0.9462 0.126 Uiso 1 1 calc R U . . .
H10B H 1.3744 0.0918 0.9006 0.126 Uiso 1 1 calc R U . . .
H10C H 1.4272 0.0792 0.9348 0.126 Uiso 1 1 calc R U . . .
C11 C 1.3793(6) 0.0180(4) 0.9494(4) 0.080(4) Uani 1 1 d . . . . .
H11A H 1.4230 0.0206 0.9616 0.120 Uiso 1 1 calc R U . . .
H11B H 1.3717 -0.0061 0.9422 0.120 Uiso 1 1 calc R U . . .
H11C H 1.3479 0.0253 0.9695 0.120 Uiso 1 1 calc R U . . .
C12 C 1.4223(6) 0.0317(4) 0.8790(4) 0.081(4) Uani 1 1 d . . . . .
H12A H 1.4655 0.0345 0.8920 0.121 Uiso 1 1 calc R U . . .
H12B H 1.4171 0.0473 0.8553 0.121 Uiso 1 1 calc R U . . .
H12C H 1.4168 0.0080 0.8695 0.121 Uiso 1 1 calc R U . . .
C13 C 1.2085(6) -0.0404(3) 0.8413(4) 0.058(3) Uani 1 1 d . . . . .
C14 C 1.1973(10) -0.0637(4) 0.8789(5) 0.095(5) Uani 1 1 d . U . . .
H14A H 1.2337 -0.0615 0.8990 0.143 Uiso 1 1 calc R U . . .
H14B H 1.1935 -0.0875 0.8697 0.143 Uiso 1 1 calc R U . . .
H14C H 1.1575 -0.0568 0.8919 0.143 Uiso 1 1 calc R U . . .
C15 C 1.2630(8) -0.0550(4) 0.8161(6) 0.101(6) Uani 1 1 d . . . . .
H15A H 1.2793 -0.0371 0.7980 0.152 Uiso 1 1 calc R U . . .
H15B H 1.2466 -0.0742 0.7991 0.152 Uiso 1 1 calc R U . . .
H15C H 1.2980 -0.0630 0.8350 0.152 Uiso 1 1 calc R U . . .
C16 C 1.1504(9) -0.0403(4) 0.8120(6) 0.104(6) Uani 1 1 d . U . . .
H16A H 1.1118 -0.0351 0.8274 0.157 Uiso 1 1 calc R U . . .
H16B H 1.1456 -0.0628 0.7989 0.157 Uiso 1 1 calc R U . . .
H16C H 1.1558 -0.0228 0.7906 0.157 Uiso 1 1 calc R U . . .
C1A C 0.9895(5) 0.1815(3) 0.9047(3) 0.043(2) Uani 1 1 d . . . . .
C2A C 0.9516(5) 0.2045(2) 0.9090(3) 0.045(2) Uani 1 1 d . . . . .
C3A C 0.9091(5) 0.2327(3) 0.9200(3) 0.044(2) Uani 1 1 d . . . . .
C4A C 0.8991(6) 0.2394(3) 0.9622(3) 0.052(2) Uani 1 1 d . . . . .
H4A H 0.9180 0.2250 0.9830 0.062 Uiso 1 1 calc R U . . .
C5A C 0.8614(5) 0.2672(3) 0.9733(3) 0.051(2) Uani 1 1 d . . . . .
C6A C 0.8329(5) 0.2868(3) 0.9424(3) 0.051(2) Uani 1 1 d . . . . .
H6A H 0.8059 0.3052 0.9500 0.061 Uiso 1 1 calc R U . . .
C7A C 0.8414(5) 0.2811(2) 0.9005(3) 0.046(2) Uani 1 1 d . . . . .
C8A C 0.8798(5) 0.2530(2) 0.8898(3) 0.048(2) Uani 1 1 d . . . . .
H8A H 0.8856 0.2480 0.8614 0.057 Uiso 1 1 calc R U . . .
C9A C 0.8523(7) 0.2753(4) 1.0195(4) 0.072(3) Uani 1 1 d . U . . .
C10A C 0.8608(12) 0.2438(6) 1.0473(6) 0.137(7) Uani 1 1 d . U . . .
H10D H 0.9061 0.2366 1.0480 0.205 Uiso 1 1 calc R U . . .
H10E H 0.8336 0.2252 1.0362 0.205 Uiso 1 1 calc R U . . .
H10F H 0.8483 0.2495 1.0754 0.205 Uiso 1 1 calc R U . . .
C11A C 0.7845(10) 0.2852(7) 1.0263(6) 0.139(7) Uani 1 1 d . U . . .
H11D H 0.7705 0.2748 1.0521 0.209 Uiso 1 1 calc R U . . .
H11E H 0.7568 0.2771 1.0030 0.209 Uiso 1 1 calc R U . . .
H11F H 0.7814 0.3102 1.0283 0.209 Uiso 1 1 calc R U . . .
C12A C 0.8968(11) 0.3029(6) 1.0331(6) 0.131(7) Uani 1 1 d . U . . .
H12D H 0.8855 0.3240 1.0181 0.196 Uiso 1 1 calc R U . . .
H12E H 0.9411 0.2963 1.0273 0.196 Uiso 1 1 calc R U . . .
H12F H 0.8934 0.3067 1.0630 0.196 Uiso 1 1 calc R U . . .
C13A C 0.8120(7) 0.3049(3) 0.8663(3) 0.059(3) Uani 1 1 d . . . . .
C14A C 0.7628(9) 0.3287(5) 0.8832(5) 0.108(6) Uani 1 1 d . U . . .
H14D H 0.7478 0.3446 0.8614 0.162 Uiso 1 1 calc R U . . .
H14E H 0.7822 0.3416 0.9065 0.162 Uiso 1 1 calc R U . . .
H14F H 0.7262 0.3154 0.8927 0.162 Uiso 1 1 calc R U . . .
C15A C 0.8689(8) 0.3258(4) 0.8495(5) 0.090(5) Uani 1 1 d . . . . .
H15D H 0.8535 0.3397 0.8258 0.136 Uiso 1 1 calc R U . . .
H15E H 0.9026 0.3101 0.8407 0.136 Uiso 1 1 calc R U . . .
H15F H 0.8867 0.3409 0.8714 0.136 Uiso 1 1 calc R U . . .
C16A C 0.7826(8) 0.2845(3) 0.8303(4) 0.076(4) Uani 1 1 d . . . . .
H16D H 0.7496 0.2691 0.8405 0.113 Uiso 1 1 calc R U . . .
H16E H 0.8163 0.2710 0.8175 0.113 Uiso 1 1 calc R U . . .
H16F H 0.7630 0.3002 0.8098 0.113 Uiso 1 1 calc R U . . .
C1B C 0.9750(4) 0.2076(2) 0.7777(3) 0.0361(18) Uani 1 1 d . . . . .
C2B C 1.0320(4) 0.2123(2) 0.7837(3) 0.0375(19) Uani 1 1 d . . . . .
C3B C 1.0984(4) 0.2211(3) 0.7920(3) 0.042(2) Uani 1 1 d . . . . .
C4B C 1.1396(4) 0.1988(2) 0.8136(3) 0.042(2) Uani 1 1 d . . . . .
H4B H 1.1240 0.1769 0.8215 0.050 Uiso 1 1 calc R U . . .
C5B C 1.2045(5) 0.2079(3) 0.8240(3) 0.044(2) Uani 1 1 d . . . . .
C6B C 1.2236(5) 0.2399(3) 0.8109(3) 0.047(2) Uani 1 1 d . . . . .
H6B H 1.2665 0.2469 0.8180 0.056 Uiso 1 1 calc R U . . .
C7B C 1.1848(5) 0.2624(3) 0.7883(4) 0.053(3) Uani 1 1 d . . . . .
C8B C 1.1207(5) 0.2524(3) 0.7791(3) 0.049(2) Uani 1 1 d . . . . .
H8B H 1.0925 0.2674 0.7639 0.059 Uiso 1 1 calc R U . . .
C9B C 1.2482(4) 0.1831(3) 0.8487(3) 0.043(2) Uani 1 1 d . . . . .
C10B C 1.2451(6) 0.1474(2) 0.8292(3) 0.051(2) Uani 1 1 d . . . . .
H10G H 1.2545 0.1489 0.7998 0.076 Uiso 1 1 calc R U . . .
H10H H 1.2019 0.1377 0.8321 0.076 Uiso 1 1 calc R U . . .
H10I H 1.2771 0.1325 0.8434 0.076 Uiso 1 1 calc R U . . .
C11B C 1.2246(6) 0.1814(3) 0.8935(4) 0.065(3) Uani 1 1 d . . . . .
H11G H 1.2516 0.1653 0.9098 0.098 Uiso 1 1 calc R U . . .
H11H H 1.1797 0.1736 0.8929 0.098 Uiso 1 1 calc R U . . .
H11I H 1.2276 0.2042 0.9062 0.098 Uiso 1 1 calc R U . . .
C12B C 1.3179(6) 0.1950(3) 0.8500(5) 0.074(4) Uani 1 1 d . . . . .
H12G H 1.3308 0.2001 0.8217 0.111 Uiso 1 1 calc R U . . .
H12H H 1.3456 0.1769 0.8619 0.111 Uiso 1 1 calc R U . . .
H12I H 1.3223 0.2157 0.8671 0.111 Uiso 1 1 calc R U . . .
C13B C 1.2088(6) 0.2981(3) 0.7750(5) 0.071(4) Uani 1 1 d . . . . .
C14B C 1.1756(14) 0.3245(4) 0.8046(8) 0.162(11) Uani 1 1 d . . . . .
H14G H 1.1483 0.3120 0.8236 0.244 Uiso 1 1 calc R U . . .
H14H H 1.1491 0.3405 0.7879 0.244 Uiso 1 1 calc R U . . .
H14I H 1.2088 0.3372 0.8206 0.244 Uiso 1 1 calc R U . . .
C15B C 1.2776(8) 0.3023(5) 0.7814(7) 0.118(7) Uani 1 1 d . U . . .
H15G H 1.2999 0.2886 0.7610 0.176 Uiso 1 1 calc R U . . .
H15H H 1.2907 0.2948 0.8095 0.176 Uiso 1 1 calc R U . . .
H15I H 1.2889 0.3265 0.7781 0.176 Uiso 1 1 calc R U . . .
C16B C 1.1810(10) 0.3067(5) 0.7341(6) 0.129(7) Uani 1 1 d . U . . .
H16G H 1.1822 0.3316 0.7301 0.193 Uiso 1 1 calc R U . . .
H16H H 1.1362 0.2987 0.7318 0.193 Uiso 1 1 calc R U . . .
H16I H 1.2059 0.2955 0.7128 0.193 Uiso 1 1 calc R U . . .
C1C C 0.9593(4) 0.0362(2) 0.8426(3) 0.0336(17) Uani 1 1 d . . . . .
C2C C 0.9388(4) 0.0419(2) 0.8771(3) 0.0365(18) Uani 1 1 d . . . . .
C3C C 0.9174(4) 0.0458(2) 0.9182(3) 0.0382(19) Uani 1 1 d . . . . .
C4C C 0.9060(4) 0.0163(2) 0.9424(3) 0.0364(18) Uani 1 1 d . . . . .
H4C H 0.9084 -0.0058 0.9301 0.044 Uiso 1 1 calc R U . . .
C5C C 0.8913(5) 0.0194(2) 0.9836(3) 0.041(2) Uani 1 1 d . . . . .
C6C C 0.8844(5) 0.0529(3) 0.9998(3) 0.043(2) Uani 1 1 d . . . . .
H6C H 0.8724 0.0553 1.0278 0.052 Uiso 1 1 calc R U . . .
C7C C 0.8942(5) 0.0823(3) 0.9772(3) 0.044(2) Uani 1 1 d . . . . .
C8C C 0.9114(5) 0.0785(3) 0.9354(3) 0.044(2) Uani 1 1 d . . . . .
H8C H 0.9188 0.0983 0.9190 0.053 Uiso 1 1 calc R U . . .
C9C C 0.8811(5) -0.0119(3) 1.0110(3) 0.045(2) Uani 1 1 d . . . . .
C10C C 0.9036(8) -0.0451(3) 0.9919(4) 0.079(4) Uani 1 1 d . . . . .
H10J H 0.8784 -0.0496 0.9662 0.119 Uiso 1 1 calc R U . . .
H10K H 0.8977 -0.0640 1.0115 0.119 Uiso 1 1 calc R U . . .
H10L H 0.9494 -0.0432 0.9859 0.119 Uiso 1 1 calc R U . . .
C11C C 0.8087(6) -0.0143(4) 1.0199(4) 0.079(5) Uani 1 1 d . . . . .
H11J H 0.7960 0.0058 1.0358 0.119 Uiso 1 1 calc R U . . .
H11K H 0.8008 -0.0351 1.0359 0.119 Uiso 1 1 calc R U . . .
H11L H 0.7833 -0.0151 0.9936 0.119 Uiso 1 1 calc R U . . .
C12C C 0.9192(6) -0.0080(3) 1.0525(3) 0.053(3) Uani 1 1 d . . . . .
H12J H 0.9646 -0.0036 1.0473 0.080 Uiso 1 1 calc R U . . .
H12K H 0.9156 -0.0292 1.0686 0.080 Uiso 1 1 calc R U . . .
H12L H 0.9017 0.0111 1.0681 0.080 Uiso 1 1 calc R U . . .
C13C C 0.8914(6) 0.1181(3) 0.9963(3) 0.056(3) Uani 1 1 d . . . . .
C14C C 0.8507(8) 0.1421(3) 0.9685(4) 0.072(4) Uani 1 1 d . . . . .
H14J H 0.8067 0.1332 0.9654 0.108 Uiso 1 1 calc R U . . .
H14K H 0.8694 0.1435 0.9411 0.108 Uiso 1 1 calc R U . . .
H14L H 0.8500 0.1649 0.9810 0.108 Uiso 1 1 calc R U . . .
C15C C 0.9613(7) 0.1318(3) 1.0007(4) 0.074(4) Uani 1 1 d . . . . .
H15J H 0.9784 0.1350 0.9732 0.111 Uiso 1 1 calc R U . . .
H15K H 0.9882 0.1152 1.0164 0.111 Uiso 1 1 calc R U . . .
H15L H 0.9616 0.1537 1.0155 0.111 Uiso 1 1 calc R U . . .
C16C C 0.8627(9) 0.1178(3) 1.0397(4) 0.089(5) Uani 1 1 d . . . . .
H16J H 0.8701 0.1400 1.0531 0.134 Uiso 1 1 calc R U . . .
H16K H 0.8835 0.0997 1.0566 0.134 Uiso 1 1 calc R U . . .
H16L H 0.8162 0.1133 1.0369 0.134 Uiso 1 1 calc R U . . .
C1D C 1.0271(4) 0.1163(2) 0.7606(3) 0.0316(17) Uani 1 1 d . . . . .
C2D C 1.0820(4) 0.1176(2) 0.7489(3) 0.0360(18) Uani 1 1 d . . . . .
C3D C 1.1475(4) 0.1194(2) 0.7360(3) 0.0330(17) Uani 1 1 d . . . . .
C4D C 1.1877(4) 0.0917(2) 0.7435(3) 0.0375(19) Uani 1 1 d . . . . .
H4D H 1.1713 0.0715 0.7555 0.045 Uiso 1 1 calc R U . . .
C5D C 1.2522(4) 0.0934(2) 0.7335(3) 0.0347(18) Uani 1 1 d . . . . .
C6D C 1.2736(4) 0.1236(2) 0.7153(3) 0.0380(19) Uani 1 1 d . . . . .
H6D H 1.3175 0.1251 0.7081 0.046 Uiso 1 1 calc R U . . .
C7D C 1.2340(4) 0.1516(2) 0.7071(3) 0.0388(19) Uani 1 1 d . . . . .
C8D C 1.1699(4) 0.1494(2) 0.7179(3) 0.041(2) Uani 1 1 d . . . . .
H8D H 1.1416 0.1682 0.7130 0.049 Uiso 1 1 calc R U . . .
C9D C 1.2995(4) 0.0639(3) 0.7435(3) 0.040(2) Uani 1 1 d . . . . .
C10D C 1.2675(6) 0.0328(3) 0.7609(5) 0.068(3) Uani 1 1 d . . . . .
H10M H 1.2999 0.0149 0.7665 0.102 Uiso 1 1 calc R U . . .
H10N H 1.2347 0.0242 0.7407 0.102 Uiso 1 1 calc R U . . .
H10O H 1.2471 0.0389 0.7867 0.102 Uiso 1 1 calc R U . . .
C11D C 1.3496(6) 0.0763(4) 0.7762(5) 0.082(5) Uani 1 1 d . . . . .
H11M H 1.3287 0.0800 0.8026 0.123 Uiso 1 1 calc R U . . .
H11N H 1.3685 0.0979 0.7671 0.123 Uiso 1 1 calc R U . . .
H11O H 1.3835 0.0591 0.7801 0.123 Uiso 1 1 calc R U . . .
C12D C 1.3332(7) 0.0532(4) 0.7042(4) 0.076(4) Uani 1 1 d . . . . .
H12M H 1.3600 0.0330 0.7100 0.114 Uiso 1 1 calc R U . . .
H12N H 1.3605 0.0721 0.6951 0.114 Uiso 1 1 calc R U . . .
H12O H 1.3008 0.0478 0.6822 0.114 Uiso 1 1 calc R U . . .
C13D C 1.2614(5) 0.1841(3) 0.6874(4) 0.055(3) Uani 1 1 d . . . . .
C14D C 1.3152(7) 0.1984(4) 0.7191(5) 0.083(4) Uani 1 1 d . . . . .
H14M H 1.3415 0.2153 0.7051 0.125 Uiso 1 1 calc R U . . .
H14N H 1.3426 0.1795 0.7292 0.125 Uiso 1 1 calc R U . . .
H14O H 1.2946 0.2092 0.7425 0.125 Uiso 1 1 calc R U . . .
C15D C 1.2957(10) 0.1759(4) 0.6495(5) 0.104(6) Uani 1 1 d . . . . .
H15M H 1.2646 0.1682 0.6278 0.156 Uiso 1 1 calc R U . . .
H15N H 1.3272 0.1576 0.6555 0.156 Uiso 1 1 calc R U . . .
H15O H 1.3181 0.1963 0.6399 0.156 Uiso 1 1 calc R U . . .
C16D C 1.2136(9) 0.2122(4) 0.6820(7) 0.114(6) Uani 1 1 d . U . . .
H16M H 1.2321 0.2308 0.6658 0.171 Uiso 1 1 calc R U . . .
H16N H 1.2024 0.2210 0.7092 0.171 Uiso 1 1 calc R U . . .
H16O H 1.1746 0.2035 0.6673 0.171 Uiso 1 1 calc R U . . .
C1E C 0.8606(4) 0.1201(2) 0.8202(3) 0.0340(17) Uani 1 1 d . . . . .
C2E C 0.8171(4) 0.1235(2) 0.8430(3) 0.0351(18) Uani 1 1 d . . . . .
C3E C 0.7655(4) 0.1259(2) 0.8715(3) 0.0370(19) Uani 1 1 d . . . . .
C4E C 0.7401(5) 0.1582(2) 0.8812(3) 0.040(2) Uani 1 1 d . . . . .
H4E H 0.7552 0.1781 0.8678 0.048 Uiso 1 1 calc R U . . .
C5E C 0.6932(5) 0.1609(3) 0.9104(3) 0.047(2) Uani 1 1 d . . . . .
C6E C 0.6713(6) 0.1315(3) 0.9287(3) 0.055(3) Uani 1 1 d . . . . .
H6E H 0.6392 0.1335 0.9487 0.066 Uiso 1 1 calc R U . . .
C7E C 0.6939(5) 0.0988(3) 0.9193(4) 0.057(3) Uani 1 1 d . . . . .
C8E C 0.7415(5) 0.0962(2) 0.8899(3) 0.047(2) Uani 1 1 d . . . . .
H8E H 0.7575 0.0744 0.8824 0.057 Uiso 1 1 calc R U . . .
C9E C 0.6662(5) 0.1960(3) 0.9245(3) 0.052(3) Uani 1 1 d . . . . .
C10E C 0.6936(8) 0.2251(3) 0.8995(4) 0.079(4) Uani 1 1 d . . . . .
H10P H 0.6845 0.2209 0.8699 0.118 Uiso 1 1 calc R U . . .
H10Q H 0.7403 0.2264 0.9050 0.118 Uiso 1 1 calc R U . . .
H10R H 0.6736 0.2467 0.9075 0.118 Uiso 1 1 calc R U . . .
C11E C 0.6887(10) 0.2005(4) 0.9706(4) 0.109(7) Uani 1 1 d . . . . .
H11P H 0.6726 0.2224 0.9810 0.164 Uiso 1 1 calc R U . . .
H11Q H 0.7360 0.2004 0.9728 0.164 Uiso 1 1 calc R U . . .
H11R H 0.6720 0.1817 0.9870 0.164 Uiso 1 1 calc R U . . .
C12E C 0.5945(7) 0.1967(4) 0.9186(6) 0.099(5) Uani 1 1 d . U . . .
H12P H 0.5789 0.2201 0.9227 0.148 Uiso 1 1 calc R U . . .
H12Q H 0.5754 0.1814 0.9388 0.148 Uiso 1 1 calc R U . . .
H12R H 0.5822 0.1891 0.8904 0.148 Uiso 1 1 calc R U . . .
C13E C 0.6697(8) 0.0671(3) 0.9420(6) 0.093(5) Uani 1 1 d . U . . .
C14E C 0.6091(9) 0.0703(5) 0.9597(8) 0.149(9) Uani 1 1 d . U . . .
H14P H 0.5918 0.0475 0.9651 0.224 Uiso 1 1 calc R U . . .
H14Q H 0.5795 0.0826 0.9404 0.224 Uiso 1 1 calc DR U . . .
H14R H 0.6138 0.0831 0.9858 0.224 Uiso 1 1 calc R U . . .
C15E C 0.7129(8) 0.0411(5) 0.9465(8) 0.142(9) Uani 1 1 d . U . . .
H15P H 0.7408 0.0450 0.9713 0.213 Uiso 1 1 calc R U . . .
H15Q H 0.7394 0.0401 0.9221 0.213 Uiso 1 1 calc DR U . . .
H15R H 0.6899 0.0194 0.9494 0.213 Uiso 1 1 calc DR U . . .
C16E C 0.6303(13) 0.0436(7) 0.9002(9) 0.186(10) Uani 1 1 d . U . . .
H16P H 0.6623 0.0362 0.8806 0.279 Uiso 1 1 calc DR U . . .
H16Q H 0.5982 0.0583 0.8859 0.279 Uiso 1 1 calc DR U . . .
H16R H 0.6088 0.0234 0.9114 0.279 Uiso 1 1 calc DR U . . .
C1F C 0.7594(5) 0.0343(2) 0.8100(3) 0.039(2) Uani 1 1 d . . . . .
C2F C 0.7768(4) 0.0097(2) 0.8299(3) 0.0374(19) Uani 1 1 d . . . . .
C3F C 0.7922(4) -0.0217(2) 0.8529(3) 0.0388(19) Uani 1 1 d . . . . .
C4F C 0.8513(5) -0.0374(3) 0.8497(3) 0.044(2) Uani 1 1 d . . . . .
H4F H 0.8829 -0.0274 0.8330 0.053 Uiso 1 1 calc R U . . .
C5F C 0.8651(5) -0.0682(2) 0.8711(3) 0.046(2) Uani 1 1 d . . . . .
C6F C 0.8162(6) -0.0827(3) 0.8941(3) 0.052(3) Uani 1 1 d . . . . .
H6F H 0.8246 -0.1037 0.9082 0.063 Uiso 1 1 calc R U . . .
C7F C 0.7554(6) -0.0675(3) 0.8971(3) 0.055(3) Uani 1 1 d . . . . .
C8F C 0.7449(5) -0.0367(3) 0.8764(3) 0.045(2) Uani 1 1 d . . . . .
H8F H 0.7044 -0.0256 0.8782 0.054 Uiso 1 1 calc R U . . .
C9F C 0.9303(6) -0.0862(3) 0.8663(4) 0.059(3) Uani 1 1 d . . . . .
C10F C 0.9820(7) -0.0637(6) 0.8844(7) 0.124(7) Uani 1 1 d . . . . .
H10S H 1.0242 -0.0736 0.8787 0.185 Uiso 1 1 calc R U . . .
H10T H 0.9776 -0.0620 0.9144 0.185 Uiso 1 1 calc R U . . .
H10U H 0.9784 -0.0409 0.8719 0.185 Uiso 1 1 calc R U . . .
C11F C 0.9332(11) -0.1019(6) 0.8267(6) 0.141(8) Uani 1 1 d . U . . .
H11S H 0.9518 -0.0858 0.8072 0.211 Uiso 1 1 calc R U . . .
H11T H 0.8896 -0.1083 0.8166 0.211 Uiso 1 1 calc R U . . .
H11U H 0.9602 -0.1225 0.8289 0.211 Uiso 1 1 calc R U . . .
C12F C 0.9352(9) -0.1181(4) 0.8975(6) 0.098(5) Uani 1 1 d . . . . .
H12S H 0.9027 -0.1352 0.8892 0.147 Uiso 1 1 calc R U . . .
H12T H 0.9278 -0.1102 0.9258 0.147 Uiso 1 1 calc R U . . .
H12U H 0.9783 -0.1283 0.8966 0.147 Uiso 1 1 calc R U . . .
C13F C 0.7030(7) -0.0855(3) 0.9203(4) 0.069(3) Uani 1 1 d . U . . .
C14F C 0.6669(10) -0.0619(5) 0.9433(7) 0.125(7) Uani 1 1 d . U . . .
H14S H 0.6473 -0.0448 0.9244 0.187 Uiso 1 1 calc R U . . .
H14T H 0.6954 -0.0504 0.9639 0.187 Uiso 1 1 calc R U . . .
H14U H 0.6329 -0.0741 0.9574 0.187 Uiso 1 1 calc R U . . .
C15F C 0.6610(9) -0.1047(5) 0.8899(5) 0.107(6) Uani 1 1 d . U . . .
H15S H 0.6201 -0.1104 0.9024 0.160 Uiso 1 1 calc R U . . .
H15T H 0.6826 -0.1259 0.8820 0.160 Uiso 1 1 calc R U . . .
H15U H 0.6525 -0.0906 0.8652 0.160 Uiso 1 1 calc R U . . .
C16F C 0.7310(11) -0.1112(7) 0.9528(7) 0.158(9) Uani 1 1 d . U . . .
H16S H 0.7628 -0.0995 0.9711 0.237 Uiso 1 1 calc R U . . .
H16T H 0.7518 -0.1302 0.9386 0.237 Uiso 1 1 calc R U . . .
H16U H 0.6961 -0.1201 0.9693 0.237 Uiso 1 1 calc R U . . .
C1G C 1.0321(4) 0.1763(2) 0.6568(3) 0.0368(18) Uani 1 1 d . . . . .
C2G C 1.0350(4) 0.2072(2) 0.6604(3) 0.0377(19) Uani 1 1 d . . . . .
C3G C 1.0377(4) 0.2440(2) 0.6610(3) 0.0370(18) Uani 1 1 d . . . . .
C4G C 0.9972(5) 0.2627(2) 0.6863(3) 0.0391(19) Uani 1 1 d . . . . .
H4G H 0.9683 0.2510 0.7035 0.047 Uiso 1 1 calc R U . . .
C5G C 0.9994(5) 0.2984(2) 0.6863(3) 0.043(2) Uani 1 1 d . . . . .
C6G C 1.0427(5) 0.3146(2) 0.6608(3) 0.043(2) Uani 1 1 d . . . . .
H6G H 1.0446 0.3389 0.6609 0.052 Uiso 1 1 calc R U . . .
C7G C 1.0831(5) 0.2967(2) 0.6352(3) 0.046(2) Uani 1 1 d . . . . .
C8G C 1.0811(5) 0.2616(2) 0.6363(3) 0.041(2) Uani 1 1 d . . . . .
H8G H 1.1096 0.2488 0.6199 0.049 Uiso 1 1 calc R U . . .
C9G C 0.9541(6) 0.3195(3) 0.7130(3) 0.051(2) Uani 1 1 d . . . . .
C10G C 0.9105(9) 0.2959(4) 0.7374(6) 0.104(6) Uani 1 1 d . . . . .
H10V H 0.8956 0.2769 0.7196 0.156 Uiso 1 1 calc R U . . .
H10W H 0.8733 0.3089 0.7464 0.156 Uiso 1 1 calc R U . . .
H106 H 0.9347 0.2869 0.7617 0.156 Uiso 1 1 calc R U . . .
C11G C 0.9932(9) 0.3418(5) 0.7425(6) 0.121(8) Uani 1 1 d . . . . .
H11V H 1.0270 0.3534 0.7275 0.182 Uiso 1 1 calc R U . . .
H11W H 1.0131 0.3275 0.7646 0.182 Uiso 1 1 calc R U . . .
H107 H 0.9651 0.3588 0.7547 0.182 Uiso 1 1 calc R U . . .
C12G C 0.9109(8) 0.3412(4) 0.6841(5) 0.098(5) Uani 1 1 d . U . . .
H12V H 0.8808 0.3543 0.7005 0.147 Uiso 1 1 calc R U . . .
H12W H 0.8866 0.3262 0.6647 0.147 Uiso 1 1 calc R U . . .
H108 H 0.9375 0.3570 0.6685 0.147 Uiso 1 1 calc R U . . .
C13G C 1.1267(6) 0.3161(3) 0.6062(4) 0.057(3) Uani 1 1 d . . . . .
C14G C 1.1607(10) 0.3461(5) 0.6267(6) 0.119(7) Uani 1 1 d . U . . .
H14V H 1.1907 0.3562 0.6075 0.178 Uiso 1 1 calc R U . . .
H14W H 1.1846 0.3383 0.6518 0.178 Uiso 1 1 calc R U . . .
H109 H 1.1288 0.3633 0.6342 0.178 Uiso 1 1 calc R U . . .
C15G C 1.0870(9) 0.3281(5) 0.5692(5) 0.121(7) Uani 1 1 d . . . . .
H15V H 1.0673 0.3083 0.5549 0.181 Uiso 1 1 calc R U . . .
H15W H 1.1147 0.3402 0.5501 0.181 Uiso 1 1 calc R U . . .
H110 H 1.0532 0.3436 0.5781 0.181 Uiso 1 1 calc R U . . .
C16G C 1.1797(8) 0.2939(4) 0.5900(6) 0.104(6) Uani 1 1 d . . . . .
H16V H 1.1605 0.2749 0.5739 0.157 Uiso 1 1 calc R U . . .
H16W H 1.2060 0.2848 0.6134 0.157 Uiso 1 1 calc R U . . .
H111 H 1.2068 0.3076 0.5722 0.157 Uiso 1 1 calc R U . . .
C1H C 0.7825(4) 0.1993(2) 0.7750(3) 0.0378(19) Uani 1 1 d . . . . .
C2H C 0.7254(4) 0.1965(2) 0.7787(3) 0.0361(18) Uani 1 1 d . . . . .
C3H C 0.6566(4) 0.1965(2) 0.7845(3) 0.0390(19) Uani 1 1 d . . . . .
C4H C 0.6241(4) 0.1661(2) 0.7917(3) 0.042(2) Uani 1 1 d . . . . .
H4H H 0.6473 0.1451 0.7919 0.051 Uiso 1 1 calc R U . . .
C5H C 0.5589(5) 0.1658(3) 0.7986(3) 0.048(2) Uani 1 1 d . . . . .
C6H C 0.5267(5) 0.1969(3) 0.7988(4) 0.055(3) Uani 1 1 d . . . . .
H6H H 0.4818 0.1971 0.8032 0.066 Uiso 1 1 calc R U . . .
C7H C 0.5578(5) 0.2279(3) 0.7929(4) 0.055(3) Uani 1 1 d . . . . .
C8H C 0.6237(5) 0.2275(2) 0.7849(3) 0.045(2) Uani 1 1 d . . . . .
H8H H 0.6457 0.2483 0.7798 0.054 Uiso 1 1 calc R U . . .
C9H C 0.5247(6) 0.1319(3) 0.8054(5) 0.071(4) Uani 1 1 d . . . . .
C10H C 0.4596(7) 0.1360(4) 0.8249(5) 0.083(5) Uani 1 1 d . . . . .
H112 H 0.4654 0.1483 0.8514 0.125 Uiso 1 1 calc R U . . .
H113 H 0.4410 0.1134 0.8298 0.125 Uiso 1 1 calc R U . . .
H114 H 0.4306 0.1491 0.8062 0.125 Uiso 1 1 calc R U . . .
C11H C 0.5136(9) 0.1147(4) 0.7621(6) 0.112(6) Uani 1 1 d . U . . .
H115 H 0.4897 0.1305 0.7435 0.168 Uiso 1 1 calc R U . . .
H116 H 0.4889 0.0936 0.7650 0.168 Uiso 1 1 calc R U . . .
H117 H 0.5554 0.1094 0.7505 0.168 Uiso 1 1 calc R U . . .
C12H C 0.5670(8) 0.1082(4) 0.8340(6) 0.105(6) Uani 1 1 d . U . . .
H118 H 0.6092 0.1051 0.8220 0.158 Uiso 1 1 calc R U . . .
H119 H 0.5459 0.0859 0.8365 0.158 Uiso 1 1 calc R U . . .
H120 H 0.5727 0.1187 0.8615 0.158 Uiso 1 1 calc R U . . .
C13H C 0.5218(6) 0.2623(3) 0.7946(5) 0.070(4) Uani 1 1 d . . . . .
C14H C 0.5340(9) 0.2823(4) 0.7528(6) 0.108(6) Uani 1 1 d . U . . .
H121 H 0.5121 0.3046 0.7532 0.161 Uiso 1 1 calc R U . . .
H122 H 0.5169 0.2689 0.7291 0.161 Uiso 1 1 calc R U . . .
H123 H 0.5804 0.2858 0.7502 0.161 Uiso 1 1 calc R U . . .
C15H C 0.5460(7) 0.2819(4) 0.8302(6) 0.100(6) Uani 1 1 d . . . . .
H124 H 0.5216 0.3033 0.8320 0.149 Uiso 1 1 calc R U . . .
H125 H 0.5917 0.2872 0.8270 0.149 Uiso 1 1 calc R U . . .
H126 H 0.5411 0.2686 0.8556 0.149 Uiso 1 1 calc R U . . .
C16H C 0.4494(6) 0.2585(4) 0.7982(6) 0.088(5) Uani 1 1 d . . . . .
H127 H 0.4405 0.2460 0.8237 0.133 Uiso 1 1 calc R U . . .
H128 H 0.4315 0.2458 0.7742 0.133 Uiso 1 1 calc R U . . .
H129 H 0.4295 0.2812 0.7991 0.133 Uiso 1 1 calc R U . . .
C1I C 1.0554(4) 0.0197(2) 0.7396(3) 0.0363(18) Uani 1 1 d . . . . .
C2I C 1.0908(4) 0.0174(2) 0.7109(3) 0.0355(18) Uani 1 1 d . . . . .
C3I C 1.1377(4) 0.0116(2) 0.6794(3) 0.0359(18) Uani 1 1 d . . . . .
C4I C 1.1502(4) 0.0365(2) 0.6501(3) 0.0343(17) Uani 1 1 d . . . . .
H4I H 1.1264 0.0573 0.6498 0.041 Uiso 1 1 calc R U . . .
C5I C 1.1978(4) 0.0314(3) 0.6207(3) 0.042(2) Uani 1 1 d . . . . .
C6I C 1.2308(4) -0.0001(3) 0.6228(3) 0.045(2) Uani 1 1 d . . . . .
H6I H 1.2625 -0.0045 0.6031 0.053 Uiso 1 1 calc R U . . .
C7I C 1.2191(5) -0.0254(3) 0.6527(3) 0.049(2) Uani 1 1 d . . . . .
C8I C 1.1722(4) -0.0195(2) 0.6808(3) 0.041(2) Uani 1 1 d . . . . .
H8I H 1.1631 -0.0363 0.7011 0.049 Uiso 1 1 calc R U . . .
C9I C 1.2111(4) 0.0589(3) 0.5896(3) 0.042(2) Uani 1 1 d . . . . .
C10I C 1.1521(5) 0.0639(3) 0.5603(3) 0.051(2) Uani 1 1 d . . . . .
H130 H 1.1419 0.0422 0.5461 0.076 Uiso 1 1 calc R U . . .
H131 H 1.1613 0.0815 0.5398 0.076 Uiso 1 1 calc R U . . .
H132 H 1.1153 0.0710 0.5763 0.076 Uiso 1 1 calc R U . . .
C11I C 1.2262(6) 0.0931(3) 0.6116(3) 0.058(3) Uani 1 1 d . . . . .
H133 H 1.1896 0.0998 0.6281 0.086 Uiso 1 1 calc R U . . .
H134 H 1.2339 0.1108 0.5909 0.086 Uiso 1 1 calc R U . . .
H135 H 1.2647 0.0904 0.6300 0.086 Uiso 1 1 calc R U . . .
C12I C 1.2671(5) 0.0499(4) 0.5618(4) 0.064(3) Uani 1 1 d . . . . .
H136 H 1.3053 0.0440 0.5792 0.096 Uiso 1 1 calc R U . . .
H137 H 1.2768 0.0696 0.5443 0.096 Uiso 1 1 calc R U . . .
H138 H 1.2550 0.0303 0.5442 0.096 Uiso 1 1 calc R U . . .
C13I C 1.2609(6) -0.0580(3) 0.6554(4) 0.061(3) Uani 1 1 d . U . . .
C14I C 1.2295(11) -0.0851(5) 0.6791(7) 0.136(7) Uani 1 1 d . U . . .
H139 H 1.2553 -0.1061 0.6783 0.203 Uiso 1 1 calc R U . . .
H140 H 1.1864 -0.0896 0.6668 0.203 Uiso 1 1 calc R U . . .
H141 H 1.2260 -0.0778 0.7080 0.203 Uiso 1 1 calc R U . . .
C15I C 1.2773(11) -0.0710(5) 0.6150(6) 0.130(7) Uani 1 1 d . U . . .
H142 H 1.2999 -0.0532 0.5999 0.195 Uiso 1 1 calc R U . . .
H143 H 1.2377 -0.0775 0.5993 0.195 Uiso 1 1 calc R U . . .
H144 H 1.3052 -0.0911 0.6186 0.195 Uiso 1 1 calc R U . . .
C16I C 1.3202(9) -0.0514(5) 0.6813(7) 0.121(6) Uani 1 1 d . U . . .
H145 H 1.3416 -0.0732 0.6879 0.182 Uiso 1 1 calc R U . . .
H146 H 1.3089 -0.0400 0.7070 0.182 Uiso 1 1 calc R U . . .
H147 H 1.3493 -0.0367 0.6660 0.182 Uiso 1 1 calc R U . . .
C1J C 0.8729(4) 0.0483(2) 0.7186(3) 0.0321(17) Uani 1 1 d . . . . .
C2J C 0.8688(4) 0.0176(2) 0.7210(2) 0.0301(16) Uani 1 1 d . . . . .
C3J C 0.8680(4) -0.01902(19) 0.7223(3) 0.0301(16) Uani 1 1 d . . . . .
C4J C 0.8135(4) -0.03687(19) 0.7339(2) 0.0304(16) Uani 1 1 d . . . . .
H4J H 0.7771 -0.0247 0.7430 0.036 Uiso 1 1 calc R U . . .
C5J C 0.8120(4) -0.0729(2) 0.7321(3) 0.0317(17) Uani 1 1 d . . . . .
C6J C 0.8665(4) -0.0897(2) 0.7192(3) 0.0359(18) Uani 1 1 d . . . . .
H6J H 0.8663 -0.1140 0.7185 0.043 Uiso 1 1 calc R U . . .
C7J C 0.9215(4) -0.0724(2) 0.7071(3) 0.0361(18) Uani 1 1 d . . . . .
C8J C 0.9218(4) -0.0365(2) 0.7090(3) 0.0359(18) Uani 1 1 d . . . . .
H8J H 0.9588 -0.0241 0.7013 0.043 Uiso 1 1 calc R U . . .
C9J C 0.7496(5) -0.0921(2) 0.7426(3) 0.041(2) Uani 1 1 d . . . . .
C10J C 0.7258(6) -0.0804(3) 0.7826(4) 0.066(3) Uani 1 1 d . . . . .
H148 H 0.7083 -0.0572 0.7795 0.099 Uiso 1 1 calc R U . . .
H149 H 0.7613 -0.0803 0.8035 0.099 Uiso 1 1 calc R U . . .
H150 H 0.6918 -0.0959 0.7913 0.099 Uiso 1 1 calc R U . . .
C11J C 0.7600(6) -0.1309(3) 0.7436(5) 0.066(3) Uani 1 1 d . . . . .
H151 H 0.7950 -0.1365 0.7639 0.099 Uiso 1 1 calc R U . . .
H152 H 0.7714 -0.1389 0.7161 0.099 Uiso 1 1 calc R U . . .
H153 H 0.7203 -0.1422 0.7517 0.099 Uiso 1 1 calc R U . . .
C12J C 0.6979(6) -0.0850(3) 0.7089(4) 0.058(3) Uani 1 1 d . . . . .
H154 H 0.6596 -0.0987 0.7141 0.087 Uiso 1 1 calc R U . . .
H155 H 0.7142 -0.0910 0.6818 0.087 Uiso 1 1 calc R U . . .
H156 H 0.6866 -0.0606 0.7092 0.087 Uiso 1 1 calc R U . . .
C13J C 0.9783(5) -0.0930(2) 0.6913(4) 0.051(3) Uani 1 1 d . . . . .
C14J C 1.0320(6) -0.0705(3) 0.6779(5) 0.067(3) Uani 1 1 d . . . . .
H157 H 1.0180 -0.0579 0.6530 0.101 Uiso 1 1 calc R U . . .
H158 H 1.0695 -0.0847 0.6719 0.101 Uiso 1 1 calc R U . . .
H159 H 1.0438 -0.0543 0.7002 0.101 Uiso 1 1 calc R U . . .
C15J C 0.9549(7) -0.1134(3) 0.6520(4) 0.066(3) Uani 1 1 d . . . . .
H160 H 0.9388 -0.0974 0.6306 0.099 Uiso 1 1 calc R U . . .
H161 H 0.9202 -0.1291 0.6592 0.099 Uiso 1 1 calc R U . . .
H162 H 0.9909 -0.1266 0.6414 0.099 Uiso 1 1 calc R U . . .
C16J C 1.0037(7) -0.1179(4) 0.7241(5) 0.083(4) Uani 1 1 d . . . . .
H163 H 1.0373 -0.1323 0.7126 0.125 Uiso 1 1 calc R U . . .
H164 H 0.9684 -0.1325 0.7331 0.125 Uiso 1 1 calc R U . . .
H165 H 1.0218 -0.1051 0.7480 0.125 Uiso 1 1 calc R U . . .
C1K C 0.9983(4) 0.0771(2) 0.6346(3) 0.0360(18) Uani 1 1 d . . . . .
C2K C 0.9813(4) 0.0489(2) 0.6218(3) 0.0330(17) Uani 1 1 d . . . . .
C3K C 0.9662(4) 0.0158(2) 0.6037(3) 0.0338(17) Uani 1 1 d . . . . .
C4K C 0.9037(4) 0.0030(2) 0.6035(3) 0.0360(18) Uani 1 1 d . . . . .
H4K H 0.8713 0.0151 0.6173 0.043 Uiso 1 1 calc R U . . .
C5K C 0.8880(4) -0.0278(2) 0.5831(3) 0.0343(18) Uani 1 1 d . . . . .
C6K C 0.9372(4) -0.0447(2) 0.5629(3) 0.0379(19) Uani 1 1 d . . . . .
H6K H 0.9271 -0.0656 0.5489 0.045 Uiso 1 1 calc R U . . .
C7K C 1.0007(4) -0.0324(2) 0.5622(3) 0.0379(19) Uani 1 1 d . . . . .
C8K C 1.0147(4) -0.0019(2) 0.5839(3) 0.0352(18) Uani 1 1 d . . . . .
H8K H 1.0575 0.0067 0.5851 0.042 Uiso 1 1 calc R U . . .
C9K C 0.8182(4) -0.0408(2) 0.5813(3) 0.041(2) Uani 1 1 d . . . . .
C10K C 0.7786(5) -0.0162(3) 0.5529(3) 0.046(2) Uani 1 1 d . . . . .
H166 H 0.7331 -0.0230 0.5523 0.070 Uiso 1 1 calc R U . . .
H167 H 0.7945 -0.0173 0.5247 0.070 Uiso 1 1 calc R U . . .
H168 H 0.7830 0.0072 0.5635 0.070 Uiso 1 1 calc R U . . .
C11K C 0.7919(5) -0.0403(3) 0.6244(3) 0.049(2) Uani 1 1 d . . . . .
H169 H 0.8193 -0.0545 0.6430 0.073 Uiso 1 1 calc R U . . .
H170 H 0.7479 -0.0494 0.6233 0.073 Uiso 1 1 calc R U . . .
H171 H 0.7915 -0.0167 0.6348 0.073 Uiso 1 1 calc R U . . .
C12K C 0.8122(5) -0.0772(3) 0.5636(3) 0.050(2) Uani 1 1 d . . . . .
H172 H 0.8401 -0.0927 0.5800 0.075 Uiso 1 1 calc R U . . .
H173 H 0.8253 -0.0772 0.5347 0.075 Uiso 1 1 calc R U . . .
H174 H 0.7674 -0.0849 0.5646 0.075 Uiso 1 1 calc R U . . .
C13K C 1.0510(4) -0.0525(2) 0.5388(3) 0.039(2) Uani 1 1 d . . . . .
C14K C 1.0232(6) -0.0625(3) 0.4955(3) 0.054(3) Uani 1 1 d . . . . .
H175 H 1.0040 -0.0423 0.4819 0.082 Uiso 1 1 calc R U . . .
H176 H 0.9901 -0.0801 0.4983 0.082 Uiso 1 1 calc R U . . .
H177 H 1.0578 -0.0714 0.4788 0.082 Uiso 1 1 calc R U . . .
C15K C 1.0680(7) -0.0854(3) 0.5623(4) 0.069(4) Uani 1 1 d . . . . .
H178 H 1.0856 -0.0797 0.5901 0.104 Uiso 1 1 calc R U . . .
H179 H 1.1001 -0.0983 0.5472 0.104 Uiso 1 1 calc R U . . .
H180 H 1.0291 -0.0994 0.5647 0.104 Uiso 1 1 calc R U . . .
C16K C 1.1104(6) -0.0309(4) 0.5324(5) 0.087(5) Uani 1 1 d . . . . .
H181 H 1.0974 -0.0086 0.5210 0.131 Uiso 1 1 calc R U . . .
H182 H 1.1381 -0.0426 0.5130 0.131 Uiso 1 1 calc R U . . .
H183 H 1.1340 -0.0277 0.5590 0.131 Uiso 1 1 calc R U . . .
C1L C 0.7014(4) 0.1045(2) 0.7261(3) 0.0349(18) Uani 1 1 d . . . . .
C2L C 0.6753(4) 0.1150(2) 0.6943(3) 0.040(2) Uani 1 1 d . . . . .
C3L C 0.6402(5) 0.1220(3) 0.6560(3) 0.045(2) Uani 1 1 d . . . . .
C4L C 0.5823(4) 0.1049(3) 0.6479(3) 0.044(2) Uani 1 1 d . . . . .
H4L H 0.5660 0.0905 0.6687 0.053 Uiso 1 1 calc R U . . .
C5L C 0.5474(5) 0.1082(3) 0.6102(4) 0.050(2) Uani 1 1 d . . . . .
C6L C 0.5742(5) 0.1298(3) 0.5814(3) 0.050(2) Uani 1 1 d . . . . .
H6L H 0.5515 0.1325 0.5554 0.060 Uiso 1 1 calc R U . . .
C7L C 0.6314(5) 0.1476(3) 0.5876(3) 0.043(2) Uani 1 1 d . . . . .
C8L C 0.6645(5) 0.1441(2) 0.6257(3) 0.042(2) Uani 1 1 d . . . . .
H8L H 0.7033 0.1565 0.6314 0.050 Uiso 1 1 calc R U . . .
C9L C 0.4841(5) 0.0902(3) 0.6018(4) 0.060(3) Uani 1 1 d . . . . .
C10L C 0.4829(10) 0.0551(5) 0.6238(8) 0.133(7) Uani 1 1 d . U . . .
H184 H 0.5223 0.0424 0.6181 0.199 Uiso 1 1 calc R U . . .
H185 H 0.4453 0.0420 0.6134 0.199 Uiso 1 1 calc R U . . .
H186 H 0.4802 0.0585 0.6538 0.199 Uiso 1 1 calc R U . . .
C11L C 0.4628(10) 0.0883(6) 0.5541(6) 0.133(7) Uani 1 1 d . U . . .
H187 H 0.4743 0.1097 0.5404 0.199 Uiso 1 1 calc R U . . .
H188 H 0.4161 0.0848 0.5512 0.199 Uiso 1 1 calc R U . . .
H189 H 0.4849 0.0691 0.5412 0.199 Uiso 1 1 calc R U . . .
C12L C 0.4307(7) 0.1118(5) 0.6209(7) 0.115(7) Uani 1 1 d . . . . .
H190 H 0.4373 0.1361 0.6145 0.172 Uiso 1 1 calc R U . . .
H191 H 0.4322 0.1086 0.6511 0.172 Uiso 1 1 calc R U . . .
H192 H 0.3885 0.1045 0.6093 0.172 Uiso 1 1 calc R U . . .
C13L C 0.6555(5) 0.1710(3) 0.5531(3) 0.050(2) Uani 1 1 d . . . . .
C14L C 0.6673(6) 0.1486(3) 0.5143(3) 0.062(3) Uani 1 1 d . . . . .
H193 H 0.6996 0.1310 0.5215 0.092 Uiso 1 1 calc R U . . .
H194 H 0.6828 0.1631 0.4920 0.092 Uiso 1 1 calc R U . . .
H195 H 0.6268 0.1375 0.5050 0.092 Uiso 1 1 calc R U . . .
C15L C 0.6032(7) 0.1986(4) 0.5424(4) 0.075(4) Uani 1 1 d . . . . .
H196 H 0.5674 0.1881 0.5262 0.112 Uiso 1 1 calc R U . . .
H197 H 0.6221 0.2170 0.5262 0.112 Uiso 1 1 calc R U . . .
H198 H 0.5871 0.2081 0.5682 0.112 Uiso 1 1 calc R U . . .
C16L C 0.7189(6) 0.1899(3) 0.5659(4) 0.058(3) Uani 1 1 d . . . . .
H199 H 0.7112 0.2054 0.5891 0.087 Uiso 1 1 calc R U . . .
H200 H 0.7337 0.2032 0.5423 0.087 Uiso 1 1 calc R U . . .
H201 H 0.7520 0.1731 0.5744 0.087 Uiso 1 1 calc R U . . .
C1M C 0.8648(4) 0.1482(2) 0.6878(3) 0.0372(18) Uani 1 1 d . . . . .
C2M C 0.8552(4) 0.1757(2) 0.6710(3) 0.0354(18) Uani 1 1 d . . . . .
C3M C 0.8371(5) 0.2078(2) 0.6525(3) 0.0369(19) Uani 1 1 d . . . . .
C4M C 0.8695(4) 0.2207(2) 0.6184(3) 0.0379(19) Uani 1 1 d . . . . .
H4M H 0.9049 0.2086 0.6079 0.045 Uiso 1 1 calc R U . . .
C5M C 0.8497(5) 0.2509(2) 0.6006(3) 0.0390(19) Uani 1 1 d . . . . .
C6M C 0.7975(5) 0.2689(2) 0.6167(3) 0.045(2) Uani 1 1 d . . . . .
H6M H 0.7842 0.2899 0.6044 0.055 Uiso 1 1 calc R U . . .
C7M C 0.7652(5) 0.2565(2) 0.6501(3) 0.046(2) Uani 1 1 d . . . . .
C8M C 0.7860(5) 0.2257(2) 0.6685(3) 0.044(2) Uani 1 1 d . . . . .
H8M H 0.7650 0.2171 0.6919 0.053 Uiso 1 1 calc R U . . .
C9M C 0.8818(5) 0.2668(2) 0.5625(3) 0.045(2) Uani 1 1 d . . . . .
C10M C 0.9401(7) 0.2459(3) 0.5500(4) 0.069(4) Uani 1 1 d . . . . .
H202 H 0.9257 0.2235 0.5395 0.103 Uiso 1 1 calc R U . . .
H203 H 0.9696 0.2427 0.5742 0.103 Uiso 1 1 calc R U . . .
H204 H 0.9625 0.2581 0.5283 0.103 Uiso 1 1 calc R U . . .
C11M C 0.8337(7) 0.2686(4) 0.5265(4) 0.080(4) Uani 1 1 d . . . . .
H205 H 0.7961 0.2819 0.5345 0.120 Uiso 1 1 calc R U . . .
H206 H 0.8201 0.2454 0.5186 0.120 Uiso 1 1 calc R U . . .
H207 H 0.8535 0.2797 0.5029 0.120 Uiso 1 1 calc R U . . .
C12M C 0.9061(8) 0.3028(3) 0.5734(5) 0.080(4) Uani 1 1 d . . . . .
H208 H 0.9373 0.3101 0.5531 0.120 Uiso 1 1 calc R U . . .
H209 H 0.9270 0.3026 0.6012 0.120 Uiso 1 1 calc R U . . .
H210 H 0.8696 0.3188 0.5728 0.120 Uiso 1 1 calc R U . . .
C13M C 0.7084(6) 0.2753(3) 0.6689(4) 0.061(3) Uani 1 1 d . . . . .
C14M C 0.6489(6) 0.2516(4) 0.6650(5) 0.090(5) Uani 1 1 d . . . . .
H211 H 0.6566 0.2311 0.6821 0.135 Uiso 1 1 calc R U . . .
H212 H 0.6414 0.2448 0.6360 0.135 Uiso 1 1 calc R U . . .
H213 H 0.6110 0.2637 0.6746 0.135 Uiso 1 1 calc R U . . .
C15M C 0.6948(9) 0.3096(4) 0.6460(5) 0.105(6) Uani 1 1 d . U . . .
H214 H 0.6618 0.3225 0.6603 0.157 Uiso 1 1 calc R U . . .
H215 H 0.6795 0.3049 0.6174 0.157 Uiso 1 1 calc R U . . .
H216 H 0.7346 0.3232 0.6457 0.157 Uiso 1 1 calc R U . . .
C16M C 0.7238(5) 0.2835(3) 0.7142(4) 0.056(3) Uani 1 1 d . . . . .
H217 H 0.7347 0.2624 0.7293 0.085 Uiso 1 1 calc R U . . .
H218 H 0.6862 0.2942 0.7263 0.085 Uiso 1 1 calc R U . . .
H219 H 0.7604 0.2994 0.7164 0.085 Uiso 1 1 calc R U . . .
C1N C 0.8228(4) 0.1090(2) 0.5688(3) 0.0387(19) Uani 1 1 d . . . . .
C2N C 0.8601(5) 0.1275(2) 0.5514(3) 0.0389(19) Uani 1 1 d . . . . .
C3N C 0.8971(4) 0.1478(2) 0.5239(3) 0.0347(18) Uani 1 1 d . . . . .
C4N C 0.8663(5) 0.1616(3) 0.4883(3) 0.048(2) Uani 1 1 d . . . . .
H4N H 0.8210 0.1588 0.4841 0.057 Uiso 1 1 calc R U . . .
C5N C 0.8999(6) 0.1789(3) 0.4594(3) 0.055(3) Uani 1 1 d . . . . .
C6N C 0.9655(5) 0.1823(3) 0.4657(3) 0.051(3) Uani 1 1 d . . . . .
H6N H 0.9891 0.1936 0.4452 0.061 Uiso 1 1 calc R U . . .
C7N C 0.9983(5) 0.1701(2) 0.5001(3) 0.042(2) Uani 1 1 d . . . . .
C8N C 0.9632(5) 0.1527(2) 0.5297(3) 0.0365(18) Uani 1 1 d . . . . .
H8N H 0.9849 0.1440 0.5541 0.044 Uiso 1 1 calc R U . . .
C9N C 0.8633(8) 0.1909(4) 0.4184(4) 0.089(5) Uani 1 1 d . U . . .
C10N C 0.7963(10) 0.1967(7) 0.4229(6) 0.140(7) Uani 1 1 d . U . . .
H220 H 0.7816 0.2151 0.4041 0.210 Uiso 1 1 calc R U . . .
H221 H 0.7887 0.2033 0.4515 0.210 Uiso 1 1 calc R U . . .
H222 H 0.7723 0.1757 0.4160 0.210 Uiso 1 1 calc R U . . .
C11N C 0.8892(10) 0.1692(5) 0.3840(4) 0.110(6) Uani 1 1 d . U . . .
H223 H 0.8803 0.1450 0.3895 0.165 Uiso 1 1 calc R U . . .
H224 H 0.9358 0.1726 0.3828 0.165 Uiso 1 1 calc R U . . .
H225 H 0.8682 0.1759 0.3574 0.165 Uiso 1 1 calc R U . . .
C12N C 0.8903(13) 0.2305(5) 0.4122(6) 0.147(8) Uani 1 1 d . U . . .
H226 H 0.8789 0.2383 0.3840 0.220 Uiso 1 1 calc R U . . .
H227 H 0.9372 0.2308 0.4167 0.220 Uiso 1 1 calc R U . . .
H228 H 0.8706 0.2457 0.4323 0.220 Uiso 1 1 calc R U . . .
C13N C 1.0722(6) 0.1753(3) 0.5061(4) 0.056(3) Uani 1 1 d . U . . .
C14N C 1.1042(8) 0.1533(5) 0.4749(6) 0.110(6) Uani 1 1 d . U . . .
H229 H 1.1507 0.1524 0.4815 0.165 Uiso 1 1 calc R U . . .
H230 H 1.0965 0.1629 0.4471 0.165 Uiso 1 1 calc R U . . .
H231 H 1.0864 0.1300 0.4758 0.165 Uiso 1 1 calc R U . . .
C15N C 1.0898(9) 0.2124(4) 0.4997(8) 0.126(7) Uani 1 1 d . U . . .
H232 H 1.0802 0.2256 0.5245 0.188 Uiso 1 1 calc R U . . .
H233 H 1.0648 0.2215 0.4757 0.188 Uiso 1 1 calc R U . . .
H234 H 1.1360 0.2142 0.4947 0.188 Uiso 1 1 calc R U . . .
C16N C 1.0980(7) 0.1656(5) 0.5485(5) 0.106(6) Uani 1 1 d . U . . .
H235 H 1.1407 0.1758 0.5534 0.159 Uiso 1 1 calc R U . . .
H236 H 1.1013 0.1406 0.5504 0.159 Uiso 1 1 calc R U . . .
H237 H 1.0687 0.1740 0.5693 0.159 Uiso 1 1 calc R U . . .
C1O C 0.7071(4) 0.0457(2) 0.6285(3) 0.0369(18) Uani 1 1 d . . . . .
C2O C 0.6732(4) 0.0264(2) 0.6459(3) 0.0394(19) Uani 1 1 d . . . . .
C3O C 0.6273(4) 0.0021(2) 0.6621(3) 0.0382(19) Uani 1 1 d . . . . .
C4O C 0.6007(5) -0.0221(2) 0.6348(3) 0.044(2) Uani 1 1 d . . . . .
H4O H 0.6140 -0.0226 0.6070 0.053 Uiso 1 1 calc R U . . .
C5O C 0.5544(5) -0.0458(2) 0.6478(3) 0.046(2) Uani 1 1 d . . . . .
C6O C 0.5361(4) -0.0430(3) 0.6883(3) 0.046(2) Uani 1 1 d . . . . .
H6O H 0.5046 -0.0585 0.6976 0.056 Uiso 1 1 calc R U . . .
C7O C 0.5611(5) -0.0188(2) 0.7161(3) 0.044(2) Uani 1 1 d . . . . .
C8O C 0.6059(5) 0.0038(2) 0.7025(3) 0.045(2) Uani 1 1 d . . . . .
H8O H 0.6229 0.0209 0.7208 0.054 Uiso 1 1 calc R U . . .
C9O C 0.5266(6) -0.0724(3) 0.6169(4) 0.060(3) Uani 1 1 d . . . . .
C10O C 0.4782(9) -0.0530(5) 0.5878(5) 0.104(6) Uani 1 1 d . . . . .
H238 H 0.4427 -0.0442 0.6039 0.156 Uiso 1 1 calc R U . . .
H239 H 0.4610 -0.0687 0.5663 0.156 Uiso 1 1 calc R U . . .
H240 H 0.5001 -0.0338 0.5747 0.156 Uiso 1 1 calc R U . . .
C11O C 0.5802(9) -0.0882(4) 0.5909(5) 0.099(6) Uani 1 1 d . . . . .
H241 H 0.5942 -0.0714 0.5706 0.148 Uiso 1 1 calc R U . . .
H242 H 0.5635 -0.1086 0.5765 0.148 Uiso 1 1 calc R U . . .
H243 H 0.6170 -0.0946 0.6093 0.148 Uiso 1 1 calc R U . . .
C12O C 0.4926(7) -0.1018(3) 0.6393(5) 0.082(4) Uani 1 1 d . . . . .
H244 H 0.5216 -0.1112 0.6612 0.122 Uiso 1 1 calc R U . . .
H245 H 0.4809 -0.1199 0.6193 0.122 Uiso 1 1 calc R U . . .
H246 H 0.4535 -0.0930 0.6516 0.122 Uiso 1 1 calc R U . . .
C13O C 0.5359(6) -0.0167(3) 0.7609(4) 0.058(3) Uani 1 1 d . . . . .
C14O C 0.4698(8) -0.0015(5) 0.7593(5) 0.107(6) Uani 1 1 d . U . . .
H247 H 0.4558 0.0020 0.7876 0.161 Uiso 1 1 calc R U . . .
H248 H 0.4398 -0.0172 0.7446 0.161 Uiso 1 1 calc R U . . .
H249 H 0.4704 0.0204 0.7447 0.161 Uiso 1 1 calc R U . . .
C15O C 0.5366(11) -0.0534(4) 0.7805(5) 0.116(7) Uani 1 1 d . . . . .
H250 H 0.5300 -0.0516 0.8103 0.174 Uiso 1 1 calc R U . . .
H251 H 0.5783 -0.0643 0.7761 0.174 Uiso 1 1 calc R U . . .
H252 H 0.5020 -0.0672 0.7674 0.174 Uiso 1 1 calc R U . . .
C16O C 0.5806(10) 0.0038(6) 0.7900(4) 0.120(8) Uani 1 1 d . . . . .
H253 H 0.5770 0.0282 0.7831 0.181 Uiso 1 1 calc R U . . .
H254 H 0.6251 -0.0038 0.7869 0.181 Uiso 1 1 calc R U . . .
H255 H 0.5684 0.0002 0.8187 0.181 Uiso 1 1 calc R U . . .
C1S C 0.0823(12) 0.2654(6) 0.8858(8) 0.026(5) Uiso 0.3 1 d . . P . .
H1S1 H 0.0527 0.2461 0.8909 0.031 Uiso 0.3 1 calc R U P . .
H1S2 H 0.1110 0.2578 0.8639 0.031 Uiso 0.3 1 calc R U P . .
C2S C 0.6384(10) 0.0412(5) 0.5237(6) 0.031(4) Uiso 0.4 1 d . . P . .
H2S1 H 0.6088 0.0611 0.5249 0.037 Uiso 0.4 1 calc R U P . .
H2S2 H 0.6584 0.0378 0.5518 0.037 Uiso 0.4 1 calc R U P . .
C3S C 0.090(2) 0.1966(13) 0.0038(11) 0.030(10) Uiso 0.15 1 d D . P . .
H3S1 H 0.1055 0.2179 -0.0087 0.036 Uiso 0.15 1 calc R U P . .
H3S2 H 0.0561 0.1872 -0.0158 0.036 Uiso 0.15 1 calc R U P . .
C4S C 0.506(2) 0.1982(8) 0.6476(14) 0.023(9) Uiso 0.15 1 d D . P . .
H4S1 H 0.4782 0.1808 0.6337 0.027 Uiso 0.15 1 calc R U P . .
H4S2 H 0.5494 0.1965 0.6361 0.027 Uiso 0.15 1 calc R U P . .
Cl1S Cl 0.1282(6) 0.2698(3) 0.9284(4) 0.078(3) Uiso 0.3 1 d . . P . .
Cl2S Cl 0.0369(7) 0.2969(3) 0.8652(4) 0.084(3) Uiso 0.3 1 d . . P . .
Cl3S Cl 0.6971(3) 0.05039(15) 0.49021(18) 0.0429(12) Uiso 0.4 1 d . . P . .
Cl4S Cl 0.5937(3) 0.00470(18) 0.5098(2) 0.0563(15) Uiso 0.4 1 d . . P . .
Cl5S Cl 0.0530(6) 0.2076(3) 0.0463(4) 0.030(2) Uiso 0.15 1 d D . P . .
Cl6S Cl 0.1508(13) 0.1688(7) 0.0055(8) 0.082(6) Uiso 0.15 1 d . . P . .
Cl7S Cl 0.5117(9) 0.1899(5) 0.6960(6) 0.054(4) Uiso 0.15 1 d . . P . .
Cl8S Cl 0.4769(10) 0.2362(5) 0.6375(7) 0.065(5) Uiso 0.15 1 d D . P . .

loop_
_atom_site_aniso_label
_atom_site_aniso_U_11
_atom_site_aniso_U_22
_atom_site_aniso_U_33
_atom_site_aniso_U_23
_atom_site_aniso_U_13
_atom_site_aniso_U_12
Ag1 0.0436(12) 0.0462(15) 0.077(3) -0.0212(15) -0.0148(14) 0.0011(9)
Ag2 0.0629(18) 0.0457(12) 0.0449(13) -0.0150(9) -0.0128(13) 0.0123(11)
Ag1A 0.067(3) 0.056(3) 0.069(3) -0.023(2) -0.034(2) 0.018(2)
Ag2A 0.092(4) 0.065(2) 0.0352(13) -0.0131(14) -0.0131(17) 0.031(3)
Ag3 0.0356(3) 0.0443(4) 0.0591(4) 0.0098(3) -0.0007(3) -0.0062(3)
Ag4 0.0516(4) 0.0395(4) 0.0405(4) -0.0020(3) 0.0147(3) -0.0012(3)
Ag5 0.0474(4) 0.0411(4) 0.1027(7) -0.0281(4) 0.0255(5) -0.0058(3)
Ag6 0.0451(4) 0.0434(4) 0.0383(3) 0.0055(3) 0.0060(3) 0.0100(3)
Ag7 0.0381(3) 0.0477(4) 0.0364(3) -0.0025(3) 0.0016(3) -0.0094(3)
Ag8 0.0350(10) 0.068(2) 0.0451(15) 0.0180(12) -0.0059(8) -0.0059(12)
Ag8A 0.067(4) 0.123(10) 0.0303(16) 0.013(3) -0.0048(19) -0.054(5)
Au1 0.04164(19) 0.03927(19) 0.04046(19) -0.00585(15) -0.00131(14) 0.00232(14)
Au2 0.03406(16) 0.03402(17) 0.03219(16) -0.00011(13) 0.00809(12) -0.00484(12)
Au3 0.03650(17) 0.03473(17) 0.03092(16) 0.00215(13) 0.00549(12) -0.00053(13)
Au4 0.03045(16) 0.03237(16) 0.04071(18) -0.00249(13) 0.00639(13) -0.00182(12)
Au5 0.03170(15) 0.02300(14) 0.03516(16) -0.00008(12) 0.00460(12) 0.00030(11)
Au6 0.03492(16) 0.03591(17) 0.03570(17) -0.00169(13) 0.00543(13) -0.00028(13)
Au7 0.03755(17) 0.03016(16) 0.03348(16) -0.00271(12) 0.00518(13) 0.00006(12)
Au8 0.03353(16) 0.04001(18) 0.03602(17) 0.00336(14) 0.00228(13) -0.00488(13)
C1 0.040(5) 0.047(5) 0.034(4) -0.005(4) -0.007(4) -0.002(4)
C2 0.034(4) 0.040(5) 0.038(5) -0.002(4) 0.003(3) 0.003(4)
C3 0.039(5) 0.037(5) 0.038(5) 0.007(4) 0.005(4) 0.003(4)
C4 0.042(5) 0.056(6) 0.035(5) 0.010(4) 0.003(4) -0.005(4)
C5 0.038(5) 0.063(6) 0.042(5) 0.015(5) 0.002(4) 0.007(4)
C6 0.048(5) 0.044(5) 0.041(5) 0.008(4) 0.009(4) 0.011(4)
C7 0.046(5) 0.037(5) 0.042(5) 0.011(4) 0.011(4) 0.005(4)
C8 0.047(5) 0.035(5) 0.049(5) 0.008(4) 0.004(4) 0.000(4)
C9 0.036(5) 0.077(8) 0.054(6) 0.008(6) -0.001(4) 0.001(5)
C10 0.049(7) 0.090(10) 0.112(12) -0.004(9) -0.022(7) -0.013(7)
C11 0.058(8) 0.124(13) 0.057(7) 0.021(8) -0.012(6) 0.004(8)
C12 0.042(6) 0.126(13) 0.075(9) 0.014(9) 0.007(6) 0.007(7)
C13 0.070(7) 0.040(5) 0.064(7) 0.004(5) 0.009(6) 0.002(5)
C14 0.144(13) 0.060(8) 0.083(9) 0.003(7) 0.020(9) -0.012(8)
C15 0.102(12) 0.077(10) 0.129(14) -0.036(10) 0.054(11) -0.006(9)
C16 0.117(12) 0.061(8) 0.131(12) -0.025(8) -0.039(10) 0.012(8)
C1A 0.054(6) 0.049(5) 0.025(4) -0.008(4) -0.003(4) -0.002(4)
C2A 0.052(6) 0.040(5) 0.045(5) -0.006(4) 0.012(4) -0.003(4)
C3A 0.049(5) 0.043(5) 0.041(5) -0.005(4) 0.013(4) 0.001(4)
C4A 0.063(7) 0.050(6) 0.043(5) -0.008(5) 0.004(5) 0.004(5)
C5A 0.044(5) 0.063(7) 0.046(5) -0.018(5) 0.011(4) -0.005(5)
C6A 0.056(6) 0.040(5) 0.057(6) -0.013(5) 0.010(5) 0.007(4)
C7A 0.060(6) 0.029(4) 0.048(5) -0.011(4) 0.007(5) 0.005(4)
C8A 0.070(7) 0.038(5) 0.037(5) -0.010(4) 0.011(4) 0.009(5)
C9A 0.077(7) 0.084(7) 0.055(6) -0.015(5) 0.005(5) 0.017(6)
C10A 0.190(15) 0.147(14) 0.076(10) -0.008(10) 0.038(11) 0.020(12)
C11A 0.127(13) 0.187(15) 0.105(12) -0.022(12) 0.016(11) 0.034(12)
C12A 0.155(14) 0.153(14) 0.085(10) -0.034(10) 0.006(10) -0.052(12)
C13A 0.085(9) 0.045(6) 0.048(6) 0.003(5) 0.005(6) 0.010(6)
C14A 0.128(12) 0.104(11) 0.093(10) 0.006(9) 0.014(9) 0.066(10)
C15A 0.111(12) 0.056(8) 0.105(12) 0.037(8) 0.005(10) -0.017(8)
C16A 0.113(12) 0.055(7) 0.058(7) 0.015(6) -0.019(7) 0.007(7)
C1B 0.040(5) 0.027(4) 0.041(5) -0.002(3) 0.002(4) -0.002(3)
C2B 0.031(4) 0.040(5) 0.041(5) -0.009(4) -0.003(3) 0.003(3)
C3B 0.034(4) 0.046(5) 0.046(5) -0.010(4) 0.002(4) -0.004(4)
C4B 0.035(5) 0.038(5) 0.053(5) -0.006(4) 0.002(4) -0.006(4)
C5B 0.038(5) 0.047(5) 0.048(5) -0.017(4) 0.004(4) -0.003(4)
C6B 0.043(5) 0.041(5) 0.055(6) -0.004(4) -0.003(4) -0.011(4)
C7B 0.043(5) 0.045(6) 0.070(7) -0.003(5) -0.006(5) -0.008(4)
C8B 0.036(5) 0.044(5) 0.066(7) -0.009(5) -0.015(4) -0.003(4)
C9B 0.032(4) 0.045(5) 0.053(6) -0.001(4) 0.000(4) 0.002(4)
C10B 0.065(7) 0.036(5) 0.050(6) 0.002(4) -0.001(5) 0.004(5)
C11B 0.070(8) 0.071(8) 0.054(7) -0.011(6) -0.001(6) 0.015(6)
C12B 0.048(7) 0.061(7) 0.111(11) 0.008(7) -0.019(7) -0.003(6)
C13B 0.055(7) 0.051(7) 0.106(11) 0.013(7) -0.025(7) -0.013(5)
C14B 0.23(3) 0.052(10) 0.21(3) -0.012(13) 0.01(2) -0.045(14)
C15B 0.087(10) 0.105(11) 0.158(14) 0.046(10) -0.031(10) -0.050(9)
C16B 0.133(13) 0.117(12) 0.134(13) 0.061(11) -0.038(11) -0.063(10)
C1C 0.037(4) 0.034(4) 0.029(4) 0.008(3) 0.000(3) -0.004(3)
C2C 0.037(4) 0.038(5) 0.035(4) 0.007(4) 0.005(3) -0.003(4)
C3C 0.039(5) 0.048(5) 0.028(4) -0.001(4) 0.001(3) 0.000(4)
C4C 0.040(5) 0.036(4) 0.033(4) 0.003(4) 0.004(3) -0.008(4)
C5C 0.042(5) 0.044(5) 0.037(5) 0.006(4) 0.006(4) -0.006(4)
C6C 0.050(5) 0.051(6) 0.029(4) 0.009(4) 0.009(4) -0.010(4)
C7C 0.055(6) 0.043(5) 0.035(5) 0.004(4) 0.008(4) -0.001(4)
C8C 0.054(6) 0.042(5) 0.037(5) 0.008(4) 0.008(4) 0.003(4)
C9C 0.055(6) 0.044(5) 0.037(5) 0.004(4) 0.006(4) -0.009(4)
C10C 0.144(14) 0.044(6) 0.053(7) 0.005(5) 0.031(8) -0.011(7)
C11C 0.060(7) 0.117(11) 0.059(7) 0.049(8) -0.006(6) -0.038(8)
C12C 0.060(6) 0.058(6) 0.042(5) 0.014(5) 0.000(5) -0.003(5)
C13C 0.083(8) 0.045(6) 0.039(5) -0.002(4) 0.006(5) -0.013(5)
C14C 0.122(12) 0.044(6) 0.050(7) 0.004(5) 0.002(7) 0.006(7)
C15C 0.092(10) 0.063(8) 0.065(8) 0.000(6) -0.024(7) -0.015(7)
C16C 0.175(17) 0.051(7) 0.045(6) 0.002(6) 0.041(9) 0.006(9)
C1D 0.028(4) 0.033(4) 0.034(4) -0.002(3) 0.011(3) -0.005(3)
C2D 0.042(5) 0.030(4) 0.036(4) 0.000(3) 0.001(4) 0.000(3)
C3D 0.029(4) 0.035(4) 0.035(4) -0.004(3) 0.004(3) -0.005(3)
C4D 0.038(5) 0.040(5) 0.035(4) 0.001(4) 0.005(3) -0.008(4)
C5D 0.030(4) 0.043(5) 0.031(4) -0.007(4) 0.008(3) -0.005(3)
C6D 0.032(4) 0.047(5) 0.036(4) 0.004(4) 0.006(3) -0.005(4)
C7D 0.037(4) 0.043(5) 0.037(4) 0.001(4) 0.009(4) -0.007(4)
C8D 0.034(4) 0.037(5) 0.051(5) 0.001(4) 0.004(4) -0.002(4)
C9D 0.030(4) 0.056(6) 0.035(4) 0.000(4) 0.001(3) 0.005(4)
C10D 0.050(6) 0.057(7) 0.098(10) 0.031(7) 0.006(6) 0.002(5)
C11D 0.058(8) 0.082(9) 0.103(11) -0.028(8) -0.044(8) 0.011(7)
C12D 0.091(10) 0.079(9) 0.060(7) 0.004(7) 0.029(7) 0.031(8)
C13D 0.053(6) 0.044(6) 0.068(7) 0.008(5) 0.010(5) -0.009(5)
C14D 0.073(9) 0.074(9) 0.101(11) 0.008(8) -0.008(8) -0.025(7)
C15D 0.154(17) 0.065(9) 0.097(11) 0.027(8) 0.064(11) -0.019(10)
C16D 0.097(11) 0.084(10) 0.162(14) 0.043(10) 0.023(11) 0.005(9)
C1E 0.028(4) 0.038(4) 0.037(4) 0.001(4) 0.007(3) -0.003(3)
C2E 0.039(5) 0.032(4) 0.034(4) 0.004(3) 0.008(3) -0.003(3)
C3E 0.037(4) 0.035(4) 0.040(5) -0.004(4) 0.012(4) -0.001(3)
C4E 0.047(5) 0.037(5) 0.038(5) -0.001(4) 0.016(4) -0.004(4)
C5E 0.045(5) 0.048(5) 0.048(5) -0.003(4) 0.017(4) 0.003(4)
C6E 0.062(7) 0.046(6) 0.060(6) 0.002(5) 0.036(5) 0.002(5)
C7E 0.054(6) 0.045(6) 0.076(7) 0.015(5) 0.041(6) 0.002(5)
C8E 0.051(6) 0.035(5) 0.058(6) 0.005(4) 0.029(5) 0.002(4)
C9E 0.054(6) 0.049(6) 0.056(6) -0.006(5) 0.018(5) 0.007(5)
C10E 0.122(13) 0.041(6) 0.076(9) 0.003(6) 0.029(8) 0.002(7)
C11E 0.172(19) 0.101(12) 0.057(8) -0.041(8) 0.023(10) 0.039(12)
C12E 0.074(9) 0.071(8) 0.152(13) -0.011(9) 0.024(9) 0.021(7)
C13E 0.084(10) 0.055(7) 0.147(13) 0.030(8) 0.075(9) 0.005(6)
C14E 0.100(13) 0.098(13) 0.26(2) 0.065(13) 0.117(16) -0.004(9)
C15E 0.090(12) 0.095(13) 0.24(3) 0.107(16) 0.038(12) 0.012(9)
C16E 0.19(3) 0.15(2) 0.22(3) 0.014(18) -0.010(18) -0.05(2)
C1F 0.051(5) 0.030(4) 0.036(4) -0.001(4) 0.006(4) -0.006(4)
C2F 0.037(4) 0.038(5) 0.038(4) 0.000(4) 0.003(4) -0.001(4)
C3F 0.040(5) 0.034(4) 0.042(5) 0.000(4) 0.000(4) -0.004(4)
C4F 0.043(5) 0.044(5) 0.046(5) -0.005(4) 0.002(4) -0.009(4)
C5F 0.052(6) 0.038(5) 0.048(5) -0.004(4) -0.007(4) -0.002(4)
C6F 0.076(8) 0.038(5) 0.041(5) 0.002(4) -0.015(5) -0.016(5)
C7F 0.070(7) 0.044(6) 0.050(6) 0.002(5) 0.005(5) -0.015(5)
C8F 0.051(6) 0.047(5) 0.037(5) 0.003(4) 0.007(4) -0.006(4)
C9F 0.068(7) 0.039(5) 0.068(7) -0.004(5) -0.014(6) 0.006(5)
C10F 0.049(8) 0.147(18) 0.17(2) -0.034(15) 0.012(10) 0.002(10)
C11F 0.137(14) 0.188(16) 0.097(11) -0.041(12) 0.006(10) 0.067(13)
C12F 0.102(13) 0.079(10) 0.112(13) 0.021(9) -0.009(10) 0.015(9)
C13F 0.083(7) 0.061(6) 0.062(6) 0.004(5) 0.013(5) -0.020(5)
C14F 0.133(12) 0.108(11) 0.138(12) -0.008(10) 0.068(10) -0.054(10)
C15F 0.116(13) 0.111(12) 0.096(11) -0.018(9) 0.036(10) -0.077(11)
C16F 0.147(18) 0.19(2) 0.136(16) 0.107(15) 0.006(14) -0.036(16)
C1G 0.041(5) 0.032(4) 0.037(4) -0.002(4) 0.007(4) 0.001(3)
C2G 0.040(5) 0.037(5) 0.037(4) 0.003(4) 0.000(4) 0.003(4)
C3G 0.036(4) 0.039(5) 0.037(4) 0.001(4) 0.009(3) 0.002(4)
C4G 0.045(5) 0.035(4) 0.037(5) 0.000(4) 0.005(4) 0.003(4)
C5G 0.049(5) 0.036(5) 0.042(5) 0.001(4) 0.004(4) 0.010(4)
C6G 0.050(5) 0.024(4) 0.055(6) 0.000(4) 0.000(4) 0.005(4)
C7G 0.053(6) 0.035(5) 0.052(6) 0.008(4) 0.003(5) -0.002(4)
C8G 0.042(5) 0.034(5) 0.047(5) 0.001(4) 0.004(4) 0.004(4)
C9G 0.062(7) 0.046(6) 0.046(5) 0.000(5) 0.015(5) 0.007(5)
C10G 0.129(15) 0.073(9) 0.115(13) -0.004(9) 0.065(11) 0.042(10)
C11G 0.088(12) 0.136(16) 0.140(16) -0.086(14) 0.016(11) 0.006(11)
C12G 0.105(11) 0.105(10) 0.086(9) 0.009(8) 0.021(8) 0.064(9)
C13G 0.064(7) 0.050(6) 0.060(7) 0.007(5) 0.019(5) -0.006(5)
C14G 0.136(13) 0.097(11) 0.127(12) -0.010(10) 0.052(10) -0.061(10)
C15G 0.126(15) 0.142(16) 0.098(12) 0.080(12) 0.050(11) 0.012(12)
C16G 0.082(10) 0.081(10) 0.156(16) 0.039(10) 0.067(11) 0.003(8)
C1H 0.034(4) 0.039(5) 0.041(5) -0.001(4) 0.007(4) 0.003(4)
C2H 0.031(4) 0.039(5) 0.039(4) -0.008(4) 0.011(3) 0.002(3)
C3H 0.032(4) 0.041(5) 0.045(5) -0.004(4) 0.008(4) -0.003(4)
C4H 0.038(5) 0.035(5) 0.054(6) -0.012(4) 0.010(4) -0.001(4)
C5H 0.038(5) 0.046(5) 0.063(6) -0.009(5) 0.019(4) -0.007(4)
C6H 0.032(5) 0.046(6) 0.088(8) -0.008(6) 0.021(5) -0.002(4)
C7H 0.042(5) 0.049(6) 0.075(7) -0.015(5) 0.020(5) 0.008(4)
C8H 0.038(5) 0.035(5) 0.063(6) -0.001(4) 0.014(4) 0.005(4)
C9H 0.049(6) 0.053(7) 0.112(11) -0.015(7) 0.019(7) -0.013(5)
C10H 0.069(9) 0.082(9) 0.102(11) -0.031(8) 0.041(8) -0.029(7)
C11H 0.106(11) 0.105(10) 0.130(12) -0.062(9) 0.067(9) -0.065(9)
C12H 0.087(10) 0.066(8) 0.164(14) 0.026(9) 0.018(10) -0.029(8)
C13H 0.051(7) 0.062(7) 0.099(10) -0.009(7) 0.030(7) 0.015(6)
C14H 0.098(11) 0.086(10) 0.142(13) 0.023(9) 0.045(10) 0.044(8)
C15H 0.064(9) 0.066(9) 0.169(17) -0.044(10) 0.009(10) 0.014(7)
C16H 0.060(8) 0.074(9) 0.134(14) -0.009(9) 0.034(8) 0.021(7)
C1I 0.034(4) 0.034(4) 0.041(5) 0.001(4) 0.002(4) -0.002(3)
C2I 0.032(4) 0.038(4) 0.037(4) -0.004(4) 0.005(3) 0.002(3)
C3I 0.026(4) 0.040(5) 0.042(5) -0.006(4) 0.004(3) 0.001(3)
C4I 0.030(4) 0.037(4) 0.036(4) -0.003(4) 0.007(3) 0.003(3)
C5I 0.038(5) 0.048(5) 0.040(5) -0.005(4) 0.009(4) 0.000(4)
C6I 0.035(5) 0.054(6) 0.045(5) -0.009(4) 0.010(4) -0.004(4)
C7I 0.039(5) 0.050(6) 0.058(6) -0.008(5) 0.007(4) 0.011(4)
C8I 0.035(4) 0.044(5) 0.043(5) 0.002(4) 0.008(4) 0.004(4)
C9I 0.037(5) 0.051(5) 0.040(5) 0.000(4) 0.011(4) -0.008(4)
C10I 0.062(7) 0.051(6) 0.040(5) 0.005(4) 0.006(5) -0.015(5)
C11I 0.071(7) 0.056(6) 0.046(6) -0.002(5) 0.006(5) -0.021(6)
C12I 0.043(6) 0.084(9) 0.066(7) 0.009(6) 0.017(5) -0.003(6)
C13I 0.057(5) 0.055(5) 0.070(6) -0.004(5) 0.011(5) 0.018(5)
C14I 0.133(13) 0.101(11) 0.176(15) 0.027(11) 0.043(12) 0.058(10)
C15I 0.171(18) 0.088(12) 0.133(15) -0.027(11) 0.026(14) 0.066(12)
C16I 0.096(11) 0.112(11) 0.152(13) -0.016(10) -0.032(10) 0.052(9)
C1J 0.035(4) 0.028(4) 0.033(4) 0.004(3) -0.005(3) -0.004(3)
C2J 0.030(4) 0.035(4) 0.025(4) -0.003(3) 0.005(3) 0.001(3)
C3J 0.035(4) 0.022(4) 0.034(4) 0.001(3) 0.004(3) -0.002(3)
C4J 0.042(4) 0.021(4) 0.028(4) 0.001(3) 0.001(3) -0.001(3)
C5J 0.038(4) 0.025(4) 0.033(4) 0.006(3) 0.003(3) 0.001(3)
C6J 0.043(5) 0.025(4) 0.040(5) 0.000(3) 0.003(4) -0.002(3)
C7J 0.044(5) 0.029(4) 0.036(4) 0.001(3) 0.008(4) 0.004(3)
C8J 0.041(5) 0.028(4) 0.040(5) 0.002(3) 0.007(4) -0.004(3)
C9J 0.044(5) 0.033(4) 0.046(5) 0.001(4) 0.002(4) -0.008(4)
C10J 0.061(7) 0.065(7) 0.074(8) -0.009(6) 0.025(6) -0.028(6)
C11J 0.060(7) 0.038(6) 0.101(10) 0.005(6) -0.001(7) -0.011(5)
C12J 0.063(7) 0.044(6) 0.065(7) -0.001(5) -0.010(6) -0.009(5)
C13J 0.048(6) 0.033(5) 0.072(7) 0.003(5) 0.023(5) 0.009(4)
C14J 0.053(7) 0.050(6) 0.101(10) -0.002(6) 0.028(7) 0.005(5)
C15J 0.082(9) 0.046(6) 0.073(8) -0.015(6) 0.026(7) 0.000(6)
C16J 0.080(9) 0.076(9) 0.095(10) 0.023(8) 0.024(8) 0.040(8)
C1K 0.039(4) 0.028(4) 0.041(5) -0.006(4) 0.005(4) -0.002(3)
C2K 0.030(4) 0.039(5) 0.031(4) 0.003(3) 0.003(3) 0.003(3)
C3K 0.043(5) 0.028(4) 0.030(4) -0.002(3) 0.002(3) 0.000(3)
C4K 0.044(5) 0.027(4) 0.037(4) -0.001(3) 0.011(4) 0.004(3)
C5K 0.032(4) 0.035(4) 0.036(4) -0.004(4) 0.007(3) -0.003(3)
C6K 0.044(5) 0.035(4) 0.035(4) -0.009(4) 0.001(4) -0.005(4)
C7K 0.039(5) 0.041(5) 0.034(4) -0.001(4) 0.008(4) 0.000(4)
C8K 0.031(4) 0.032(4) 0.042(5) 0.002(4) 0.003(3) 0.004(3)
C9K 0.040(5) 0.045(5) 0.038(5) -0.007(4) 0.003(4) -0.005(4)
C10K 0.041(5) 0.055(6) 0.043(5) -0.002(4) 0.002(4) 0.011(4)
C11K 0.043(5) 0.057(6) 0.045(5) -0.001(5) 0.004(4) -0.001(4)
C12K 0.043(5) 0.047(6) 0.061(6) -0.017(5) 0.008(5) -0.009(4)
C13K 0.038(5) 0.036(5) 0.045(5) -0.010(4) 0.007(4) 0.007(4)
C14K 0.068(7) 0.059(6) 0.037(5) -0.005(5) 0.012(5) 0.017(5)
C15K 0.094(10) 0.067(8) 0.048(6) -0.001(6) 0.013(6) 0.046(7)
C16K 0.050(7) 0.085(9) 0.130(13) -0.056(9) 0.047(8) -0.017(6)
C1L 0.036(4) 0.034(4) 0.035(4) -0.002(4) 0.003(3) 0.007(3)
C2L 0.040(5) 0.034(4) 0.048(5) -0.002(4) 0.013(4) 0.006(4)
C3L 0.037(5) 0.059(6) 0.038(5) -0.004(4) 0.005(4) 0.014(4)
C4L 0.036(5) 0.047(5) 0.049(5) -0.005(4) 0.008(4) -0.005(4)
C5L 0.040(5) 0.046(5) 0.065(7) -0.005(5) 0.004(5) 0.003(4)
C6L 0.041(5) 0.063(7) 0.046(5) 0.001(5) -0.002(4) 0.018(5)
C7L 0.042(5) 0.046(5) 0.042(5) 0.001(4) 0.000(4) 0.005(4)
C8L 0.038(5) 0.039(5) 0.049(5) -0.003(4) 0.004(4) 0.003(4)
C9L 0.039(5) 0.074(8) 0.068(7) 0.004(6) 0.002(5) -0.001(5)
C10L 0.092(11) 0.112(12) 0.191(16) 0.028(12) -0.031(11) -0.038(10)
C11L 0.107(12) 0.178(16) 0.111(12) 0.003(12) -0.015(10) -0.038(12)
C12L 0.040(7) 0.097(12) 0.21(2) -0.006(13) 0.022(10) -0.010(7)
C13L 0.044(5) 0.055(6) 0.051(6) 0.008(5) 0.008(4) 0.009(5)
C14L 0.065(7) 0.074(8) 0.046(6) 0.005(6) 0.007(5) -0.003(6)
C15L 0.082(9) 0.078(9) 0.066(8) 0.028(7) 0.010(7) 0.023(7)
C16L 0.065(7) 0.050(6) 0.060(7) 0.010(5) 0.001(5) -0.003(5)
C1M 0.043(5) 0.032(4) 0.037(4) 0.004(4) 0.005(4) 0.001(4)
C2M 0.036(4) 0.032(4) 0.039(4) 0.002(4) 0.002(3) 0.000(3)
C3M 0.048(5) 0.028(4) 0.034(4) 0.003(3) 0.002(4) -0.007(4)
C4M 0.043(5) 0.029(4) 0.042(5) 0.002(4) 0.009(4) 0.003(3)
C5M 0.045(5) 0.027(4) 0.046(5) -0.001(4) 0.007(4) 0.001(4)
C6M 0.051(6) 0.034(5) 0.052(6) 0.009(4) 0.005(4) 0.008(4)
C7M 0.053(6) 0.032(4) 0.054(6) 0.008(4) 0.013(5) 0.008(4)
C8M 0.054(6) 0.036(5) 0.042(5) 0.005(4) 0.006(4) 0.002(4)
C9M 0.063(6) 0.030(4) 0.043(5) 0.006(4) 0.009(4) 0.000(4)
C10M 0.091(9) 0.057(7) 0.062(7) 0.018(6) 0.047(7) 0.029(6)
C11M 0.078(9) 0.114(12) 0.049(7) 0.027(7) 0.015(6) -0.007(8)
C12M 0.111(11) 0.036(6) 0.097(10) 0.001(6) 0.051(9) -0.006(6)
C13M 0.072(8) 0.052(6) 0.060(7) 0.007(5) 0.015(6) 0.022(6)
C14M 0.043(7) 0.116(13) 0.112(12) -0.041(10) 0.012(7) 0.005(7)
C15M 0.113(11) 0.100(10) 0.105(10) 0.029(9) 0.038(9) 0.065(9)
C16M 0.053(6) 0.047(6) 0.071(7) -0.007(5) 0.025(5) 0.009(5)
C1N 0.042(5) 0.043(5) 0.030(4) 0.007(4) -0.008(4) -0.001(4)
C2N 0.044(5) 0.040(5) 0.032(4) 0.003(4) 0.001(4) 0.009(4)
C3N 0.043(5) 0.033(4) 0.029(4) 0.002(3) 0.011(3) -0.001(3)
C4N 0.052(6) 0.055(6) 0.036(5) 0.007(4) 0.009(4) 0.012(5)
C5N 0.078(8) 0.053(6) 0.035(5) 0.015(4) 0.020(5) 0.030(5)
C6N 0.069(7) 0.043(5) 0.044(5) 0.013(4) 0.035(5) 0.006(5)
C7N 0.056(6) 0.030(4) 0.042(5) 0.006(4) 0.025(4) 0.002(4)
C8N 0.048(5) 0.027(4) 0.035(4) 0.000(3) 0.012(4) 0.003(3)
C9N 0.115(11) 0.106(10) 0.049(7) 0.040(7) 0.031(7) 0.068(9)
C10N 0.117(11) 0.218(17) 0.086(10) 0.051(11) 0.002(9) 0.067(11)
C11N 0.136(15) 0.140(14) 0.053(8) 0.010(9) -0.007(8) 0.066(13)
C12N 0.25(2) 0.095(10) 0.097(13) 0.059(10) 0.054(15) 0.070(12)
C13N 0.057(5) 0.046(5) 0.064(6) -0.003(4) 0.018(5) -0.007(4)
C14N 0.074(10) 0.126(14) 0.134(14) -0.041(12) 0.046(10) 0.000(9)
C15N 0.085(11) 0.067(9) 0.23(2) 0.026(12) 0.025(13) -0.029(8)
C16N 0.045(7) 0.176(17) 0.097(11) 0.031(11) 0.004(7) -0.026(9)
C1O 0.033(4) 0.040(5) 0.038(4) -0.004(4) 0.000(3) -0.001(4)
C2O 0.036(4) 0.039(5) 0.044(5) 0.003(4) 0.005(4) -0.004(4)
C3O 0.028(4) 0.036(4) 0.050(5) 0.001(4) 0.008(4) -0.003(3)
C4O 0.039(5) 0.040(5) 0.054(6) 0.003(4) 0.004(4) -0.008(4)
C5O 0.036(5) 0.039(5) 0.064(6) -0.001(5) 0.003(4) -0.003(4)
C6O 0.030(4) 0.042(5) 0.068(7) 0.011(5) 0.009(4) -0.007(4)
C7O 0.039(5) 0.038(5) 0.057(6) 0.003(4) 0.011(4) 0.001(4)
C8O 0.040(5) 0.040(5) 0.056(6) 0.004(4) 0.006(4) -0.002(4)
C9O 0.050(6) 0.048(6) 0.081(8) -0.008(6) -0.004(6) -0.006(5)
C10O 0.106(13) 0.108(13) 0.094(12) -0.005(10) -0.042(10) -0.027(10)
C11O 0.122(14) 0.071(9) 0.106(12) -0.037(9) 0.036(11) -0.036(9)
C12O 0.089(10) 0.056(8) 0.099(11) -0.008(7) 0.003(8) -0.035(7)
C13O 0.051(6) 0.058(6) 0.067(7) 0.004(6) 0.024(5) -0.007(5)
C14O 0.074(9) 0.157(14) 0.093(10) 0.006(10) 0.023(8) 0.036(9)
C15O 0.18(2) 0.091(12) 0.081(11) 0.030(9) 0.036(12) -0.017(12)
C16O 0.154(18) 0.164(19) 0.046(8) -0.023(10) 0.030(9) -0.064(15)

loop_
_atom_type_symbol
_atom_type_description
_atom_type_scat_dispersion_real
_atom_type_scat_dispersion_imag
_atom_type_scat_source
C C 0.0033 0.0016 'International Tables Vol C Tables 4.2.6.8 and 6.1.1.4'
H H 0.0000 0.0000 'International Tables Vol C Tables 4.2.6.8 and 6.1.1.4'
Ag Ag -0.8971 1.1015 'International Tables Vol C Tables 4.2.6.8 and 6.1.1.4'
Au Au -2.0133 8.8022 'International Tables Vol C Tables 4.2.6.8 and 6.1.1.4'
Cl Cl 0.1484 0.1585 'International Tables Vol C Tables 4.2.6.8 and 6.1.1.4'

loop_
_geom_angle_atom_site_label_1
_geom_angle_atom_site_label_2
_geom_angle_atom_site_label_3
_geom_angle
C1 Ag1 C1C 139.4(5)
C1 Ag1 C2 27.9(3)
C1C Ag1 C2 124.7(4)
C1 Ag1 Au3 142.1(3)
C1C Ag1 Au3 44.9(2)
C2 Ag1 Au3 114.1(3)
C1 Ag1 Au1 43.9(3)
C1C Ag1 Au1 134.4(3)
C2 Ag1 Au1 71.8(2)
Au3 Ag1 Au1 173.5(2)
C1 Ag1 Au2 128.8(3)
C1C Ag1 Au2 87.3(3)
C2 Ag1 Au2 147.2(3)
Au3 Ag1 Au2 82.13(16)
Au1 Ag1 Au2 91.45(15)
C1A Ag2 C1E 142.6(4)
C1A Ag2 C2A 28.7(3)
C1E Ag2 C2A 147.5(5)
C1A Ag2 Au2 131.7(3)
C1E Ag2 Au2 45.0(2)
C2A Ag2 Au2 160.0(3)
C1A Ag2 Au4 133.5(3)
C1E Ag2 Au4 83.8(2)
C2A Ag2 Au4 113.8(3)
Au2 Ag2 Au4 78.19(10)
C1A Ag2 Au1 41.0(3)
C1E Ag2 Au1 113.9(2)
C2A Ag2 Au1 69.7(3)
Au2 Ag2 Au1 90.93(8)
Au4 Ag2 Au1 141.9(3)
C1 Ag1A C1D 129.3(6)
C1 Ag1A C2 28.1(3)
C1D Ag1A C2 131.8(6)
C1 Ag1A Au2 136.0(4)
C1D Ag1A Au2 44.6(2)
C2 Ag1A Au2 162.8(4)
C1 Ag1A Au3 138.0(4)
C1D Ag1A Au3 85.6(3)
C2 Ag1A Au3 113.0(3)
Au2 Ag1A Au3 84.17(18)
C1 Ag1A Au1 43.0(3)
C1D Ag1A Au1 107.8(3)
C2 Ag1A Au1 71.1(2)
Au2 Ag1A Au1 93.51(19)
Au3 Ag1A Au1 158.3(5)
C1A Ag2A C1B 132.5(6)
C1A Ag2A C2A 28.4(3)
C1B Ag2A C2A 121.8(5)
C1A Ag2A Au4 146.8(3)
C1B Ag2A Au4 45.5(2)
C2A Ag2A Au4 118.5(3)
C1A Ag2A Au2 131.0(3)
C1B Ag2A Au2 87.2(2)
C2A Ag2A Au2 151.0(5)
Au4 Ag2A Au2 79.89(11)
C1A Ag2A Au1 43.3(3)
C1B Ag2A Au1 126.4(5)
C2A Ag2A Au1 71.7(3)
Au4 Ag2A Au1 168.8(3)
Au2 Ag2A Au1 92.62(10)
C1F Ag3 C1C 126.3(3)
C1F Ag3 C1E 102.8(3)
C1C Ag3 C1E 101.0(3)
C1F Ag3 C1J 100.1(3)
C1C Ag3 C1J 117.6(3)
C1E Ag3 C1J 107.1(3)
C1F Ag3 C2F 26.3(3)
C1C Ag3 C2F 101.1(3)
C1E Ag3 C2F 119.5(3)
C1J Ag3 C2F 110.7(3)
C1F Ag3 Au2 140.2(2)
C1C Ag3 Au2 85.0(2)
C1E Ag3 Au2 41.27(17)
C1J Ag3 Au2 81.62(17)
C2F Ag3 Au2 160.79(19)
C1F Ag3 Au6 41.3(2)
C1C Ag3 Au6 164.8(2)
C1E Ag3 Au6 77.63(18)
C1J Ag3 Au6 76.79(18)
C2F Ag3 Au6 67.52(19)
Au2 Ag3 Au6 102.75(3)
C1F Ag3 Au3 142.6(2)
C1C Ag3 Au3 40.9(2)
C1E Ag3 Au3 113.89(17)
C1J Ag3 Au3 76.75(18)
C2F Ag3 Au3 119.50(19)
Au2 Ag3 Au3 76.89(2)
Au6 Ag3 Au3 153.29(3)
C1G Ag4 C1B 127.1(3)
C1G Ag4 C1M 99.8(3)
C1B Ag4 C1M 119.0(3)
C1G Ag4 C1D 107.0(3)
C1B Ag4 C1D 95.6(3)
C1M Ag4 C1D 106.3(3)
C1G Ag4 Au4 144.6(2)
C1B Ag4 Au4 41.7(2)
C1M Ag4 Au4 77.3(2)
C1D Ag4 Au4 107.63(16)
C1G Ag4 Au7 41.1(2)
C1B Ag4 Au7 161.6(2)
C1M Ag4 Au7 79.3(2)
C1D Ag4 Au7 79.17(17)
Au4 Ag4 Au7 156.68(3)
C1G Ag4 Au2 143.0(2)
C1B Ag4 Au2 81.2(2)
C1M Ag4 Au2 81.05(19)
C1D Ag4 Au2 40.05(16)
Au4 Ag4 Au2 72.07(3)
Au7 Ag4 Au2 104.49(3)
C1L Ag5 C1H 135.2(3)
C1L Ag5 C2H 108.5(3)
C1H Ag5 C2H 27.7(3)
C1L Ag5 Au5 86.3(2)
C1H Ag5 Au5 133.7(2)
C2H Ag5 Au5 159.4(2)
C1L Ag5 Au6 42.0(2)
C1H Ag5 Au6 143.1(2)
C2H Ag5 Au6 121.4(2)
Au5 Ag5 Au6 79.23(3)
C1L Ag5 Au4 169.9(2)
C1H Ag5 Au4 38.9(2)
C2H Ag5 Au4 66.5(2)
Au5 Ag5 Au4 96.52(3)
Au6 Ag5 Au4 148.05(4)
C1I Ag6 C1K 123.0(3)
C1I Ag6 C1D 103.7(3)
C1K Ag6 C1D 123.2(3)
C1I Ag6 C2I 26.9(3)
C1K Ag6 C2I 98.6(3)
C1D Ag6 C2I 114.8(3)
C1I Ag6 Au5 136.1(2)
C1K Ag6 Au5 85.3(2)
C1D Ag6 Au5 81.33(19)
C2I Ag6 Au5 156.16(19)
C1I Ag6 Au7 145.2(2)
C1K Ag6 Au7 41.6(2)
C1D Ag6 Au7 81.61(19)
C2I Ag6 Au7 119.69(19)
Au5 Ag6 Au7 78.49(3)
C1I Ag6 Au3 40.4(2)
C1K Ag6 Au3 156.8(2)
C1D Ag6 Au3 79.97(19)
C2I Ag6 Au3 67.21(19)
Au5 Ag6 Au3 100.67(3)
Au7 Ag6 Au3 161.47(3)
C1O Ag7 C1J 142.8(3)
C1O Ag7 C2O 27.6(3)
C1J Ag7 C2O 147.0(3)
C1O Ag7 C1L 103.4(3)
C1J Ag7 C1L 110.8(3)
C2O Ag7 C1L 99.7(3)
C1O Ag7 Au5 131.8(2)
C1J Ag7 Au5 44.07(19)
C2O Ag7 Au5 159.3(2)
C1L Ag7 Au5 81.89(19)
C1O Ag7 Au6 132.5(2)
C1J Ag7 Au6 84.2(2)
C2O Ag7 Au6 112.3(2)
C1L Ag7 Au6 42.18(18)
Au5 Ag7 Au6 82.90(3)
C1O Ag7 Au8 41.9(2)
C1J Ag7 Au8 113.5(2)
C2O Ag7 Au8 69.5(2)
C1L Ag7 Au8 103.25(19)
Au5 Ag7 Au8 89.91(3)
Au6 Ag7 Au8 145.30(3)
C1N Ag8 C1K 144.5(5)
C1N Ag8 C2N 28.8(3)
C1K Ag8 C2N 126.6(4)
C1N Ag8 C2K 125.1(5)
C1K Ag8 C2K 27.3(3)
C2N Ag8 C2K 121.6(4)
C1N Ag8 Au7 140.5(3)
C1K Ag8 Au7 44.3(2)
C2N Ag8 Au7 112.0(3)
C2K Ag8 Au7 71.5(2)
C1N Ag8 Au5 125.1(3)
C1K Ag8 Au5 88.2(3)
C2N Ag8 Au5 142.8(3)
C2K Ag8 Au5 95.2(2)
Au7 Ag8 Au5 82.5(2)
C1N Ag8 Au8 42.9(3)
C1K Ag8 Au8 139.4(4)
C2N Ag8 Au8 71.7(3)
C2K Ag8 Au8 112.8(3)
Au7 Ag8 Au8 172.3(3)
Au5 Ag8 Au8 90.64(12)
C1N Ag8A C2N 29.4(3)
C1N Ag8A C1M 124.2(14)
C2N Ag8A C1M 127.2(14)
C1N Ag8A C1K 123.5(12)
C2N Ag8A C1K 113.8(9)
C1M Ag8A C1K 112.1(4)
C1N Ag8A Au5 132.8(5)
C2N Ag8A Au5 159.6(9)
C1M Ag8A Au5 44.6(3)
C1K Ag8A Au5 84.6(6)
C1N Ag8A Au7 141.4(5)
C2N Ag8A Au7 113.9(3)
C1M Ag8A Au7 84.4(3)
C1K Ag8A Au7 42.5(4)
Au5 Ag8A Au7 85.4(3)
C1N Ag8A Au8 41.8(3)
C2N Ag8A Au8 71.2(3)
C1M Ag8A Au8 105.9(7)
C1K Ag8A Au8 120.3(11)
Au5 Ag8A Au8 92.35(18)
Au7 Ag8A Au8 162.7(13)
C1A Au1 C1 178.8(4)
C1A Au1 Ag1 130.9(3)
C1 Au1 Ag1 49.9(3)
C1A Au1 Ag2A 50.0(2)
C1 Au1 Ag2A 131.2(3)
C1A Au1 Ag1A 131.6(3)
C1 Au1 Ag1A 49.5(3)
Ag2A Au1 Ag1A 83.99(13)
C1A Au1 Ag2 48.5(3)
C1 Au1 Ag2 132.6(2)
Ag1 Au1 Ag2 83.86(11)
C1D Au2 C1E 172.4(3)
C1D Au2 Ag1A 61.2(3)
C1E Au2 Ag1A 113.2(3)
C1D Au2 Ag2 116.2(3)
C1E Au2 Ag2 57.4(3)
C1D Au2 Ag2A 101.2(3)
C1E Au2 Ag2A 72.9(4)
Ag1A Au2 Ag2A 88.66(17)
C1D Au2 Ag1 71.9(3)
C1E Au2 Ag1 102.8(3)
Ag2 Au2 Ag1 88.30(12)
C1D Au2 Au5 91.5(2)
C1E Au2 Au5 96.1(2)
Ag1A Au2 Au5 132.43(13)
Ag2 Au2 Au5 135.93(5)
Ag2A Au2 Au5 137.03(5)
Ag1 Au2 Au5 134.50(10)
C1D Au2 Ag3 121.6(2)
C1E Au2 Ag3 61.5(2)
Ag1A Au2 Ag3 88.3(2)
Ag2 Au2 Ag3 112.87(16)
Ag2A Au2 Ag3 128.5(2)
Ag1 Au2 Ag3 80.06(9)
Au5 Au2 Ag3 73.33(2)
C1D Au2 Ag4 59.0(2)
C1E Au2 Ag4 123.5(2)
Ag1A Au2 Ag4 115.9(2)
Ag2 Au2 Ag4 94.86(14)
Ag2A Au2 Ag4 82.03(19)
Ag1 Au2 Ag4 126.56(11)
Au5 Au2 Ag4 69.73(2)
Ag3 Au2 Ag4 143.04(3)
C1I Au3 C1C 174.7(4)
C1I Au3 Ag1 120.2(3)
C1C Au3 Ag1 55.1(3)
C1I Au3 Ag1A 109.5(3)
C1C Au3 Ag1A 66.1(3)
C1I Au3 Ag3 132.9(3)
C1C Au3 Ag3 51.0(2)
Ag1 Au3 Ag3 80.73(10)
Ag1A Au3 Ag3 85.56(18)
C1I Au3 Ag6 50.2(3)
C1C Au3 Ag6 130.6(2)
Ag1 Au3 Ag6 96.96(15)
Ag1A Au3 Ag6 86.78(19)
Ag3 Au3 Ag6 88.33(3)
C1H Au4 C1B 176.1(4)
C1H Au4 Ag2A 120.5(4)
C1B Au4 Ag2A 57.4(4)
C1H Au4 Ag2 105.1(3)
C1B Au4 Ag2 72.9(3)
C1H Au4 Ag4 131.2(3)
C1B Au4 Ag4 52.6(2)
Ag2A Au4 Ag4 85.11(14)
Ag2 Au4 Ag4 94.04(10)
C1H Au4 Ag5 47.7(3)
C1B Au4 Ag5 135.0(2)
Ag2A Au4 Ag5 103.5(2)
Ag2 Au4 Ag5 90.95(10)
Ag4 Au4 Ag5 88.47(3)
C1M Au5 C1J 170.8(3)
C1M Au5 Ag8A 61.6(7)
C1J Au5 Ag8A 111.9(7)
C1M Au5 Ag7 116.8(3)
C1J Au5 Ag7 55.4(2)
Ag8A Au5 Ag7 91.58(18)
C1M Au5 Ag8 72.4(3)
C1J Au5 Ag8 101.4(3)
Ag7 Au5 Ag8 87.66(14)
C1M Au5 Au2 94.5(3)
C1J Au5 Au2 94.6(2)
Ag8A Au5 Au2 136.67(15)
Ag7 Au5 Au2 131.66(2)
Ag8 Au5 Au2 138.88(12)
C1M Au5 Ag5 64.0(3)
C1J Au5 Ag5 117.4(2)
Ag8A Au5 Ag5 117.3(7)
Ag7 Au5 Ag5 86.48(3)
Ag8 Au5 Ag5 127.10(9)
Au2 Au5 Ag5 74.78(3)
C1M Au5 Ag6 117.4(3)
C1J Au5 Ag6 67.0(2)
Ag8A Au5 Ag6 87.2(6)
Ag7 Au5 Ag6 116.84(3)
Ag8 Au5 Ag6 79.97(7)
Au2 Au5 Ag6 71.89(3)
Ag5 Au5 Ag6 146.66(3)
C1F Au6 C1L 172.4(4)
C1F Au6 Ag7 110.0(3)
C1L Au6 Ag7 64.1(2)
C1F Au6 Ag5 135.4(3)
C1L Au6 Ag5 50.8(3)
Ag7 Au6 Ag5 85.45(3)
C1F Au6 Ag3 51.8(3)
C1L Au6 Ag3 130.5(3)
Ag7 Au6 Ag3 89.22(3)
Ag5 Au6 Ag3 88.46(3)
C1G Au7 C1K 174.1(4)
C1G Au7 Ag8A 109.7(7)
C1K Au7 Ag8A 65.1(7)
C1G Au7 Ag8 120.5(3)
C1K Au7 Ag8 54.1(3)
C1G Au7 Ag6 131.4(3)
C1K Au7 Ag6 52.6(3)
Ag8A Au7 Ag6 85.4(4)
Ag8 Au7 Ag6 80.63(8)
C1G Au7 Ag4 52.2(2)
C1K Au7 Ag4 128.8(3)
Ag8A Au7 Ag4 89.0(5)
Ag8 Au7 Ag4 98.60(17)
Ag6 Au7 Ag4 83.63(3)
C1N Au8 C1O 178.2(4)
C1N Au8 Ag8 49.1(3)
C1O Au8 Ag8 131.5(3)
C1N Au8 Ag8A 47.7(3)
C1O Au8 Ag8A 133.4(3)
C1N Au8 Ag7 132.3(2)
C1O Au8 Ag7 48.9(2)
Ag8 Au8 Ag7 85.00(11)
Ag8A Au8 Ag7 84.72(15)
C2 C1 Au1 179.1(9)
C2 C1 Ag1 93.0(7)
Au1 C1 Ag1 86.2(4)
C2 C1 Ag1A 91.6(7)
Au1 C1 Ag1A 87.6(4)
C1 C2 C3 172.0(10)
C1 C2 Ag1A 60.3(6)
C3 C2 Ag1A 127.7(7)
C1 C2 Ag1 59.0(6)
C3 C2 Ag1 128.6(6)
C4 C3 C8 120.3(9)
C4 C3 C2 119.5(9)
C8 C3 C2 120.1(9)
C5 C4 C3 121.0(10)
C5 C4 H4 119.5
C3 C4 H4 119.5
C4 C5 C6 117.6(9)
C4 C5 C9 122.5(10)
C6 C5 C9 119.9(9)
C5 C6 C7 124.1(9)
C5 C6 H6 117.9
C7 C6 H6 117.9
C6 C7 C8 117.2(9)
C6 C7 C13 120.9(9)
C8 C7 C13 121.9(10)
C7 C8 C3 119.8(9)
C7 C8 H8 120.1
C3 C8 H8 120.1
C10 C9 C11 106.5(12)
C10 C9 C12 107.2(12)
C11 C9 C12 112.5(11)
C10 C9 C5 111.7(10)
C11 C9 C5 107.7(9)
C12 C9 C5 111.3(10)
C9 C10 H10A 109.5
C9 C10 H10B 109.5
H10A C10 H10B 109.5
C9 C10 H10C 109.5
H10A C10 H10C 109.5
H10B C10 H10C 109.5
C9 C11 H11A 109.5
C9 C11 H11B 109.5
H11A C11 H11B 109.5
C9 C11 H11C 109.5
H11A C11 H11C 109.5
H11B C11 H11C 109.5
C9 C12 H12A 109.5
C9 C12 H12B 109.5
H12A C12 H12B 109.5
C9 C12 H12C 109.5
H12A C12 H12C 109.5
H12B C12 H12C 109.5
C16 C13 C7 112.3(10)
C16 C13 C15 105.0(13)
C7 C13 C15 112.3(11)
C16 C13 C14 110.7(13)
C7 C13 C14 106.8(10)
C15 C13 C14 109.8(12)
C13 C14 H14A 109.5
C13 C14 H14B 109.5
H14A C14 H14B 109.5
C13 C14 H14C 109.5
H14A C14 H14C 109.5
H14B C14 H14C 109.5
C13 C15 H15A 109.5
C13 C15 H15B 109.5
H15A C15 H15B 109.5
C13 C15 H15C 109.5
H15A C15 H15C 109.5
H15B C15 H15C 109.5
C13 C16 H16A 109.5
C13 C16 H16B 109.5
H16A C16 H16B 109.5
C13 C16 H16C 109.5
H16A C16 H16C 109.5
H16B C16 H16C 109.5
C2A C1A Au1 176.1(8)
C2A C1A Ag2A 89.4(7)
Au1 C1A Ag2A 86.7(3)
C2A C1A Ag2 85.6(7)
Au1 C1A Ag2 90.6(3)
C1A C2A C3A 172.2(11)
C1A C2A Ag2 65.7(6)
C3A C2A Ag2 121.6(7)
C1A C2A Ag2A 62.1(6)
C3A C2A Ag2A 125.6(7)
C8A C3A C4A 119.7(9)
C8A C3A C2A 121.1(9)
C4A C3A C2A 119.2(9)
C5A C4A C3A 120.1(10)
C5A C4A H4A 119.9
C3A C4A H4A 119.9
C6A C5A C4A 118.4(9)
C6A C5A C9A 121.5(10)
C4A C5A C9A 120.1(11)
C5A C6A C7A 123.4(9)
C5A C6A H6A 118.3
C7A C6A H6A 118.3
C6A C7A C8A 117.4(9)
C6A C7A C13A 122.3(9)
C8A C7A C13A 120.3(9)
C3A C8A C7A 121.0(9)
C3A C8A H8A 119.5
C7A C8A H8A 119.5
C12A C9A C11A 110.7(16)
C12A C9A C10A 111.0(16)
C11A C9A C10A 102.2(16)
C12A C9A C5A 109.7(13)
C11A C9A C5A 110.4(13)
C10A C9A C5A 112.7(12)
C9A C10A H10D 109.5
C9A C10A H10E 109.5
H10D C10A H10E 109.5
C9A C10A H10F 109.5
H10D C10A H10F 109.5
H10E C10A H10F 109.5
C9A C11A H11D 109.5
C9A C11A H11E 109.5
H11D C11A H11E 109.5
C9A C11A H11F 109.5
H11D C11A H11F 109.5
H11E C11A H11F 109.5
C9A C12A H12D 109.5
C9A C12A H12E 109.5
H12D C12A H12E 109.5
C9A C12A H12F 109.5
H12D C12A H12F 109.5
H12E C12A H12F 109.5
C14A C13A C16A 110.2(13)
C14A C13A C7A 111.5(10)
C16A C13A C7A 111.3(9)
C14A C13A C15A 109.9(13)
C16A C13A C15A 107.3(11)
C7A C13A C15A 106.4(11)
C13A C14A H14D 109.5
C13A C14A H14E 109.5
H14D C14A H14E 109.5
C13A C14A H14F 109.5
H14D C14A H14F 109.5
H14E C14A H14F 109.5
C13A C15A H15D 109.5
C13A C15A H15E 109.5
H15D C15A H15E 109.5
C13A C15A H15F 109.5
H15D C15A H15F 109.5
H15E C15A H15F 109.5
C13A C16A H16D 109.5
C13A C16A H16E 109.5
H16D C16A H16E 109.5
C13A C16A H16F 109.5
H16D C16A H16F 109.5
H16E C16A H16F 109.5
C2B C1B Au4 173.0(8)
C2B C1B Ag2A 99.1(7)
Au4 C1B Ag2A 77.1(4)
C2B C1B Ag4 101.3(7)
Au4 C1B Ag4 85.6(3)
Ag2A C1B Ag4 109.5(3)
C1B C2B C3B 174.5(10)
C8B C3B C4B 120.1(9)
C8B C3B C2B 119.3(9)
C4B C3B C2B 120.6(9)
C3B C4B C5B 121.4(9)
C3B C4B H4B 119.3
C5B C4B H4B 119.3
C6B C5B C4B 115.7(9)
C6B C5B C9B 124.1(9)
C4B C5B C9B 120.2(9)
C7B C6B C5B 124.6(9)
C7B C6B H6B 117.7
C5B C6B H6B 117.7
C6B C7B C8B 117.5(10)
C6B C7B C13B 122.2(9)
C8B C7B C13B 120.2(10)
C3B C8B C7B 120.6(10)
C3B C8B H8B 119.7
C7B C8B H8B 119.7
C12B C9B C5B 111.5(9)
C12B C9B C10B 108.2(9)
C5B C9B C10B 110.5(8)
C12B C9B C11B 109.0(10)
C5B C9B C11B 108.1(8)
C10B C9B C11B 109.5(9)
C9B C10B H10G 109.5
C9B C10B H10H 109.5
H10G C10B H10H 109.5
C9B C10B H10I 109.5
H10G C10B H10I 109.5
H10H C10B H10I 109.5
C9B C11B H11G 109.5
C9B C11B H11H 109.5
H11G C11B H11H 109.5
C9B C11B H11I 109.5
H11G C11B H11I 109.5
H11H C11B H11I 109.5
C9B C12B H12G 109.5
C9B C12B H12H 109.5
H12G C12B H12H 109.5
C9B C12B H12I 109.5
H12G C12B H12I 109.5
H12H C12B H12I 109.5
C15B C13B C16B 117.1(16)
C15B C13B C7B 113.0(11)
C16B C13B C7B 109.7(11)
C15B C13B C14B 107.1(16)
C16B C13B C14B 103.4(16)
C7B C13B C14B 105.4(13)
C13B C14B H14G 109.5
C13B C14B H14H 109.5
H14G C14B H14H 109.5
C13B C14B H14I 109.5
H14G C14B H14I 109.5
H14H C14B H14I 109.5
C13B C15B H15G 109.5
C13B C15B H15H 109.5
H15G C15B H15H 109.5
C13B C15B H15I 109.5
H15G C15B H15I 109.5
H15H C15B H15I 109.5
C13B C16B H16G 109.5
C13B C16B H16H 109.5
H16G C16B H16H 109.5
C13B C16B H16I 109.5
H16G C16B H16I 109.5
H16H C16B H16I 109.5
C2C C1C Au3 172.8(8)
C2C C1C Ag1 95.8(7)
Au3 C1C Ag1 80.0(3)
C2C C1C Ag3 98.8(6)
Au3 C1C Ag3 88.1(3)
Ag1 C1C Ag3 107.6(4)
C1C C2C C3C 175.3(10)
C8C C3C C4C 120.2(8)
C8C C3C C2C 120.3(8)
C4C C3C C2C 119.4(8)
C5C C4C C3C 120.6(9)
C5C C4C H4C 119.7
C3C C4C H4C 119.7
C4C C5C C6C 117.6(8)
C4C C5C C9C 122.0(9)
C6C C5C C9C 120.4(8)
C7C C6C C5C 123.5(8)
C7C C6C H6C 118.3
C5C C6C H6C 118.3
C6C C7C C8C 117.9(9)
C6C C7C C13C 122.5(9)
C8C C7C C13C 119.5(9)
C3C C8C C7C 120.1(9)
C3C C8C H8C 120.0
C7C C8C H8C 120.0
C10C C9C C5C 113.4(8)
C10C C9C C12C 106.3(10)
C5C C9C C12C 110.4(8)
C10C C9C C11C 110.0(11)
C5C C9C C11C 108.4(9)
C12C C9C C11C 108.4(9)
C9C C10C H10J 109.5
C9C C10C H10K 109.5
H10J C10C H10K 109.5
C9C C10C H10L 109.5
H10J C10C H10L 109.5
H10K C10C H10L 109.5
C9C C11C H11J 109.5
C9C C11C H11K 109.5
H11J C11C H11K 109.5
C9C C11C H11L 109.5
H11J C11C H11L 109.5
H11K C11C H11L 109.5
C9C C12C H12J 109.5
C9C C12C H12K 109.5
H12J C12C H12K 109.5
C9C C12C H12L 109.5
H12J C12C H12L 109.5
H12K C12C H12L 109.5
C14C C13C C7C 110.6(9)
C14C C13C C16C 108.3(11)
C7C C13C C16C 112.3(9)
C14C C13C C15C 109.8(10)
C7C C13C C15C 107.5(10)
C16C C13C C15C 108.3(11)
C13C C14C H14J 109.5
C13C C14C H14K 109.5
H14J C14C H14K 109.5
C13C C14C H14L 109.5
H14J C14C H14L 109.5
H14K C14C H14L 109.5
C13C C15C H15J 109.5
C13C C15C H15K 109.5
H15J C15C H15K 109.5
C13C C15C H15L 109.5
H15J C15C H15L 109.5
H15K C15C H15L 109.5
C13C C16C H16J 109.5
C13C C16C H16K 109.5
H16J C16C H16K 109.5
C13C C16C H16L 109.5
H16J C16C H16L 109.5
H16K C16C H16L 109.5
C2D C1D Au2 172.5(8)
C2D C1D Ag1A 101.2(7)
Au2 C1D Ag1A 74.3(3)
C2D C1D Ag6 88.4(6)
Au2 C1D Ag6 98.6(3)
Ag1A C1D Ag6 106.7(3)
C2D C1D Ag4 100.5(6)
Au2 C1D Ag4 80.9(3)
Ag1A C1D Ag4 145.5(4)
Ag6 C1D Ag4 100.4(3)
C1D C2D C3D 178.6(10)
C4D C3D C8D 121.3(8)
C4D C3D C2D 118.9(8)
C8D C3D C2D 119.8(8)
C3D C4D C5D 120.3(8)
C3D C4D H4D 119.9
C5D C4D H4D 119.9
C4D C5D C6D 117.5(8)
C4D C5D C9D 121.9(8)
C6D C5D C9D 120.6(8)
C7D C6D C5D 123.2(8)
C7D C6D H6D 118.4
C5D C6D H6D 118.4
C6D C7D C8D 118.1(8)
C6D C7D C13D 120.0(8)
C8D C7D C13D 121.9(9)
C7D C8D C3D 119.7(9)
C7D C8D H8D 120.2
C3D C8D H8D 120.2
C10D C9D C12D 108.3(10)
C10D C9D C11D 107.2(10)
C12D C9D C11D 109.7(10)
C10D C9D C5D 113.2(8)
C12D C9D C5D 109.9(8)
C11D C9D C5D 108.4(9)
C9D C10D H10M 109.5
C9D C10D H10N 109.5
H10M C10D H10N 109.5
C9D C10D H10O 109.5
H10M C10D H10O 109.5
H10N C10D H10O 109.5
C9D C11D H11M 109.5
C9D C11D H11N 109.5
H11M C11D H11N 109.5
C9D C11D H11O 109.5
H11M C11D H11O 109.5
H11N C11D H11O 109.5
C9D C12D H12M 109.5
C9D C12D H12N 109.5
H12M C12D H12N 109.5
C9D C12D H12O 109.5
H12M C12D H12O 109.5
H12N C12D H12O 109.5
C15D C13D C16D 113.9(13)
C15D C13D C7D 111.3(10)
C16D C13D C7D 113.6(10)
C15D C13D C14D 105.1(12)
C16D C13D C14D 105.4(13)
C7D C13D C14D 106.7(10)
C13D C14D H14M 109.5
C13D C14D H14N 109.5
H14M C14D H14N 109.5
C13D C14D H14O 109.5
H14M C14D H14O 109.5
H14N C14D H14O 109.5
C13D C15D H15M 109.5
C13D C15D H15N 109.5
H15M C15D H15N 109.5
C13D C15D H15O 109.5
H15M C15D H15O 109.5
H15N C15D H15O 109.5
C13D C16D H16M 109.5
C13D C16D H16N 109.5
H16M C16D H16N 109.5
C13D C16D H16O 109.5
H16M C16D H16O 109.5
H16N C16D H16O 109.5
C2E C1E Au2 173.2(8)
C2E C1E Ag2 96.2(7)
Au2 C1E Ag2 77.6(3)
C2E C1E Ag3 106.8(6)
Au2 C1E Ag3 77.2(3)
Ag2 C1E Ag3 141.5(4)
C1E C2E C3E 176.9(10)
C8E C3E C4E 120.1(8)
C8E C3E C2E 120.3(8)
C4E C3E C2E 119.6(8)
C5E C4E C3E 120.2(8)
C5E C4E H4E 119.9
C3E C4E H4E 119.9
C6E C5E C4E 118.7(9)
C6E C5E C9E 118.6(8)
C4E C5E C9E 122.7(9)
C5E C6E C7E 123.2(9)
C5E C6E H6E 118.4
C7E C6E H6E 118.4
C6E C7E C8E 117.8(9)
C6E C7E C13E 120.8(9)
C8E C7E C13E 121.3(10)
C3E C8E C7E 120.0(9)
C3E C8E H8E 120.0
C7E C8E H8E 120.0
C12E C9E C10E 108.2(12)
C12E C9E C11E 112.3(12)
C10E C9E C11E 108.6(12)
C12E C9E C5E 110.5(10)
C10E C9E C5E 110.8(9)
C11E C9E C5E 106.4(10)
C9E C10E H10P 109.5
C9E C10E H10Q 109.5
H10P C10E H10Q 109.5
C9E C10E H10R 109.5
H10P C10E H10R 109.5
H10Q C10E H10R 109.5
C9E C11E H11P 109.5
C9E C11E H11Q 109.5
H11P C11E H11Q 109.5
C9E C11E H11R 109.5
H11P C11E H11R 109.5
H11Q C11E H11R 109.5
C9E C12E H12P 109.5
C9E C12E H12Q 109.5
H12P C12E H12Q 109.5
C9E C12E H12R 109.5
H12P C12E H12R 109.5
H12Q C12E H12R 109.5
C15E C13E C14E 128.3(14)
C15E C13E C7E 115.2(12)
C14E C13E C7E 116.1(12)
C15E C13E C16E 88.6(15)
C14E C13E C16E 87.8(17)
C7E C13E C16E 101.6(15)
C13E C14E H14P 109.5
C13E C14E H14Q 109.5
H14P C14E H14Q 109.5
C13E C14E H14R 109.5
H14P C14E H14R 109.5
H14Q C14E H14R 109.5
C13E C15E H15P 109.5
C13E C15E H15Q 109.5
H15P C15E H15Q 109.5
C13E C15E H15R 109.5
H15P C15E H15R 109.5
H15Q C15E H15R 109.5
C13E C16E H16P 109.5
C13E C16E H16Q 109.5
H16P C16E H16Q 109.5
C13E C16E H16R 109.5
H16P C16E H16R 109.5
H16Q C16E H16R 109.5
C2F C1F Au6 173.1(8)
C2F C1F Ag3 92.5(7)
Au6 C1F Ag3 86.9(3)
C1F C2F C3F 174.6(10)
C1F C2F Ag3 61.2(6)
C3F C2F Ag3 123.7(6)
C4F C3F C8F 120.2(9)
C4F C3F C2F 120.7(9)
C8F C3F C2F 119.0(9)
C3F C4F C5F 120.4(9)
C3F C4F H4F 119.8
C5F C4F H4F 119.8
C6F C5F C4F 117.8(10)
C6F C5F C9F 121.8(10)
C4F C5F C9F 120.2(10)
C5F C6F C7F 122.6(10)
C5F C6F H6F 118.7
C7F C6F H6F 118.7
C8F C7F C6F 117.3(10)
C8F C7F C13F 122.5(12)
C6F C7F C13F 120.1(11)
C7F C8F C3F 121.7(10)
C7F C8F H8F 119.1
C3F C8F H8F 119.1
C11F C9F C10F 123.3(17)
C11F C9F C5F 110.9(12)
C10F C9F C5F 108.4(10)
C11F C9F C12F 103.2(14)
C10F C9F C12F 100.6(13)
C5F C9F C12F 109.0(11)
C9F C10F H10S 109.5
C9F C10F H10T 109.5
H10S C10F H10T 109.5
C9F C10F H10U 109.5
H10S C10F H10U 109.5
H10T C10F H10U 109.5
C9F C11F H11S 109.5
C9F C11F H11T 109.5
H11S C11F H11T 109.5
C9F C11F H11U 109.5
H11S C11F H11U 109.5
H11T C11F H11U 109.5
C9F C12F H12S 109.5
C9F C12F H12T 109.5
H12S C12F H12T 109.5
C9F C12F H12U 109.5
H12S C12F H12U 109.5
H12T C12F H12U 109.5
C14F C13F C15F 111.3(16)
C14F C13F C7F 111.2(11)
C15F C13F C7F 108.6(11)
C14F C13F C16F 105.1(16)
C15F C13F C16F 108.4(15)
C7F C13F C16F 112.2(13)
C13F C14F H14S 109.5
C13F C14F H14T 109.5
H14S C14F H14T 109.5
C13F C14F H14U 109.5
H14S C14F H14U 109.5
H14T C14F H14U 109.5
C13F C15F H15S 109.5
C13F C15F H15T 109.5
H15S C15F H15T 109.5
C13F C15F H15U 109.5
H15S C15F H15U 109.5
H15T C15F H15U 109.5
C13F C16F H16S 109.5
C13F C16F H16T 109.5
H16S C16F H16T 109.5
C13F C16F H16U 109.5
H16S C16F H16U 109.5
H16T C16F H16U 109.5
C2G C1G Au7 174.2(8)
C2G C1G Ag4 93.0(6)
Au7 C1G Ag4 86.7(3)
C1G C2G C3G 175.2(10)
C4G C3G C8G 119.5(8)
C4G C3G C2G 120.2(8)
C8G C3G C2G 120.3(8)
C5G C4G C3G 119.9(9)
C5G C4G H4G 120.1
C3G C4G H4G 120.1
C4G C5G C6G 118.3(9)
C4G C5G C9G 120.9(9)
C6G C5G C9G 120.8(8)
C7G C6G C5G 122.9(8)
C7G C6G H6G 118.5
C5G C6G H6G 118.5
C8G C7G C6G 117.8(9)
C8G C7G C13G 122.0(10)
C6G C7G C13G 120.1(9)
C7G C8G C3G 121.5(9)
C7G C8G H8G 119.3
C3G C8G H8G 119.3
C11G C9G C12G 110.8(13)
C11G C9G C10G 109.7(13)
C12G C9G C10G 107.6(13)
C11G C9G C5G 109.6(10)
C12G C9G C5G 108.3(9)
C10G C9G C5G 110.8(9)
C9G C10G H10V 109.5
C9G C10G H10W 109.5
H10V C10G H10W 109.5
C9G C10G H106 109.5
H10V C10G H106 109.5
H10W C10G H106 109.5
C9G C11G H11V 109.5
C9G C11G H11W 109.5
H11V C11G H11W 109.5
C9G C11G H107 109.5
H11V C11G H107 109.5
H11W C11G H107 109.5
C9G C12G H12V 109.5
C9G C12G H12W 109.5
H12V C12G H12W 109.5
C9G C12G H108 109.5
H12V C12G H108 109.5
H12W C12G H108 109.5
C15G C13G C14G 109.9(14)
C15G C13G C16G 106.6(13)
C14G C13G C16G 105.3(13)
C15G C13G C7G 108.8(11)
C14G C13G C7G 113.3(11)
C16G C13G C7G 112.7(10)
C13G C14G H14V 109.5
C13G C14G H14W 109.5
H14V C14G H14W 109.5
C13G C14G H109 109.5
H14V C14G H109 109.5
H14W C14G H109 109.5
C13G C15G H15V 109.5
C13G C15G H15W 109.5
H15V C15G H15W 109.5
C13G C15G H110 109.5
H15V C15G H110 109.5
H15W C15G H110 109.5
C13G C16G H16V 109.5
C13G C16G H16W 109.5
H16V C16G H16W 109.5
C13G C16G H111 109.5
H16V C16G H111 109.5
H16W C16G H111 109.5
C2H C1H Au4 174.6(9)
C2H C1H Ag5 86.8(6)
Au4 C1H Ag5 93.4(3)
C1H C2H C3H 174.4(10)
C1H C2H Ag5 65.5(6)
C3H C2H Ag5 120.1(6)
C4H C3H C8H 120.0(8)
C4H C3H C2H 120.6(8)
C8H C3H C2H 119.3(8)
C5H C4H C3H 121.4(9)
C5H C4H H4H 119.3
C3H C4H H4H 119.3
C4H C5H C6H 117.9(9)
C4H C5H C9H 119.8(9)
C6H C5H C9H 122.3(9)
C5H C6H C7H 122.4(9)
C5H C6H H6H 118.8
C7H C6H H6H 118.8
C6H C7H C8H 118.6(9)
C6H C7H C13H 121.6(9)
C8H C7H C13H 119.8(10)
C3H C8H C7H 119.7(9)
C3H C8H H8H 120.2
C7H C8H H8H 120.2
C10H C9H C5H 113.1(10)
C10H C9H C12H 108.0(13)
C5H C9H C12H 110.4(11)
C10H C9H C11H 108.5(12)
C5H C9H C11H 107.2(12)
C12H C9H C11H 109.7(14)
C9H C10H H112 109.5
C9H C10H H113 109.5
H112 C10H H113 109.5
C9H C10H H114 109.5
H112 C10H H114 109.5
H113 C10H H114 109.5
C9H C11H H115 109.5
C9H C11H H116 109.5
H115 C11H H116 109.5
C9H C11H H117 109.5
H115 C11H H117 109.5
H116 C11H H117 109.5
C9H C12H H118 109.5
C9H C12H H119 109.5
H118 C12H H119 109.5
C9H C12H H120 109.5
H118 C12H H120 109.5
H119 C12H H120 109.5
C15H C13H C16H 107.6(12)
C15H C13H C7H 109.7(12)
C16H C13H C7H 113.8(11)
C15H C13H C14H 110.4(14)
C16H C13H C14H 107.8(13)
C7H C13H C14H 107.6(10)
C13H C14H H121 109.5
C13H C14H H122 109.5
H121 C14H H122 109.5
C13H C14H H123 109.5
H121 C14H H123 109.5
H122 C14H H123 109.5
C13H C15H H124 109.5
C13H C15H H125 109.5
H124 C15H H125 109.5
C13H C15H H126 109.5
H124 C15H H126 109.5
H125 C15H H126 109.5
C13H C16H H127 109.5
C13H C16H H128 109.5
H127 C16H H128 109.5
C13H C16H H129 109.5
H127 C16H H129 109.5
H128 C16H H129 109.5
C2I C1I Au3 174.0(8)
C2I C1I Ag6 90.4(6)
Au3 C1I Ag6 89.4(3)
C1I C2I C3I 173.2(10)
C1I C2I Ag6 62.6(6)
C3I C2I Ag6 124.1(6)
C4I C3I C8I 121.1(8)
C4I C3I C2I 121.1(8)
C8I C3I C2I 117.8(8)
C3I C4I C5I 121.0(8)
C3I C4I H4I 119.5
C5I C4I H4I 119.5
C6I C5I C4I 116.4(9)
C6I C5I C9I 123.5(8)
C4I C5I C9I 120.1(8)
C5I C6I C7I 123.2(9)
C5I C6I H6I 118.4
C7I C6I H6I 118.4
C8I C7I C6I 118.7(9)
C8I C7I C13I 120.7(10)
C6I C7I C13I 120.4(9)
C7I C8I C3I 119.6(9)
C7I C8I H8I 120.2
C3I C8I H8I 120.2
C5I C9I C10I 109.8(8)
C5I C9I C11I 110.4(8)
C10I C9I C11I 108.6(9)
C5I C9I C12I 113.0(9)
C10I C9I C12I 106.0(8)
C11I C9I C12I 108.8(9)
C9I C10I H130 109.5
C9I C10I H131 109.5
H130 C10I H131 109.5
C9I C10I H132 109.5
H130 C10I H132 109.5
H131 C10I H132 109.5
C9I C11I H133 109.5
C9I C11I H134 109.5
H133 C11I H134 109.5
C9I C11I H135 109.5
H133 C11I H135 109.5
H134 C11I H135 109.5
C9I C12I H136 109.5
C9I C12I H137 109.5
H136 C12I H137 109.5
C9I C12I H138 109.5
H136 C12I H138 109.5
H137 C12I H138 109.5
C15I C13I C16I 110.3(15)
C15I C13I C14I 109.7(15)
C16I C13I C14I 102.0(15)
C15I C13I C7I 112.9(12)
C16I C13I C7I 110.1(11)
C14I C13I C7I 111.3(11)
C13I C14I H139 109.5
C13I C14I H140 109.5
H139 C14I H140 109.5
C13I C14I H141 109.5
H139 C14I H141 109.5
H140 C14I H141 109.5
C13I C15I H142 109.5
C13I C15I H143 109.5
H142 C15I H143 109.5
C13I C15I H144 109.5
H142 C15I H144 109.5
H143 C15I H144 109.5
C13I C16I H145 109.5
C13I C16I H146 109.5
H145 C16I H146 109.5
C13I C16I H147 109.5
H145 C16I H147 109.5
H146 C16I H147 109.5
C2J C1J Au5 172.4(7)
C2J C1J Ag7 93.6(6)
Au5 C1J Ag7 80.6(3)
C2J C1J Ag3 89.9(6)
Au5 C1J Ag3 96.6(3)
Ag7 C1J Ag3 109.0(3)
C1J C2J C3J 176.0(9)
C8J C3J C4J 120.6(7)
C8J C3J C2J 118.1(7)
C4J C3J C2J 121.1(7)
C3J C4J C5J 120.3(8)
C3J C4J H4J 119.8
C5J C4J H4J 119.8
C6J C5J C4J 117.9(8)
C6J C5J C9J 122.5(7)
C4J C5J C9J 119.5(8)
C5J C6J C7J 122.8(8)
C5J C6J H6J 118.6
C7J C6J H6J 118.6
C6J C7J C8J 118.3(8)
C6J C7J C13J 119.2(8)
C8J C7J C13J 122.5(8)
C3J C8J C7J 120.1(8)
C3J C8J H8J 120.0
C7J C8J H8J 120.0
C10J C9J C12J 108.4(10)
C10J C9J C11J 109.8(10)
C12J C9J C11J 106.9(9)
C10J C9J C5J 110.9(8)
C12J C9J C5J 109.2(8)
C11J C9J C5J 111.5(8)
C9J C10J H148 109.5
C9J C10J H149 109.5
H148 C10J H149 109.5
C9J C10J H150 109.5
H148 C10J H150 109.5
H149 C10J H150 109.5
C9J C11J H151 109.5
C9J C11J H152 109.5
H151 C11J H152 109.5
C9J C11J H153 109.5
H151 C11J H153 109.5
H152 C11J H153 109.5
C9J C12J H154 109.5
C9J C12J H155 109.5
H154 C12J H155 109.5
C9J C12J H156 109.5
H154 C12J H156 109.5
H155 C12J H156 109.5
C14J C13J C16J 109.6(11)
C14J C13J C7J 112.4(8)
C16J C13J C7J 110.7(9)
C14J C13J C15J 106.0(10)
C16J C13J C15J 109.2(10)
C7J C13J C15J 108.8(9)
C13J C14J H157 109.5
C13J C14J H158 109.5
H157 C14J H158 109.5
C13J C14J H159 109.5
H157 C14J H159 109.5
H158 C14J H159 109.5
C13J C15J H160 109.5
C13J C15J H161 109.5
H160 C15J H161 109.5
C13J C15J H162 109.5
H160 C15J H162 109.5
H161 C15J H162 109.5
C13J C16J H163 109.5
C13J C16J H164 109.5
H163 C16J H164 109.5
C13J C16J H165 109.5
H163 C16J H165 109.5
H164 C16J H165 109.5
C2K C1K Au7 171.2(8)
C2K C1K Ag8 92.0(7)
Au7 C1K Ag8 81.6(4)
C2K C1K Ag6 101.9(6)
Au7 C1K Ag6 85.8(3)
Ag8 C1K Ag6 106.5(4)
C2K C1K Ag8A 101.5(7)
Au7 C1K Ag8A 72.4(5)
Ag6 C1K Ag8A 102.1(4)
C1K C2K C3K 174.3(9)
C1K C2K Ag8 60.7(6)
C3K C2K Ag8 122.0(6)
C4K C3K C8K 120.6(8)
C4K C3K C2K 120.7(8)
C8K C3K C2K 118.6(8)
C3K C4K C5K 120.6(8)
C3K C4K H4K 119.7
C5K C4K H4K 119.7
C4K C5K C6K 117.7(8)
C4K C5K C9K 120.1(8)
C6K C5K C9K 122.1(8)
C5K C6K C7K 123.2(8)
C5K C6K H6K 118.4
C7K C6K H6K 118.4
C8K C7K C6K 117.2(8)
C8K C7K C13K 123.3(8)
C6K C7K C13K 119.4(8)
C3K C8K C7K 120.6(8)
C3K C8K H8K 119.7
C7K C8K H8K 119.7
C11K C9K C5K 109.6(8)
C11K C9K C12K 109.0(8)
C5K C9K C12K 112.4(8)
C11K C9K C10K 109.7(8)
C5K C9K C10K 107.3(8)
C12K C9K C10K 108.7(8)
C9K C10K H166 109.5
C9K C10K H167 109.5
H166 C10K H167 109.5
C9K C10K H168 109.5
H166 C10K H168 109.5
H167 C10K H168 109.5
C9K C11K H169 109.5
C9K C11K H170 109.5
H169 C11K H170 109.5
C9K C11K H171 109.5
H169 C11K H171 109.5
H170 C11K H171 109.5
C9K C12K H172 109.5
C9K C12K H173 109.5
H172 C12K H173 109.5
C9K C12K H174 109.5
H172 C12K H174 109.5
H173 C12K H174 109.5
C16K C13K C15K 111.3(11)
C16K C13K C7K 111.0(8)
C15K C13K C7K 109.5(8)
C16K C13K C14K 107.1(10)
C15K C13K C14K 107.9(8)
C7K C13K C14K 109.9(8)
C13K C14K H175 109.5
C13K C14K H176 109.5
H175 C14K H176 109.5
C13K C14K H177 109.5
H175 C14K H177 109.5
H176 C14K H177 109.5
C13K C15K H178 109.5
C13K C15K H179 109.5
H178 C15K H179 109.5
C13K C15K H180 109.5
H178 C15K H180 109.5
H179 C15K H180 109.5
C13K C16K H181 109.5
C13K C16K H182 109.5
H181 C16K H182 109.5
C13K C16K H183 109.5
H181 C16K H183 109.5
H182 C16K H183 109.5
C2L C1L Au6 159.8(8)
C2L C1L Ag5 111.8(7)
Au6 C1L Ag5 87.2(3)
C2L C1L Ag7 94.0(6)
Au6 C1L Ag7 73.7(3)
Ag5 C1L Ag7 104.8(3)
C1L C2L C3L 171.1(10)
C4L C3L C8L 119.7(9)
C4L C3L C2L 118.2(9)
C8L C3L C2L 122.0(9)
C3L C4L C5L 122.2(10)
C3L C4L H4L 118.9
C5L C4L H4L 118.9
C6L C5L C4L 115.6(10)
C6L C5L C9L 122.3(10)
C4L C5L C9L 122.1(10)
C7L C6L C5L 125.0(10)
C7L C6L H6L 117.5
C5L C6L H6L 117.5
C6L C7L C8L 117.9(9)
C6L C7L C13L 119.7(9)
C8L C7L C13L 122.4(9)
C7L C8L C3L 119.6(9)
C7L C8L H8L 120.2
C3L C8L H8L 120.2
C5L C9L C10L 111.3(11)
C5L C9L C12L 108.0(11)
C10L C9L C12L 106.0(14)
C5L C9L C11L 113.8(12)
C10L C9L C11L 113.2(15)
C12L C9L C11L 103.8(14)
C9L C10L H184 109.5
C9L C10L H185 109.5
H184 C10L H185 109.5
C9L C10L H186 109.5
H184 C10L H186 109.5
H185 C10L H186 109.5
C9L C11L H187 109.5
C9L C11L H188 109.5
H187 C11L H188 109.5
C9L C11L H189 109.5
H187 C11L H189 109.5
H188 C11L H189 109.5
C9L C12L H190 109.5
C9L C12L H191 109.5
H190 C12L H191 109.5
C9L C12L H192 109.5
H190 C12L H192 109.5
H191 C12L H192 109.5
C7L C13L C16L 112.7(9)
C7L C13L C14L 108.4(9)
C16L C13L C14L 108.8(9)
C7L C13L C15L 109.0(9)
C16L C13L C15L 107.9(10)
C14L C13L C15L 110.1(10)
C13L C14L H193 109.5
C13L C14L H194 109.5
H193 C14L H194 109.5
C13L C14L H195 109.5
H193 C14L H195 109.5
H194 C14L H195 109.5
C13L C15L H196 109.5
C13L C15L H197 109.5
H196 C15L H197 109.5
C13L C15L H198 109.5
H196 C15L H198 109.5
H197 C15L H198 109.5
C13L C16L H199 109.5
C13L C16L H200 109.5
H199 C16L H200 109.5
C13L C16L H201 109.5
H199 C16L H201 109.5
H200 C16L H201 109.5
C2M C1M Au5 170.6(8)
C2M C1M Ag8A 98.7(9)
Au5 C1M Ag8A 73.8(6)
C2M C1M Ag4 90.8(6)
Au5 C1M Ag4 96.8(3)
Ag8A C1M Ag4 107.1(4)
C1M C2M C3M 174.0(10)
C8M C3M C4M 120.6(8)
C8M C3M C2M 118.5(8)
C4M C3M C2M 121.0(8)
C5M C4M C3M 119.5(8)
C5M C4M H4M 120.2
C3M C4M H4M 120.2
C4M C5M C6M 119.8(9)
C4M C5M C9M 123.0(8)
C6M C5M C9M 117.2(8)
C7M C6M C5M 121.3(9)
C7M C6M H6M 119.3
C5M C6M H6M 119.3
C6M C7M C8M 118.8(9)
C6M C7M C13M 123.2(9)
C8M C7M C13M 118.1(9)
C3M C8M C7M 120.1(9)
C3M C8M H8M 120.0
C7M C8M H8M 120.0
C11M C9M C10M 109.4(10)
C11M C9M C12M 109.7(11)
C10M C9M C12M 107.1(10)
C11M C9M C5M 109.7(9)
C10M C9M C5M 111.6(8)
C12M C9M C5M 109.4(9)
C9M C10M H202 109.5
C9M C10M H203 109.5
H202 C10M H203 109.5
C9M C10M H204 109.5
H202 C10M H204 109.5
H203 C10M H204 109.5
C9M C11M H205 109.5
C9M C11M H206 109.5
H205 C11M H206 109.5
C9M C11M H207 109.5
H205 C11M H207 109.5
H206 C11M H207 109.5
C9M C12M H208 109.5
C9M C12M H209 109.5
H208 C12M H209 109.5
C9M C12M H210 109.5
H208 C12M H210 109.5
H209 C12M H210 109.5
C16M C13M C7M 110.4(10)
C16M C13M C14M 110.0(11)
C7M C13M C14M 107.8(10)
C16M C13M C15M 107.7(11)
C7M C13M C15M 110.6(10)
C14M C13M C15M 110.5(13)
C13M C14M H211 109.5
C13M C14M H212 109.5
H211 C14M H212 109.5
C13M C14M H213 109.5
H211 C14M H213 109.5
H212 C14M H213 109.5
C13M C15M H214 109.5
C13M C15M H215 109.5
H214 C15M H215 109.5
C13M C15M H216 109.5
H214 C15M H216 109.5
H215 C15M H216 109.5
C13M C16M H217 109.5
C13M C16M H218 109.5
H217 C16M H218 109.5
C13M C16M H219 109.5
H217 C16M H219 109.5
H218 C16M H219 109.5
C2N C1N Au8 177.2(8)
C2N C1N Ag8A 87.0(7)
Au8 C1N Ag8A 90.5(4)
C2N C1N Ag8 89.3(7)
Au8 C1N Ag8 88.0(3)
C1N C2N C3N 169.3(10)
C1N C2N Ag8A 63.6(6)
C3N C2N Ag8A 126.9(7)
C1N C2N Ag8 61.9(6)
C3N C2N Ag8 127.9(7)
C8N C3N C4N 118.4(8)
C8N C3N C2N 122.7(8)
C4N C3N C2N 118.8(9)
C5N C4N C3N 121.4(10)
C5N C4N H4N 119.3
C3N C4N H4N 119.3
C4N C5N C6N 118.5(9)
C4N C5N C9N 118.7(12)
C6N C5N C9N 122.5(10)
C7N C6N C5N 123.1(8)
C7N C6N H6N 118.4
C5N C6N H6N 118.4
C6N C7N C8N 117.9(10)
C6N C7N C13N 121.0(8)
C8N C7N C13N 121.1(9)
C3N C8N C7N 120.7(9)
C3N C8N H8N 119.6
C7N C8N H8N 119.6
C10N C9N C11N 122.8(19)
C10N C9N C5N 113.7(11)
C11N C9N C5N 106.1(10)
C10N C9N C12N 101.6(15)
C11N C9N C12N 107.6(14)
C5N C9N C12N 103.0(14)
C9N C10N H220 109.5
C9N C10N H221 109.5
H220 C10N H221 109.5
C9N C10N H222 109.5
H220 C10N H222 109.5
H221 C10N H222 109.5
C9N C11N H223 109.5
C9N C11N H224 109.5
H223 C11N H224 109.5
C9N C11N H225 109.5
H223 C11N H225 109.5
H224 C11N H225 109.5
C9N C12N H226 109.5
C9N C12N H227 109.5
H226 C12N H227 109.5
C9N C12N H228 109.5
H226 C12N H228 109.5
H227 C12N H228 109.5
C16N C13N C14N 108.5(14)
C16N C13N C15N 106.8(14)
C14N C13N C15N 110.0(13)
C16N C13N C7N 113.3(9)
C14N C13N C7N 107.8(11)
C15N C13N C7N 110.5(11)
C13N C14N H229 109.5
C13N C14N H230 109.5
H229 C14N H230 109.5
C13N C14N H231 109.5
H229 C14N H231 109.5
H230 C14N H231 109.5
C13N C15N H232 109.5
C13N C15N H233 109.5
H232 C15N H233 109.5
C13N C15N H234 109.5
H232 C15N H234 109.5
H233 C15N H234 109.5
C13N C16N H235 109.5
C13N C16N H236 109.5
H235 C16N H236 109.5
C13N C16N H237 109.5
H235 C16N H237 109.5
H236 C16N H237 109.5
C2O C1O Au8 179.4(10)
C2O C1O Ag7 90.5(7)
Au8 C1O Ag7 89.2(3)
C1O C2O C3O 172.5(10)
C1O C2O Ag7 61.9(6)
C3O C2O Ag7 125.6(6)
C4O C3O C8O 119.4(8)
C4O C3O C2O 117.7(9)
C8O C3O C2O 122.8(9)
C3O C4O C5O 121.0(9)
C3O C4O H4O 119.5
C5O C4O H4O 119.5
C6O C5O C4O 116.5(9)
C6O C5O C9O 123.9(9)
C4O C5O C9O 119.5(10)
C5O C6O C7O 123.8(9)
C5O C6O H6O 118.1
C7O C6O H6O 118.1
C8O C7O C6O 118.1(9)
C8O C7O C13O 121.6(10)
C6O C7O C13O 120.3(9)
C7O C8O C3O 121.1(10)
C7O C8O H8O 119.5
C3O C8O H8O 119.5
C5O C9O C12O 111.5(11)
C5O C9O C10O 106.4(10)
C12O C9O C10O 110.4(12)
C5O C9O C11O 111.2(10)
C12O C9O C11O 108.0(11)
C10O C9O C11O 109.3(14)
C9O C10O H238 109.5
C9O C10O H239 109.5
H238 C10O H239 109.5
C9O C10O H240 109.5
H238 C10O H240 109.5
H239 C10O H240 109.5
C9O C11O H241 109.5
C9O C11O H242 109.5
H241 C11O H242 109.5
C9O C11O H243 109.5
H241 C11O H243 109.5
H242 C11O H243 109.5
C9O C12O H244 109.5
C9O C12O H245 109.5
H244 C12O H245 109.5
C9O C12O H246 109.5
H244 C12O H246 109.5
H245 C12O H246 109.5
C14O C13O C16O 110.4(14)
C14O C13O C7O 109.4(11)
C16O C13O C7O 112.3(9)
C14O C13O C15O 111.7(13)
C16O C13O C15O 103.6(14)
C7O C13O C15O 109.3(11)
C13O C14O H247 109.5
C13O C14O H248 109.5
H247 C14O H248 109.5
C13O C14O H249 109.5
H247 C14O H249 109.5
H248 C14O H249 109.5
C13O C15O H250 109.5
C13O C15O H251 109.5
H250 C15O H251 109.5
C13O C15O H252 109.5
H250 C15O H252 109.5
H251 C15O H252 109.5
C13O C16O H253 109.5
C13O C16O H254 109.5
H253 C16O H254 109.5
C13O C16O H255 109.5
H253 C16O H255 109.5
H254 C16O H255 109.5
Cl1S C1S Cl2S 123.7(16)
Cl1S C1S H1S1 106.4
Cl2S C1S H1S1 106.4
Cl1S C1S H1S2 106.4
Cl2S C1S H1S2 106.4
H1S1 C1S H1S2 106.5
Cl3S C2S Cl4S 113.3(12)
Cl3S C2S H2S1 108.9
Cl4S C2S H2S1 108.9
Cl3S C2S H2S2 108.9
Cl4S C2S H2S2 108.9
H2S1 C2S H2S2 107.7
Cl5S C3S Cl6S 121(3)
Cl5S C3S H3S1 107.0
Cl6S C3S H3S1 107.0
Cl5S C3S H3S2 107.0
Cl6S C3S H3S2 107.0
H3S1 C3S H3S2 106.7
Cl7S C4S Cl8S 113(3)
Cl7S C4S H4S1 109.0
Cl8S C4S H4S1 109.0
Cl7S C4S H4S2 109.0
Cl8S C4S H4S2 109.0
H4S1 C4S H4S2 107.8

loop_
_geom_bond_atom_site_label_1
_geom_bond_atom_site_label_2
_geom_bond_distance
Ag1 C1 2.223(10)
Ag1 C1C 2.330(9)
Ag1 C2 2.589(10)
Ag1 Au3 2.798(5)
Ag1 Au1 2.898(5)
Ag1 Au2 2.921(6)
Ag2 C1A 2.284(9)
Ag2 C1E 2.405(9)
Ag2 C2A 2.499(10)
Ag2 Au2 2.787(3)
Ag2 Au4 2.911(4)
Ag2 Au1 3.051(3)
Ag1A C1 2.244(11)
Ag1A C1D 2.517(12)
Ag1A C2 2.581(11)
Ag1A Au2 2.766(6)
Ag1A Au3 2.840(7)
Ag1A Au1 2.950(6)
Ag2A C1A 2.236(9)
Ag2A C1B 2.375(13)
Ag2A C2A 2.528(10)
Ag2A Au4 2.750(3)
Ag2A Au2 2.848(5)
Ag2A Au1 2.913(3)
Ag3 C1F 2.374(10)
Ag3 C1C 2.378(8)
Ag3 C1E 2.689(9)
Ag3 C1J 2.692(8)
Ag3 C2F 2.707(9)
Ag3 Au2 2.9842(9)
Ag3 Au6 3.0172(11)
Ag3 Au3 3.0590(10)
Ag4 C1G 2.402(9)
Ag4 C1B 2.403(9)
Ag4 C1M 2.585(9)
Ag4 C1D 2.686(9)
Ag4 Au4 3.0151(11)
Ag4 Au7 3.0354(9)
Ag4 Au2 3.0938(9)
Ag5 C1L 2.336(9)
Ag5 C1H 2.351(9)
Ag5 C2H 2.580(8)
Ag5 Au5 2.9640(10)
Ag5 Au6 3.0091(11)
Ag5 Au4 3.1752(10)
Ag6 C1I 2.371(9)
Ag6 C1K 2.398(9)
Ag6 C1D 2.560(8)
Ag6 C2I 2.669(9)
Ag6 Au5 2.9801(9)
Ag6 Au7 3.0094(9)
Ag6 Au3 3.0841(9)
Ag7 C1O 2.262(9)
Ag7 C1J 2.395(8)
Ag7 C2O 2.564(9)
Ag7 C1L 2.701(8)
Ag7 Au5 2.8713(9)
Ag7 Au6 2.8822(10)
Ag7 Au8 3.0003(9)
Ag8 C1N 2.214(10)
Ag8 C1K 2.325(10)
Ag8 C2N 2.510(10)
Ag8 C2K 2.664(10)
Ag8 Au7 2.838(6)
Ag8 Au5 2.910(7)
Ag8 Au8 2.926(6)
Ag8A C1N 2.211(12)
Ag8A C2N 2.464(13)
Ag8A C1M 2.53(3)
Ag8A C1K 2.69(3)
Ag8A Au5 2.758(6)
Ag8A Au7 2.827(12)
Ag8A Au8 2.990(6)
Au1 C1A 2.001(10)
Au1 C1 2.014(10)
Au2 C1D 2.016(8)
Au2 C1E 2.018(8)
Au2 Au5 2.9591(9)
Au3 C1I 1.998(9)
Au3 C1C 2.005(8)
Au4 C1H 1.998(9)
Au4 C1B 2.012(9)
Au5 C1M 2.018(9)
Au5 C1J 2.025(8)
Au6 C1F 1.996(9)
Au6 C1L 2.016(9)
Au7 C1G 1.998(9)
Au7 C1K 2.003(8)
Au8 C1N 1.993(9)
Au8 C1O 2.005(9)
C1 C2 1.215(13)
C2 C3 1.431(12)
C3 C4 1.391(13)
C3 C8 1.418(13)
C4 C5 1.386(14)
C4 H4 0.9500
C5 C6 1.393(15)
C5 C9 1.540(14)
C6 C7 1.394(14)
C6 H6 0.9500
C7 C8 1.404(13)
C7 C13 1.521(15)
C8 H8 0.9500
C9 C10 1.507(19)
C9 C11 1.519(17)
C9 C12 1.526(16)
C10 H10A 0.9800
C10 H10B 0.9800
C10 H10C 0.9800
C11 H11A 0.9800
C11 H11B 0.9800
C11 H11C 0.9800
C12 H12A 0.9800
C12 H12B 0.9800
C12 H12C 0.9800
C13 C16 1.502(19)
C13 C15 1.530(18)
C13 C14 1.540(18)
C14 H14A 0.9800
C14 H14B 0.9800
C14 H14C 0.9800
C15 H15A 0.9800
C15 H15B 0.9800
C15 H15C 0.9800
C16 H16A 0.9800
C16 H16B 0.9800
C16 H16C 0.9800
C1A C2A 1.203(14)
C2A C3A 1.464(13)
C3A C8A 1.377(14)
C3A C4A 1.410(13)
C4A C5A 1.392(15)
C4A H4A 0.9500
C5A C6A 1.372(16)
C5A C9A 1.544(15)
C6A C7A 1.388(14)
C6A H6A 0.9500
C7A C8A 1.406(13)
C7A C13A 1.549(15)
C8A H8A 0.9500
C9A C12A 1.47(2)
C9A C11A 1.49(2)
C9A C10A 1.52(2)
C10A H10D 0.9800
C10A H10E 0.9800
C10A H10F 0.9800
C11A H11D 0.9800
C11A H11E 0.9800
C11A H11F 0.9800
C12A H12D 0.9800
C12A H12E 0.9800
C12A H12F 0.9800
C13A C14A 1.500(18)
C13A C16A 1.514(17)
C13A C15A 1.553(19)
C14A H14D 0.9800
C14A H14E 0.9800
C14A H14F 0.9800
C15A H15D 0.9800
C15A H15E 0.9800
C15A H15F 0.9800
C16A H16D 0.9800
C16A H16E 0.9800
C16A H16F 0.9800
C1B C2B 1.204(12)
C2B C3B 1.436(12)
C3B C8B 1.377(14)
C3B C4B 1.388(14)
C4B C5B 1.422(13)
C4B H4B 0.9500
C5B C6B 1.384(14)
C5B C9B 1.525(14)
C6B C7B 1.379(15)
C6B H6B 0.9500
C7B C8B 1.407(13)
C7B C13B 1.547(16)
C8B H8B 0.9500
C9B C12B 1.519(15)
C9B C10B 1.531(14)
C9B C11B 1.548(15)
C10B H10G 0.9800
C10B H10H 0.9800
C10B H10I 0.9800
C11B H11G 0.9800
C11B H11H 0.9800
C11B H11I 0.9800
C12B H12G 0.9800
C12B H12H 0.9800
C12B H12I 0.9800
C13B C15B 1.444(19)
C13B C16B 1.46(2)
C13B C14B 1.58(3)
C14B H14G 0.9800
C14B H14H 0.9800
C14B H14I 0.9800
C15B H15G 0.9800
C15B H15H 0.9800
C15B H15I 0.9800
C16B H16G 0.9800
C16B H16H 0.9800
C16B H16I 0.9800
C1C C2C 1.228(12)
C2C C3C 1.423(12)
C3C C8C 1.400(13)
C3C C4C 1.416(12)
C4C C5C 1.384(12)
C4C H4C 0.9500
C5C C6C 1.418(14)
C5C C9C 1.526(13)
C6C C7C 1.380(13)
C6C H6C 0.9500
C7C C8C 1.416(13)
C7C C13C 1.532(14)
C8C H8C 0.9500
C9C C10C 1.519(16)
C9C C12C 1.533(14)
C9C C11C 1.545(15)
C10C H10J 0.9800
C10C H10K 0.9800
C10C H10L 0.9800
C11C H11J 0.9800
C11C H11K 0.9800
C11C H11L 0.9800
C12C H12J 0.9800
C12C H12K 0.9800
C12C H12L 0.9800
C13C C14C 1.525(17)
C13C C16C 1.545(15)
C13C C15C 1.548(18)
C14C H14J 0.9800
C14C H14K 0.9800
C14C H14L 0.9800
C15C H15J 0.9800
C15C H15K 0.9800
C15C H15L 0.9800
C16C H16J 0.9800
C16C H16K 0.9800
C16C H16L 0.9800
C1D C2D 1.217(12)
C2D C3D 1.439(12)
C3D C4D 1.379(13)
C3D C8D 1.398(12)
C4D C5D 1.393(12)
C4D H4D 0.9500
C5D C6D 1.400(12)
C5D C9D 1.538(13)
C6D C7D 1.385(13)
C6D H6D 0.9500
C7D C8D 1.390(12)
C7D C13D 1.539(13)
C8D H8D 0.9500
C9D C10D 1.503(14)
C9D C12D 1.531(14)
C9D C11D 1.531(14)
C10D H10M 0.9800
C10D H10N 0.9800
C10D H10O 0.9800
C11D H11M 0.9800
C11D H11N 0.9800
C11D H11O 0.9800
C12D H12M 0.9800
C12D H12N 0.9800
C12D H12O 0.9800
C13D C15D 1.477(18)
C13D C16D 1.49(2)
C13D C14D 1.583(18)
C14D H14M 0.9800
C14D H14N 0.9800
C14D H14O 0.9800
C15D H15M 0.9800
C15D H15N 0.9800
C15D H15O 0.9800
C16D H16M 0.9800
C16D H16N 0.9800
C16D H16O 0.9800
C1E C2E 1.198(12)
C2E C3E 1.442(11)
C3E C8E 1.400(12)
C3E C4E 1.408(12)
C4E C5E 1.385(12)
C4E H4E 0.9500
C5E C6E 1.379(14)
C5E C9E 1.554(14)
C6E C7E 1.396(14)
C6E H6E 0.9500
C7E C8E 1.403(12)
C7E C13E 1.533(15)
C8E H8E 0.9500
C9E C12E 1.492(18)
C9E C10E 1.516(16)
C9E C11E 1.551(18)
C10E H10P 0.9800
C10E H10Q 0.9800
C10E H10R 0.9800
C11E H11P 0.9800
C11E H11Q 0.9800
C11E H11R 0.9800
C12E H12P 0.9800
C12E H12Q 0.9800
C12E H12R 0.9800
C13E C15E 1.36(2)
C13E C14E 1.407(18)
C13E C16E 1.80(3)
C14E H14P 0.9800
C14E H14Q 0.9800
C14E H14R 0.9800
C15E H15P 0.9800
C15E H15Q 0.9800
C15E H15R 0.9800
C16E H16P 0.9800
C16E H16Q 0.9800
C16E H16R 0.9800
C1F C2F 1.201(13)
C2F C3F 1.461(13)
C3F C4F 1.379(13)
C3F C8F 1.394(13)
C4F C5F 1.411(14)
C4F H4F 0.9500
C5F C6F 1.402(15)
C5F C9F 1.538(16)
C6F C7F 1.402(17)
C6F H6F 0.9500
C7F C8F 1.388(15)
C7F C13F 1.519(16)
C8F H8F 0.9500
C9F C11F 1.42(2)
C9F C10F 1.49(2)
C9F C12F 1.599(19)
C10F H10S 0.9800
C10F H10T 0.9800
C10F H10U 0.9800
C11F H11S 0.9800
C11F H11T 0.9800
C11F H11U 0.9800
C12F H12S 0.9800
C12F H12T 0.9800
C12F H12U 0.9800
C13F C14F 1.42(2)
C13F C15F 1.490(19)
C13F C16F 1.54(2)
C14F H14S 0.9800
C14F H14T 0.9800
C14F H14U 0.9800
C15F H15S 0.9800
C15F H15T 0.9800
C15F H15U 0.9800
C16F H16S 0.9800
C16F H16T 0.9800
C16F H16U 0.9800
C1G C2G 1.211(12)
C2G C3G 1.440(12)
C3G C4G 1.401(12)
C3G C8G 1.404(12)
C4G C5G 1.395(13)
C4G H4G 0.9500
C5G C6G 1.396(14)
C5G C9G 1.538(13)
C6G C7G 1.389(14)
C6G H6G 0.9500
C7G C8G 1.373(13)
C7G C13G 1.528(14)
C8G H8G 0.9500
C9G C11G 1.50(2)
C9G C12G 1.524(17)
C9G C10G 1.530(19)
C10G H10V 0.9800
C10G H10W 0.9800
C10G H106 0.9800
C11G H11V 0.9800
C11G H11W 0.9800
C11G H107 0.9800
C12G H12V 0.9800
C12G H12W 0.9800
C12G H108 0.9800
C13G C15G 1.50(2)
C13G C14G 1.50(2)
C13G C16G 1.510(18)
C14G H14V 0.9800
C14G H14W 0.9800
C14G H109 0.9800
C15G H15V 0.9800
C15G H15W 0.9800
C15G H110 0.9800
C16G H16V 0.9800
C16G H16W 0.9800
C16G H111 0.9800
C1H C2H 1.201(12)
C2H C3H 1.450(11)
C3H C4H 1.386(13)
C3H C8H 1.390(13)
C4H C5H 1.383(13)
C4H H4H 0.9500
C5H C6H 1.386(14)
C5H C9H 1.523(15)
C6H C7H 1.387(15)
C6H H6H 0.9500
C7H C8H 1.402(13)
C7H C13H 1.538(15)
C8H H8H 0.9500
C9H C10H 1.523(17)
C9H C12H 1.55(2)
C9H C11H 1.56(2)
C10H H112 0.9800
C10H H113 0.9800
C10H H114 0.9800
C11H H115 0.9800
C11H H116 0.9800
C11H H117 0.9800
C12H H118 0.9800
C12H H119 0.9800
C12H H120 0.9800
C13H C15H 1.45(2)
C13H C16H 1.519(17)
C13H C14H 1.59(2)
C14H H121 0.9800
C14H H122 0.9800
C14H H123 0.9800
C15H H124 0.9800
C15H H125 0.9800
C15H H126 0.9800
C16H H127 0.9800
C16H H128 0.9800
C16H H129 0.9800
C1I C2I 1.209(12)
C2I C3I 1.453(11)
C3I C4I 1.390(12)
C3I C8I 1.407(12)
C4I C5I 1.410(11)
C4I H4I 0.9500
C5I C6I 1.407(14)
C5I C9I 1.503(13)
C6I C7I 1.408(15)
C6I H6I 0.9500
C7I C8I 1.379(13)
C7I C13I 1.541(14)
C8I H8I 0.9500
C9I C10I 1.527(14)
C9I C11I 1.538(14)
C9I C12I 1.539(14)
C10I H130 0.9800
C10I H131 0.9800
C10I H132 0.9800
C11I H133 0.9800
C11I H134 0.9800
C11I H135 0.9800
C12I H136 0.9800
C12I H137 0.9800
C12I H138 0.9800
C13I C15I 1.45(2)
C13I C16I 1.48(2)
C13I C14I 1.47(2)
C14I H139 0.9800
C14I H140 0.9800
C14I H141 0.9800
C15I H142 0.9800
C15I H143 0.9800
C15I H144 0.9800
C16I H145 0.9800
C16I H146 0.9800
C16I H147 0.9800
C1J C2J 1.202(11)
C2J C3J 1.431(11)
C3J C8J 1.389(12)
C3J C4J 1.394(11)
C4J C5J 1.406(11)
C4J H4J 0.9500
C5J C6J 1.386(12)
C5J C9J 1.545(12)
C6J C7J 1.396(12)
C6J H6J 0.9500
C7J C8J 1.402(12)
C7J C13J 1.534(12)
C8J H8J 0.9500
C9J C10J 1.473(15)
C9J C12J 1.521(14)
C9J C11J 1.532(14)
C10J H148 0.9800
C10J H149 0.9800
C10J H150 0.9800
C11J H151 0.9800
C11J H152 0.9800
C11J H153 0.9800
C12J H154 0.9800
C12J H155 0.9800
C12J H156 0.9800
C13J C14J 1.496(15)
C13J C16J 1.516(17)
C13J C15J 1.559(17)
C14J H157 0.9800
C14J H158 0.9800
C14J H159 0.9800
C15J H160 0.9800
C15J H161 0.9800
C15J H162 0.9800
C16J H163 0.9800
C16J H164 0.9800
C16J H165 0.9800
C1K C2K 1.222(12)
C2K C3K 1.447(12)
C3K C4K 1.391(12)
C3K C8K 1.397(12)
C4K C5K 1.399(12)
C4K H4K 0.9500
C5K C6K 1.400(12)
C5K C9K 1.535(12)
C6K C7K 1.406(12)
C6K H6K 0.9500
C7K C8K 1.403(12)
C7K C13K 1.530(12)
C8K H8K 0.9500
C9K C11K 1.515(13)
C9K C12K 1.537(13)
C9K C10K 1.539(14)
C10K H166 0.9800
C10K H167 0.9800
C10K H168 0.9800
C11K H169 0.9800
C11K H170 0.9800
C11K H171 0.9800
C12K H172 0.9800
C12K H173 0.9800
C12K H174 0.9800
C13K C16K 1.514(15)
C13K C15K 1.527(14)
C13K C14K 1.539(14)
C14K H175 0.9800
C14K H176 0.9800
C14K H177 0.9800
C15K H178 0.9800
C15K H179 0.9800
C15K H180 0.9800
C16K H181 0.9800
C16K H182 0.9800
C16K H183 0.9800
C1L C2L 1.212(13)
C2L C3L 1.435(14)
C3L C4L 1.391(14)
C3L C8L 1.410(14)
C4L C5L 1.395(15)
C4L H4L 0.9500
C5L C6L 1.387(15)
C5L C9L 1.505(15)
C6L C7L 1.385(15)
C6L H6L 0.9500
C7L C8L 1.390(13)
C7L C13L 1.540(14)
C8L H8L 0.9500
C9L C10L 1.54(2)
C9L C12L 1.542(19)
C9L C11L 1.59(2)
C10L H184 0.9800
C10L H185 0.9800
C10L H186 0.9800
C11L H187 0.9800
C11L H188 0.9800
C11L H189 0.9800
C12L H190 0.9800
C12L H191 0.9800
C12L H192 0.9800
C13L C16L 1.551(16)
C13L C14L 1.555(16)
C13L C15L 1.557(15)
C14L H193 0.9800
C14L H194 0.9800
C14L H195 0.9800
C15L H196 0.9800
C15L H197 0.9800
C15L H198 0.9800
C16L H199 0.9800
C16L H200 0.9800
C16L H201 0.9800
C1M C2M 1.213(12)
C2M C3M 1.431(12)
C3M C8M 1.387(13)
C3M C4M 1.405(12)
C4M C5M 1.366(12)
C4M H4M 0.9500
C5M C6M 1.408(13)
C5M C9M 1.554(13)
C6M C7M 1.379(13)
C6M H6M 0.9500
C7M C8M 1.399(13)
C7M C13M 1.536(14)
C8M H8M 0.9500
C9M C11M 1.501(16)
C9M C10M 1.527(14)
C9M C12M 1.531(15)
C10M H202 0.9800
C10M H203 0.9800
C10M H204 0.9800
C11M H205 0.9800
C11M H206 0.9800
C11M H207 0.9800
C12M H208 0.9800
C12M H209 0.9800
C12M H210 0.9800
C13M C16M 1.518(17)
C13M C14M 1.544(19)
C13M C15M 1.552(18)
C14M H211 0.9800
C14M H212 0.9800
C14M H213 0.9800
C15M H214 0.9800
C15M H215 0.9800
C15M H216 0.9800
C16M H217 0.9800
C16M H218 0.9800
C16M H219 0.9800
C1N C2N 1.210(13)
C2N C3N 1.437(12)
C3N C8N 1.391(13)
C3N C4N 1.398(13)
C4N C5N 1.367(14)
C4N H4N 0.9500
C5N C6N 1.376(17)
C5N C9N 1.570(16)
C6N C7N 1.362(15)
C6N H6N 0.9500
C7N C8N 1.403(11)
C7N C13N 1.552(15)
C8N H8N 0.9500
C9N C10N 1.42(2)
C9N C11N 1.51(2)
C9N C12N 1.66(3)
C10N H220 0.9800
C10N H221 0.9800
C10N H222 0.9800
C11N H223 0.9800
C11N H224 0.9800
C11N H225 0.9800
C12N H226 0.9800
C12N H227 0.9800
C12N H228 0.9800
C13N C16N 1.495(19)
C13N C14N 1.499(18)
C13N C15N 1.511(18)
C14N H229 0.9800
C14N H230 0.9800
C14N H231 0.9800
C15N H232 0.9800
C15N H233 0.9800
C15N H234 0.9800
C16N H235 0.9800
C16N H236 0.9800
C16N H237 0.9800
C1O C2O 1.189(12)
C2O C3O 1.455(12)
C3O C4O 1.389(13)
C3O C8O 1.395(13)
C4O C5O 1.412(13)
C4O H4O 0.9500
C5O C6O 1.379(15)
C5O C9O 1.534(15)
C6O C7O 1.388(15)
C6O H6O 0.9500
C7O C8O 1.369(13)
C7O C13O 1.558(15)
C8O H8O 0.9500
C9O C12O 1.544(17)
C9O C10O 1.55(2)
C9O C11O 1.550(19)
C10O H238 0.9800
C10O H239 0.9800
C10O H240 0.9800
C11O H241 0.9800
C11O H242 0.9800
C11O H243 0.9800
C12O H244 0.9800
C12O H245 0.9800
C12O H246 0.9800
C13O C14O 1.493(18)
C13O C16O 1.52(2)
C13O C15O 1.566(19)
C14O H247 0.9800
C14O H248 0.9800
C14O H249 0.9800
C15O H250 0.9800
C15O H251 0.9800
C15O H252 0.9800
C16O H253 0.9800
C16O H254 0.9800
C16O H255 0.9800
C1S Cl1S 1.65(3)
C1S Cl2S 1.67(3)
C1S H1S1 0.9900
C1S H1S2 0.9900
C2S Cl3S 1.70(2)
C2S Cl4S 1.75(2)
C2S H2S1 0.9900
C2S H2S2 0.9900
C3S Cl5S 1.650(19)
C3S Cl6S 1.67(5)
C3S H3S1 0.9900
C3S H3S2 0.9900
C4S Cl7S 1.59(5)
C4S Cl8S 1.630(19)
C4S H4S1 0.9900
C4S H4S2 0.9900

loop_
_geom_torsion_atom_site_label_1
_geom_torsion_atom_site_label_2
_geom_torsion_atom_site_label_3
_geom_torsion_atom_site_label_4
_geom_torsion
Ag1A C2 C3 C4 155.1(8)
Ag1 C2 C3 C4 171.0(7)
Ag1A C2 C3 C8 -27.9(13)
Ag1 C2 C3 C8 -12.1(13)
C8 C3 C4 C5 -1.7(14)
C2 C3 C4 C5 175.3(9)
C3 C4 C5 C6 2.0(14)
C3 C4 C5 C9 -178.2(9)
C4 C5 C6 C7 -1.8(14)
C9 C5 C6 C7 178.5(9)
C5 C6 C7 C8 1.1(14)
C5 C6 C7 C13 -178.6(9)
C6 C7 C8 C3 -0.6(13)
C13 C7 C8 C3 179.0(9)
C4 C3 C8 C7 1.0(14)
C2 C3 C8 C7 -176.0(8)
C4 C5 C9 C10 -4.2(15)
C6 C5 C9 C10 175.6(11)
C4 C5 C9 C11 112.4(12)
C6 C5 C9 C11 -67.9(13)
C4 C5 C9 C12 -123.9(12)
C6 C5 C9 C12 55.8(14)
C6 C7 C13 C16 -159.7(12)
C8 C7 C13 C16 20.7(16)
C6 C7 C13 C15 -41.6(15)
C8 C7 C13 C15 138.7(12)
C6 C7 C13 C14 78.8(13)
C8 C7 C13 C14 -100.9(13)
Ag2 C2A C3A C8A -40.5(13)
Ag2A C2A C3A C8A -19.3(14)
Ag2 C2A C3A C4A 140.5(9)
Ag2A C2A C3A C4A 161.6(9)
C8A C3A C4A C5A -2.2(16)
C2A C3A C4A C5A 176.9(10)
C3A C4A C5A C6A 2.3(16)
C3A C4A C5A C9A -177.9(11)
C4A C5A C6A C7A -2.3(17)
C9A C5A C6A C7A 177.9(11)
C5A C6A C7A C8A 2.0(17)
C5A C6A C7A C13A -176.1(11)
C4A C3A C8A C7A 1.9(16)
C2A C3A C8A C7A -177.2(10)
C6A C7A C8A C3A -1.8(16)
C13A C7A C8A C3A 176.4(10)
C6A C5A C9A C12A -81.4(17)
C4A C5A C9A C12A 98.8(16)
C6A C5A C9A C11A 41(2)
C4A C5A C9A C11A -139.0(15)
C6A C5A C9A C10A 154.5(15)
C4A C5A C9A C10A -25.4(19)
C6A C7A C13A C14A -13.1(18)
C8A C7A C13A C14A 168.8(13)
C6A C7A C13A C16A -136.6(12)
C8A C7A C13A C16A 45.3(16)
C6A C7A C13A C15A 106.8(13)
C8A C7A C13A C15A -71.3(14)
C8B C3B C4B C5B 2.0(15)
C2B C3B C4B C5B -176.5(9)
C3B C4B C5B C6B -0.7(14)
C3B C4B C5B C9B 178.5(9)
C4B C5B C6B C7B -1.4(16)
C9B C5B C6B C7B 179.4(10)
C5B C6B C7B C8B 2.1(17)
C5B C6B C7B C13B 179.2(11)
C4B C3B C8B C7B -1.3(16)
C2B C3B C8B C7B 177.3(10)
C6B C7B C8B C3B -0.7(17)
C13B C7B C8B C3B -177.9(11)
C6B C5B C9B C12B -10.7(14)
C4B C5B C9B C12B 170.1(10)
C6B C5B C9B C10B -131.1(10)
C4B C5B C9B C10B 49.7(12)
C6B C5B C9B C11B 109.0(11)
C4B C5B C9B C11B -70.2(12)
C6B C7B C13B C15B 11(2)
C8B C7B C13B C15B -171.5(14)
C6B C7B C13B C16B 144.1(15)
C8B C7B C13B C16B -39(2)
C6B C7B C13B C14B -105.2(16)
C8B C7B C13B C14B 71.9(17)
C8C C3C C4C C5C -2.6(14)
C2C C3C C4C C5C 173.7(9)
C3C C4C C5C C6C 3.6(14)
C3C C4C C5C C9C -177.7(9)
C4C C5C C6C C7C -2.8(15)
C9C C5C C6C C7C 178.6(10)
C5C C6C C7C C8C 0.7(16)
C5C C6C C7C C13C -175.4(10)
C4C C3C C8C C7C 0.5(15)
C2C C3C C8C C7C -175.8(9)
C6C C7C C8C C3C 0.4(15)
C13C C7C C8C C3C 176.7(10)
C4C C5C C9C C10C 13.5(15)
C6C C5C C9C C10C -168.0(11)
C4C C5C C9C C12C 132.5(10)
C6C C5C C9C C12C -48.9(13)
C4C C5C C9C C11C -109.0(11)
C6C C5C C9C C11C 69.6(12)
C6C C7C C13C C14C -133.2(12)
C8C C7C C13C C14C 50.7(15)
C6C C7C C13C C16C -12.1(17)
C8C C7C C13C C16C 171.8(12)
C6C C7C C13C C15C 106.9(12)
C8C C7C C13C C15C -69.2(13)
C8D C3D C4D C5D 0.7(13)
C2D C3D C4D C5D -176.5(8)
C3D C4D C5D C6D -0.9(13)
C3D C4D C5D C9D 176.6(8)
C4D C5D C6D C7D 0.4(13)
C9D C5D C6D C7D -177.2(8)
C5D C6D C7D C8D 0.4(14)
C5D C6D C7D C13D 179.3(9)
C6D C7D C8D C3D -0.7(14)
C13D C7D C8D C3D -179.6(9)
C4D C3D C8D C7D 0.1(14)
C2D C3D C8D C7D 177.3(8)
C4D C5D C9D C10D 5.5(13)
C6D C5D C9D C10D -177.0(9)
C4D C5D C9D C12D 126.7(11)
C6D C5D C9D C12D -55.8(12)
C4D C5D C9D C11D -113.4(11)
C6D C5D C9D C11D 64.1(12)
C6D C7D C13D C15D 51.9(15)
C8D C7D C13D C15D -129.3(13)
C6D C7D C13D C16D -178.0(13)
C8D C7D C13D C16D 0.9(17)
C6D C7D C13D C14D -62.3(13)
C8D C7D C13D C14D 116.6(12)
C8E C3E C4E C5E 2.7(15)
C2E C3E C4E C5E -176.3(9)
C3E C4E C5E C6E -1.3(16)
C3E C4E C5E C9E 176.2(10)
C4E C5E C6E C7E -0.2(19)
C9E C5E C6E C7E -177.9(12)
C5E C6E C7E C8E 0(2)
C5E C6E C7E C13E 177.4(14)
C4E C3E C8E C7E -2.5(17)
C2E C3E C8E C7E 176.5(10)
C6E C7E C8E C3E 0.9(18)
C13E C7E C8E C3E -176.0(13)
C6E C5E C9E C12E -57.5(16)
C4E C5E C9E C12E 125.0(13)
C6E C5E C9E C10E -177.4(12)
C4E C5E C9E C10E 5.0(16)
C6E C5E C9E C11E 64.7(15)
C4E C5E C9E C11E -112.8(13)
C6E C7E C13E C15E -149.2(18)
C8E C7E C13E C15E 28(3)
C6E C7E C13E C14E 24(3)
C8E C7E C13E C14E -159.5(19)
C6E C7E C13E C16E 116.8(16)
C8E C7E C13E C16E -66.3(18)
Ag3 C2F C3F C4F -22.4(12)
Ag3 C2F C3F C8F 161.2(7)
C8F C3F C4F C5F -1.9(14)
C2F C3F C4F C5F -178.2(9)
C3F C4F C5F C6F 2.4(14)
C3F C4F C5F C9F 178.1(9)
C4F C5F C6F C7F -1.2(15)
C9F C5F C6F C7F -176.8(10)
C5F C6F C7F C8F -0.5(15)
C5F C6F C7F C13F 176.3(10)
C6F C7F C8F C3F 1.0(15)
C13F C7F C8F C3F -175.6(10)
C4F C3F C8F C7F 0.1(15)
C2F C3F C8F C7F 176.5(9)
C6F C5F C9F C11F 102.6(16)
C4F C5F C9F C11F -72.9(17)
C6F C5F C9F C10F -119.1(14)
C4F C5F C9F C10F 65.4(16)
C6F C5F C9F C12F -10.4(15)
C4F C5F C9F C12F 174.1(11)
C8F C7F C13F C14F -42.2(19)
C6F C7F C13F C14F 141.2(15)
C8F C7F C13F C15F 80.6(16)
C6F C7F C13F C15F -96.0(15)
C8F C7F C13F C16F -159.6(15)
C6F C7F C13F C16F 23.8(19)
C8G C3G C4G C5G 1.1(14)
C2G C3G C4G C5G -179.1(9)
C3G C4G C5G C6G -0.2(14)
C3G C4G C5G C9G 178.3(9)
C4G C5G C6G C7G 0.6(16)
C9G C5G C6G C7G -177.9(10)
C5G C6G C7G C8G -1.8(16)
C5G C6G C7G C13G 176.7(10)
C6G C7G C8G C3G 2.8(15)
C13G C7G C8G C3G -175.7(10)
C4G C3G C8G C7G -2.4(15)
C2G C3G C8G C7G 177.7(9)
C4G C5G C9G C11G 121.5(14)
C6G C5G C9G C11G -60.1(15)
C4G C5G C9G C12G -117.5(12)
C6G C5G C9G C12G 60.9(15)
C4G C5G C9G C10G 0.3(16)
C6G C5G C9G C10G 178.7(12)
C8G C7G C13G C15G 100.4(14)
C6G C7G C13G C15G -78.0(15)
C8G C7G C13G C14G -137.1(14)
C6G C7G C13G C14G 44.5(17)
C8G C7G C13G C16G -17.6(18)
C6G C7G C13G C16G 163.9(13)
Ag5 C2H C3H C4H 25.4(12)
Ag5 C2H C3H C8H -157.8(7)
C8H C3H C4H C5H 1.2(15)
C2H C3H C4H C5H 178.0(9)
C3H C4H C5H C6H -1.1(16)
C3H C4H C5H C9H 178.7(11)
C4H C5H C6H C7H -0.7(18)
C9H C5H C6H C7H 179.6(12)
C5H C6H C7H C8H 2.2(19)
C5H C6H C7H C13H -178.0(12)
C4H C3H C8H C7H 0.5(16)
C2H C3H C8H C7H -176.4(10)
C6H C7H C8H C3H -2.1(17)
C13H C7H C8H C3H 178.2(11)
C4H C5H C9H C10H 162.9(12)
C6H C5H C9H C10H -17.4(19)
C4H C5H C9H C12H 41.8(17)
C6H C5H C9H C12H -138.5(14)
C4H C5H C9H C11H -77.6(16)
C6H C5H C9H C11H 102.1(15)
C6H C7H C13H C15H 113.8(15)
C8H C7H C13H C15H -66.5(16)
C6H C7H C13H C16H -6.8(19)
C8H C7H C13H C16H 172.9(12)
C6H C7H C13H C14H -126.1(14)
C8H C7H C13H C14H 53.6(17)
Ag6 C2I C3I C4I 14.3(12)
Ag6 C2I C3I C8I -168.7(6)
C8I C3I C4I C5I 0.2(14)
C2I C3I C4I C5I 177.1(8)
C3I C4I C5I C6I 0.5(13)
C3I C4I C5I C9I -179.4(8)
C4I C5I C6I C7I -1.3(15)
C9I C5I C6I C7I 178.5(9)
C5I C6I C7I C8I 1.4(16)
C5I C6I C7I C13I -174.8(10)
C6I C7I C8I C3I -0.7(15)
C13I C7I C8I C3I 175.6(10)
C4I C3I C8I C7I -0.1(14)
C2I C3I C8I C7I -177.1(9)
C6I C5I C9I C10I 114.7(11)
C4I C5I C9I C10I -65.4(12)
C6I C5I C9I C11I -125.5(11)
C4I C5I C9I C11I 54.3(12)
C6I C5I C9I C12I -3.3(14)
C4I C5I C9I C12I 176.5(9)
C8I C7I C13I C15I 145.0(15)
C6I C7I C13I C15I -38.8(18)
C8I C7I C13I C16I -91.3(16)
C6I C7I C13I C16I 84.9(16)
C8I C7I C13I C14I 21.1(19)
C6I C7I C13I C14I -162.8(14)
C8J C3J C4J C5J -0.4(12)
C2J C3J C4J C5J 175.4(8)
C3J C4J C5J C6J 0.9(12)
C3J C4J C5J C9J -176.4(8)
C4J C5J C6J C7J -1.4(13)
C9J C5J C6J C7J 175.8(8)
C5J C6J C7J C8J 1.2(14)
C5J C6J C7J C13J -177.1(9)
C4J C3J C8J C7J 0.2(13)
C2J C3J C8J C7J -175.7(8)
C6J C7J C8J C3J -0.6(13)
C13J C7J C8J C3J 177.7(9)
C6J C5J C9J C10J 131.9(10)
C4J C5J C9J C10J -50.9(12)
C6J C5J C9J C12J -108.7(10)
C4J C5J C9J C12J 68.5(11)
C6J C5J C9J C11J 9.2(13)
C4J C5J C9J C11J -173.6(9)
C6J C7J C13J C14J 177.4(10)
C8J C7J C13J C14J -0.8(15)
C6J C7J C13J C16J -59.7(14)
C8J C7J C13J C16J 122.0(11)
C6J C7J C13J C15J 60.4(12)
C8J C7J C13J C15J -117.9(10)
Ag6 C1K C2K Ag8 107.4(5)
Ag8 C2K C3K C4K -33.5(11)
Ag8 C2K C3K C8K 142.2(7)
C8K C3K C4K C5K -0.7(13)
C2K C3K C4K C5K 174.9(8)
C3K C4K C5K C6K -0.4(13)
C3K C4K C5K C9K -177.0(8)
C4K C5K C6K C7K 0.1(14)
C9K C5K C6K C7K 176.5(9)
C5K C6K C7K C8K 1.4(14)
C5K C6K C7K C13K -179.1(9)
C4K C3K C8K C7K 2.3(13)
C2K C3K C8K C7K -173.4(8)
C6K C7K C8K C3K -2.5(13)
C13K C7K C8K C3K 178.0(8)
C4K C5K C9K C11K -49.9(12)
C6K C5K C9K C11K 133.7(9)
C4K C5K C9K C12K -171.3(9)
C6K C5K C9K C12K 12.3(13)
C4K C5K C9K C10K 69.1(10)
C6K C5K C9K C10K -107.2(10)
C8K C7K C13K C16K -15.2(14)
C6K C7K C13K C16K 165.4(11)
C8K C7K C13K C15K 108.1(11)
C6K C7K C13K C15K -71.4(12)
C8K C7K C13K C14K -133.6(9)
C6K C7K C13K C14K 47.0(12)
C8L C3L C4L C5L 1.3(15)
C2L C3L C4L C5L -175.2(9)
C3L C4L C5L C6L -0.1(15)
C3L C4L C5L C9L -178.8(10)
C4L C5L C6L C7L -0.1(16)
C9L C5L C6L C7L 178.6(10)
C5L C6L C7L C8L -0.8(16)
C5L C6L C7L C13L -179.5(10)
C6L C7L C8L C3L 1.9(14)
C13L C7L C8L C3L -179.4(9)
C4L C3L C8L C7L -2.2(14)
C2L C3L C8L C7L 174.2(9)
C6L C5L C9L C10L 147.9(14)
C4L C5L C9L C10L -33.5(18)
C6L C5L C9L C12L -96.1(14)
C4L C5L C9L C12L 82.5(15)
C6L C5L C9L C11L 18.5(18)
C4L C5L C9L C11L -162.9(13)
C6L C7L C13L C16L 178.0(9)
C8L C7L C13L C16L -0.7(14)
C6L C7L C13L C14L -61.5(12)
C8L C7L C13L C14L 119.8(11)
C6L C7L C13L C15L 58.3(13)
C8L C7L C13L C15L -120.4(11)
C8M C3M C4M C5M -1.1(14)
C2M C3M C4M C5M 177.9(9)
C3M C4M C5M C6M 0.6(14)
C3M C4M C5M C9M -178.9(9)
C4M C5M C6M C7M -0.6(16)
C9M C5M C6M C7M 178.9(10)
C5M C6M C7M C8M 1.1(16)
C5M C6M C7M C13M 179.5(11)
C4M C3M C8M C7M 1.6(15)
C2M C3M C8M C7M -177.5(9)
C6M C7M C8M C3M -1.6(16)
C13M C7M C8M C3M 179.9(10)
C4M C5M C9M C11M 117.2(12)
C6M C5M C9M C11M -62.2(13)
C4M C5M C9M C10M -4.1(14)
C6M C5M C9M C10M 176.4(10)
C4M C5M C9M C12M -122.4(11)
C6M C5M C9M C12M 58.1(13)
C6M C7M C13M C16M -120.4(12)
C8M C7M C13M C16M 58.0(14)
C6M C7M C13M C14M 119.5(13)
C8M C7M C13M C14M -62.1(14)
C6M C7M C13M C15M -1.4(18)
C8M C7M C13M C15M 177.0(12)
Ag8A C1N C2N C3N 171(5)
Ag8 C1N C2N C3N 157(5)
C1N C2N C3N C8N -147(5)
Ag8A C2N C3N C8N 22.8(16)
Ag8 C2N C3N C8N 6.6(13)
C1N C2N C3N C4N 28(6)
Ag8A C2N C3N C4N -161.5(12)
Ag8 C2N C3N C4N -177.7(7)
C8N C3N C4N C5N 0.9(14)
C2N C3N C4N C5N -174.9(9)
C3N C4N C5N C6N 0.9(16)
C3N C4N C5N C9N 174.8(10)
C4N C5N C6N C7N -2.3(16)
C9N C5N C6N C7N -176.0(11)
C5N C6N C7N C8N 1.7(15)
C5N C6N C7N C13N -178.8(10)
C4N C3N C8N C7N -1.5(13)
C2N C3N C8N C7N 174.2(8)
C6N C7N C8N C3N 0.3(13)
C13N C7N C8N C3N -179.3(8)
C4N C5N C9N C10N 27(2)
C6N C5N C9N C10N -158.9(17)
C4N C5N C9N C11N -110.5(15)
C6N C5N C9N C11N 63.1(19)
C4N C5N C9N C12N 136.5(12)
C6N C5N C9N C12N -49.8(15)
C6N C7N C13N C16N 170.3(12)
C8N C7N C13N C16N -10.1(16)
C6N C7N C13N C14N -69.6(14)
C8N C7N C13N C14N 109.9(13)
C6N C7N C13N C15N 50.6(16)
C8N C7N C13N C15N -129.9(13)
Ag7 C2O C3O C4O -150.4(7)
Ag7 C2O C3O C8O 34.1(12)
C8O C3O C4O C5O -2.5(15)
C2O C3O C4O C5O -178.1(9)
C3O C4O C5O C6O 1.7(14)
C3O C4O C5O C9O -179.5(9)
C4O C5O C6O C7O -0.8(15)
C9O C5O C6O C7O -179.6(10)
C5O C6O C7O C8O 0.8(15)
C5O C6O C7O C13O 178.0(10)
C6O C7O C8O C3O -1.5(15)
C13O C7O C8O C3O -178.8(9)
C4O C3O C8O C7O 2.4(15)
C2O C3O C8O C7O 177.8(9)
C6O C5O C9O C12O -17.3(16)
C4O C5O C9O C12O 163.9(11)
C6O C5O C9O C10O 103.1(14)
C4O C5O C9O C10O -75.7(14)
C6O C5O C9O C11O -137.9(12)
C4O C5O C9O C11O 43.3(15)
C8O C7O C13O C14O 104.1(14)
C6O C7O C13O C14O -73.1(15)
C8O C7O C13O C16O -18.9(17)
C6O C7O C13O C16O 164.0(13)
C8O C7O C13O C15O -133.3(13)
C6O C7O C13O C15O 49.6(15)
